data_4133615
loop_
_publ_author_name
'Liu, Bin'
'Pappas, Charalampos G.'
'Zangrando, Ennio'
'Demitri, Nicola'
'Chmielewski, Piotr J.'
'Otto, Sijbren'

_publ_section_title
;
 Complex Molecules That Fold Like Proteins Can Emerge Spontaneously.
;
_journal_issue 4
_journal_name_full 'Journal of the American Chemical Society'
_journal_page_first 1685
_journal_page_last 1689
_journal_paper_doi 10.1021/jacs.8b11698
_journal_volume 141
_journal_year 2019
_chemical_formula_moiety 'C270 H240 N105 O60 S30, O27.5'
_chemical_formula_sum 'C270 H240 N105 O87.75 S30'
_chemical_formula_weight 7321.46
_space_group_crystal_system orthorhombic
_space_group_IT_number 18
_space_group_name_Hall 'P 2 2ab'
_space_group_name_H-M_alt 'P 21 21 2'
_atom_sites_solution_hydrogens geom
_audit_creation_method SHELXL-2014/7
_cell_angle_alpha 90
_cell_angle_beta 90
_cell_angle_gamma 90
_cell_formula_units_Z 4
_cell_length_a 100.02(2)
_cell_length_b 18.644(4)
_cell_length_c 29.230(6)
_cell_measurement_reflns_used 3259
_cell_measurement_temperature 100(2)
_cell_measurement_theta_max 18.55
_cell_measurement_theta_min 1.82
_cell_volume 54507(2)
_computing_cell_refinement 'XDS (Kabsch, 2010)'
_computing_data_collection 'Elettra XRD1 Data Collection SW'
_computing_data_reduction 'XDS - CCP4'
_computing_molecular_graphics 'Ortep3 for Windows'
_computing_structure_refinement 'SHELXL-2014/7 (Sheldrick, 2014)'
_computing_structure_solution 'Sir2014 (Burla, 2015)'
_diffrn_ambient_temperature 100(2)
_diffrn_measured_fraction_theta_full 0.978
_diffrn_measured_fraction_theta_max 0.978
_diffrn_measurement_device_type 'Dectris Pilatus 2M'
_diffrn_measurement_method 'CCD rotation images, thick slices'
_diffrn_radiation_monochromator Si111
_diffrn_radiation_source 'Elettra Synchrotron, Trieste (Italy)'
_diffrn_radiation_type synchrotron
_diffrn_radiation_wavelength 0.700
_diffrn_reflns_av_R_equivalents 0.0270
_diffrn_reflns_av_unetI/netI 0.0368
_diffrn_reflns_Laue_measured_fraction_full 0.978
_diffrn_reflns_Laue_measured_fraction_max 0.978
_diffrn_reflns_limit_h_max 88
_diffrn_reflns_limit_h_min -94
_diffrn_reflns_limit_k_max 17
_diffrn_reflns_limit_k_min -16
_diffrn_reflns_limit_l_max 27
_diffrn_reflns_limit_l_min -27
_diffrn_reflns_number 89211
_diffrn_reflns_point_group_measured_fraction_full 0.944
_diffrn_reflns_point_group_measured_fraction_max 0.944
_diffrn_reflns_theta_full 19.551
_diffrn_reflns_theta_max 19.551
_diffrn_reflns_theta_min 0.686
_exptl_absorpt_coefficient_mu 0.142
_exptl_absorpt_correction_type none
_exptl_crystal_colour colorless
_exptl_crystal_density_diffrn 0.892
_exptl_crystal_description needle
_exptl_crystal_F_000 15108
_exptl_crystal_size_max 0.30
_exptl_crystal_size_mid 0.12
_exptl_crystal_size_min 0.08
_refine_diff_density_max 0.577
_refine_diff_density_min -0.500
_refine_diff_density_rms 0.145
_refine_ls_abs_structure_details
;
 Flack x determined using 7205 quotients [(I+)-(I-)]/[(I+)+(I-)]
 (Parsons, Flack and Wagner, Acta Cryst. B69 (2013) 249-259).
;
_refine_ls_abs_structure_Flack 0.08(3)
_refine_ls_extinction_coef 0.00064(10)
_refine_ls_extinction_expression Fc^*^=kFc[1+0.001xFc^2^\l^3^/sin(2\q)]^-1/4^
_refine_ls_extinction_method 'SHELXL-2014/7 (Sheldrick 2014'
_refine_ls_goodness_of_fit_ref 1.253
_refine_ls_hydrogen_treatment constr
_refine_ls_matrix_type full
_refine_ls_number_parameters 4839
_refine_ls_number_reflns 47051
_refine_ls_number_restraints 7218
_refine_ls_restrained_S_all 1.247
_refine_ls_R_factor_all 0.1605
_refine_ls_R_factor_gt 0.1336
_refine_ls_shift/su_max 0.052
_refine_ls_shift/su_mean 0.003
_refine_ls_structure_factor_coef Fsqd
_refine_ls_weighting_details 'w=1/[\s^2^(Fo^2^)+(0.2000P)^2^] where P=(Fo^2^+2Fc^2^)/3'
_refine_ls_weighting_scheme calc
_refine_ls_wR_factor_gt 0.3475
_refine_ls_wR_factor_ref 0.3744
_reflns_Friedel_coverage 0.795
_reflns_Friedel_fraction_full 0.904
_reflns_Friedel_fraction_max 0.904
_reflns_number_gt 22953
_reflns_number_total 47051
_reflns_threshold_expression 'I > 2\s(I)'
_cod_data_source_file ja8b11698_si_002.cif
_cod_data_source_block shelx
_cod_original_cell_volume 54507(19)
_cod_database_code 4133615
_shelx_shelxl_version_number 2014/7
_shelx_space_group_comment
;
The symmetry employed for this shelxl refinement is uniquely defined
by the following loop, which should always be used as a source of
symmetry information in preference to the above space-group names.
They are only intended as comments.
;
_shelx_estimated_absorpt_t_min 0.996
_shelx_estimated_absorpt_t_max 0.999

loop_
_space_group_symop_operation_xyz
'x, y, z'
'-x, -y, z'
'-x+1/2, y+1/2, -z'
'x+1/2, -y+1/2, -z'

loop_
_atom_site_label
_atom_site_type_symbol
_atom_site_fract_x
_atom_site_fract_y
_atom_site_fract_z
_atom_site_U_iso_or_equiv
_atom_site_adp_type
_atom_site_occupancy
_atom_site_site_symmetry_order
_atom_site_calc_flag
_atom_site_refinement_flags_posn
_atom_site_refinement_flags_adp
_atom_site_refinement_flags_occupancy
_atom_site_disorder_assembly
_atom_site_disorder_group
S1 S 0.61426(6) 0.1506(6) 0.3573(3) 0.269(3) Uani 1 1 d . U . . .
S2 S 0.61097(7) 0.1696(6) 0.4229(2) 0.273(3) Uani 1 1 d . U . . .
S3 S 0.65309(7) 0.2918(5) 0.4613(2) 0.249(3) Uani 1 1 d . U . . .
S4 S 0.67022(6) 0.3455(5) 0.4799(2) 0.244(3) Uani 1 1 d . U . . .
S5 S 0.70049(5) 0.3710(4) 0.3276(2) 0.211(2) Uani 1 1 d . U . . .
S6 S 0.71076(5) 0.4042(3) 0.27185(17) 0.1752(15) Uani 1 1 d . U . . .
S7 S 0.68503(5) 0.2925(3) 0.14977(17) 0.1749(15) Uani 1 1 d . U . . .
S8 S 0.67477(5) 0.2545(3) 0.09412(18) 0.1798(15) Uani 1 1 d . U . . .
S9 S 0.63363(5) 0.1373(3) 0.16537(18) 0.1827(16) Uani 1 1 d . U . . .
S10 S 0.61538(5) 0.1046(3) 0.18639(19) 0.1944(18) Uani 1 1 d . U . . .
S11 S 0.61238(4) 0.3511(3) 0.28690(16) 0.1853(17) Uani 1 1 d . U . . .
S12 S 0.60197(5) 0.4429(4) 0.2844(2) 0.230(3) Uani 1 1 d . U . . .
S13 S 0.63312(5) 0.4298(6) 0.37534(19) 0.257(3) Uani 1 1 d . U . . .
S14 S 0.62698(6) 0.5343(6) 0.36907(19) 0.255(3) Uani 1 1 d . U . . .
S15 S 0.66472(5) 0.4995(3) 0.32205(15) 0.1790(16) Uani 1 1 d . U . . .
S16 S 0.65896(4) 0.5999(3) 0.30323(18) 0.1881(17) Uani 1 1 d . U . . .
S17 S 0.66188(4) 0.4620(2) 0.19882(14) 0.1596(13) Uani 1 1 d . U . . .
S18 S 0.65150(4) 0.5496(3) 0.17687(16) 0.1701(14) Uani 1 1 d . U . . .
S19 S 0.63027(4) 0.3642(3) 0.17594(15) 0.1692(14) Uani 1 1 d . U . . .
S20 S 0.61724(4) 0.4457(3) 0.16468(15) 0.1686(14) Uani 1 1 d . U . . .
S21 S 0.56151(6) 0.2360(6) 0.3406(3) 0.269(3) Uani 1 1 d . U . . .
S22 S 0.56655(6) 0.2877(6) 0.3978(3) 0.270(3) Uani 1 1 d . U . . .
S23 S 0.62608(7) 0.4935(6) 0.5651(2) 0.271(3) Uani 1 1 d . U . . .
S24 S 0.64324(6) 0.5511(5) 0.5513(2) 0.257(3) Uani 1 1 d . U . . .
S25 S 0.71100(6) 0.6509(5) 0.3827(2) 0.242(2) Uani 1 1 d . U . . .
S26 S 0.71334(5) 0.6615(4) 0.3152(2) 0.224(2) Uani 1 1 d . U . . .
S27 S 0.69314(5) 0.5338(3) 0.04086(18) 0.1989(19) Uani 1 1 d . U . . .
S28 S 0.67650(6) 0.4948(3) 0.01036(18) 0.2013(18) Uani 1 1 d . U . . .
S29 S 0.60471(5) 0.2417(3) 0.01860(18) 0.1939(18) Uani 1 1 d . U . . .
S30 S 0.58973(5) 0.2332(3) 0.06534(19) 0.1911(17) Uani 1 1 d . U . . .
O4_1 O 0.66453(12) 0.1356(8) 0.0206(5) 0.218(5) Uani 1 1 d D U . . .
C07_1 C 0.65412(14) 0.1573(12) 0.0033(5) 0.212(5) Uani 1 1 d D U . . .
C06_1 C 0.64214(9) 0.1671(6) 0.0327(4) 0.190(4) Uani 1 1 d DG U . . .
C05_1 C 0.63043(11) 0.1947(6) 0.0141(3) 0.191(4) Uani 1 1 d DG U . . .
H05_1 H 0.6301 0.2080 -0.0172 0.229 Uiso 1 1 calc R U . . .
C04_1 C 0.61914(9) 0.2027(6) 0.0414(4) 0.186(4) Uani 1 1 d G U . . .
C03_1 C 0.61958(10) 0.1833(6) 0.0873(4) 0.188(4) Uani 1 1 d G U . . .
H03_1 H 0.6119 0.1888 0.1060 0.225 Uiso 1 1 calc R U . . .
C02_1 C 0.63129(12) 0.1557(6) 0.1059(3) 0.182(4) Uani 1 1 d G U . . .
C01_1 C 0.64257(10) 0.1477(6) 0.0786(4) 0.180(4) Uani 1 1 d DG U . . .
H01_1 H 0.6506 0.1289 0.0913 0.216 Uiso 1 1 calc R U . . .
O4_2 O 0.56489(10) 0.3029(9) 0.2160(5) 0.228(5) Uani 1 1 d D U . . .
C07_2 C 0.57092(11) 0.2535(11) 0.1976(7) 0.215(5) Uani 1 1 d D U . . .
C06_2 C 0.58541(8) 0.2456(7) 0.2078(4) 0.197(4) Uani 1 1 d DG U . . .
C05_2 C 0.59273(11) 0.1884(6) 0.1903(4) 0.196(4) Uani 1 1 d DG U . . .
H05_2 H 0.5886 0.1545 0.1707 0.235 Uiso 1 1 calc R U . . .
C04_2 C 0.60616(10) 0.1808(6) 0.2015(4) 0.190(4) Uani 1 1 d G U . . .
C03_2 C 0.61228(8) 0.2304(7) 0.2302(4) 0.189(4) Uani 1 1 d G U . . .
H03_2 H 0.6215 0.2253 0.2379 0.227 Uiso 1 1 calc R U . . .
C02_2 C 0.60496(10) 0.2876(7) 0.2477(4) 0.186(4) Uani 1 1 d G U . . .
C01_2 C 0.59153(10) 0.2952(6) 0.2365(4) 0.189(4) Uani 1 1 d DG U . . .
H01_2 H 0.5865 0.3342 0.2484 0.227 Uiso 1 1 calc R U . . .
O4_3 O 0.5778(2) 0.6205(10) 0.3952(8) 0.322(8) Uani 1 1 d D U . . .
C07_3 C 0.5711(2) 0.5663(10) 0.4022(11) 0.296(6) Uani 1 1 d D U . . .
C06_3 C 0.57647(14) 0.4970(8) 0.3843(5) 0.270(5) Uani 1 1 d DG U . . .
C05_3 C 0.57035(13) 0.4327(10) 0.3962(5) 0.271(5) Uani 1 1 d DG U . . .
H05_3 H 0.5635 0.4322 0.4188 0.325 Uiso 1 1 calc R U . . .
C04_3 C 0.57424(15) 0.3692(8) 0.3752(6) 0.262(5) Uani 1 1 d G U . . .
C03_3 C 0.58425(15) 0.3700(9) 0.3422(5) 0.248(5) Uani 1 1 d G U . . .
H03_3 H 0.5869 0.3266 0.3278 0.298 Uiso 1 1 calc R U . . .
C02_3 C 0.59036(12) 0.4343(10) 0.3302(4) 0.240(4) Uani 1 1 d G U . . .
C01_3 C 0.58648(13) 0.4978(9) 0.3513(5) 0.250(5) Uani 1 1 d DG U . . .
H01_3 H 0.5907 0.5417 0.3431 0.300 Uiso 1 1 calc R U . . .
O4_4 O 0.59169(16) -0.0038(10) 0.2278(6) 0.278(7) Uani 1 1 d D U . . .
C07_4 C 0.5826(2) 0.0361(12) 0.2383(7) 0.260(5) Uani 1 1 d D U . . .
C06_4 C 0.58430(13) 0.0871(9) 0.2767(5) 0.254(5) Uani 1 1 d DG U . . .
C05_4 C 0.59640(11) 0.0912(9) 0.3000(5) 0.251(5) Uani 1 1 d DG U . . .
H05_4 H 0.6037 0.0615 0.2911 0.301 Uiso 1 1 calc R U . . .
C04_4 C 0.59787(12) 0.1390(10) 0.3361(5) 0.259(5) Uani 1 1 d G U . . .
C03_4 C 0.58724(16) 0.1826(9) 0.3491(5) 0.260(5) Uani 1 1 d G U . . .
H03_4 H 0.5882 0.2152 0.3738 0.312 Uiso 1 1 calc R U . . .
C02_4 C 0.57514(13) 0.1784(9) 0.3258(6) 0.261(5) Uani 1 1 d G U . . .
C01_4 C 0.57368(11) 0.1306(9) 0.2896(5) 0.258(5) Uani 1 1 d DG U . . .
H01_4 H 0.5654 0.1278 0.2737 0.309 Uiso 1 1 calc R U . . .
O4_5 O 0.59203(19) 0.4865(11) 0.4841(6) 0.292(7) Uani 1 1 d D U . . .
C07_5 C 0.5921(2) 0.4208(12) 0.4859(8) 0.282(6) Uani 1 1 d D U . . .
C06_5 C 0.60102(11) 0.3815(9) 0.4537(4) 0.263(5) Uani 1 1 d DG U . . .
C05_5 C 0.60071(12) 0.3070(9) 0.4521(4) 0.262(5) Uani 1 1 d DG U . . .
H05_5 H 0.5941 0.2815 0.4687 0.314 Uiso 1 1 calc R U . . .
C04_5 C 0.61010(16) 0.2699(8) 0.4263(5) 0.252(5) Uani 1 1 d G U . . .
C03_5 C 0.61981(12) 0.3072(11) 0.4020(4) 0.254(5) Uani 1 1 d G U . . .
H03_5 H 0.6262 0.2819 0.3844 0.304 Uiso 1 1 calc R U . . .
C02_5 C 0.62012(11) 0.3817(11) 0.4036(4) 0.255(5) Uani 1 1 d G U . . .
C01_5 C 0.61073(13) 0.4189(8) 0.4294(5) 0.257(5) Uani 1 1 d DG U . . .
H01_5 H 0.6109 0.4698 0.4304 0.308 Uiso 1 1 calc R U . . .
O4_6 O 0.64642(19) 0.7923(10) 0.3978(7) 0.312(8) Uani 1 1 d D U . . .
C07_6 C 0.6489(3) 0.7647(11) 0.4354(7) 0.288(6) Uani 1 1 d D U . . .
C06_6 C 0.64391(15) 0.6907(8) 0.4438(5) 0.265(5) Uani 1 1 d DG U . . .
C05_6 C 0.64495(14) 0.6609(9) 0.4873(4) 0.254(5) Uani 1 1 d DG U . . .
H05_6 H 0.6487 0.6882 0.5116 0.305 Uiso 1 1 calc R U . . .
C04_6 C 0.64057(14) 0.5912(10) 0.4951(4) 0.250(5) Uani 1 1 d G U . . .
C03_6 C 0.63515(15) 0.5514(8) 0.4595(5) 0.253(5) Uani 1 1 d G U . . .
H03_6 H 0.6322 0.5037 0.4648 0.303 Uiso 1 1 calc R U . . .
C02_6 C 0.63411(14) 0.5812(9) 0.4160(4) 0.253(5) Uani 1 1 d G U . . .
C01_6 C 0.63849(14) 0.6508(9) 0.4082(4) 0.255(5) Uani 1 1 d DG U . . .
H01_6 H 0.6378 0.6712 0.3785 0.306 Uiso 1 1 calc R U . . .
O4_7 O 0.61320(19) 0.1672(11) 0.5417(8) 0.312(8) Uani 1 1 d D U . . .
C07_7 C 0.6106(2) 0.2300(12) 0.5500(11) 0.288(6) Uani 1 1 d D U . . .
C06_7 C 0.62114(14) 0.2845(9) 0.5421(5) 0.267(5) Uani 1 1 d DG U . . .
C05_7 C 0.63159(15) 0.2688(9) 0.5124(5) 0.257(5) Uani 1 1 d DG U . . .
H05_7 H 0.6326 0.2216 0.5004 0.308 Uiso 1 1 calc R U . . .
C04_7 C 0.64063(13) 0.3220(11) 0.5001(4) 0.253(5) Uani 1 1 d G U . . .
C03_7 C 0.63922(15) 0.3910(10) 0.5175(5) 0.259(5) Uani 1 1 d G U . . .
H03_7 H 0.6454 0.4274 0.5091 0.311 Uiso 1 1 calc R U . . .
C02_7 C 0.62877(18) 0.4067(9) 0.5472(5) 0.263(5) Uani 1 1 d G U . . .
C01_7 C 0.61973(14) 0.3534(10) 0.5595(5) 0.263(5) Uani 1 1 d DG U . . .
H01_7 H 0.6126 0.3641 0.5798 0.316 Uiso 1 1 calc R U . . .
O4_8 O 0.67788(14) 0.6839(8) 0.4552(5) 0.239(6) Uani 1 1 d D U . . .
C07_8 C 0.6764(3) 0.6280(9) 0.4768(6) 0.251(5) Uani 1 1 d D U . . .
C06_8 C 0.67228(12) 0.5621(7) 0.4517(4) 0.227(4) Uani 1 1 d DG U . . .
C05_8 C 0.66986(12) 0.5661(7) 0.4050(4) 0.212(5) Uani 1 1 d DG U . . .
H05_8 H 0.6702 0.6111 0.3898 0.254 Uiso 1 1 calc R U . . .
C04_8 C 0.66699(11) 0.5041(8) 0.3804(3) 0.195(4) Uani 1 1 d G U . . .
C03_8 C 0.66654(12) 0.4382(7) 0.4026(4) 0.209(4) Uani 1 1 d G U . . .
H03_8 H 0.6646 0.3959 0.3858 0.251 Uiso 1 1 calc R U . . .
C02_8 C 0.66897(13) 0.4343(7) 0.4494(4) 0.226(4) Uani 1 1 d G U . . .
C01_8 C 0.67184(12) 0.4962(8) 0.4739(3) 0.224(5) Uani 1 1 d DG U . . .
H01_8 H 0.6735 0.4935 0.5059 0.269 Uiso 1 1 calc R U . . .
O4_9 O 0.67007(14) 0.8136(7) 0.1942(6) 0.242(6) Uani 1 1 d D U . . .
C07_9 C 0.68152(16) 0.7986(10) 0.2060(7) 0.222(5) Uani 1 1 d D U . . .
C06_9 C 0.68340(11) 0.7402(6) 0.2400(4) 0.204(4) Uani 1 1 d DG U . . .
C05_9 C 0.67258(9) 0.6978(7) 0.2526(5) 0.198(4) Uani 1 1 d DG U . . .
H05_9 H 0.6641 0.7053 0.2388 0.238 Uiso 1 1 calc R U . . .
C04_9 C 0.67419(11) 0.6443(6) 0.2852(4) 0.198(4) Uani 1 1 d G U . . .
C03_9 C 0.68662(13) 0.6333(6) 0.3053(4) 0.199(4) Uani 1 1 d G U . . .
H03_9 H 0.6877 0.5968 0.3277 0.239 Uiso 1 1 calc R U . . .
C02_9 C 0.69743(10) 0.6757(7) 0.2928(5) 0.210(4) Uani 1 1 d G U . . .
C01_9 C 0.69583(9) 0.7292(7) 0.2601(5) 0.208(5) Uani 1 1 d DG U . . .
H01_9 H 0.7032 0.7582 0.2515 0.250 Uiso 1 1 calc R U . . .
O4_10 O 0.70249(19) 0.3687(10) 0.5034(5) 0.293(7) Uani 1 1 d D U . . .
C07_10 C 0.7028(3) 0.4336(11) 0.4972(5) 0.281(6) Uani 1 1 d D U . . .
C06_10 C 0.70466(13) 0.4594(8) 0.4492(4) 0.253(5) Uani 1 1 d DG U . . .
C05_10 C 0.70729(13) 0.5313(8) 0.4407(5) 0.245(5) Uani 1 1 d DG U . . .
H05_10 H 0.7085 0.5637 0.4655 0.294 Uiso 1 1 calc R U . . .
C04_10 C 0.70813(13) 0.5560(7) 0.3959(6) 0.236(4) Uani 1 1 d G U . . .
C03_10 C 0.70634(12) 0.5087(10) 0.3597(4) 0.228(5) Uani 1 1 d G U . . .
H03_10 H 0.7069 0.5256 0.3291 0.273 Uiso 1 1 calc R U . . .
C02_10 C 0.70371(12) 0.4367(9) 0.3682(4) 0.219(4) Uani 1 1 d G U . . .
C01_10 C 0.70287(13) 0.4121(7) 0.4130(5) 0.234(5) Uani 1 1 d DG U . . .
H01_10 H 0.7011 0.3629 0.4188 0.281 Uiso 1 1 calc R U . . .
O4_11 O 0.69578(11) 0.6635(6) 0.1429(4) 0.184(4) Uani 1 1 d D U . . .
C07_11 C 0.70287(14) 0.6329(8) 0.1709(6) 0.179(4) Uani 1 1 d D U . . .
C06_11 C 0.69725(9) 0.5682(5) 0.1939(3) 0.163(3) Uani 1 1 d DG U . . .
C05_11 C 0.68385(8) 0.5510(5) 0.1877(3) 0.155(4) Uani 1 1 d DG U . . .
H05_11 H 0.6783 0.5808 0.1694 0.186 Uiso 1 1 calc R U . . .
C04_11 C 0.67854(7) 0.4902(6) 0.2084(3) 0.153(3) Uani 1 1 d G U . . .
C03_11 C 0.68664(10) 0.4466(5) 0.2353(3) 0.149(3) Uani 1 1 d G U . . .
H03_11 H 0.6830 0.4051 0.2494 0.178 Uiso 1 1 calc R U . . .
C02_11 C 0.70004(9) 0.4638(5) 0.2414(3) 0.160(3) Uani 1 1 d G U . . .
C01_11 C 0.70535(7) 0.5246(6) 0.2208(4) 0.163(4) Uani 1 1 d DG U . . .
H01_11 H 0.7145 0.5364 0.2250 0.196 Uiso 1 1 calc R U . . .
O4_12 O 0.61878(11) 0.6166(7) 0.0454(5) 0.205(5) Uani 1 1 d D U . . .
C07_12 C 0.62845(14) 0.5999(12) 0.0223(5) 0.215(5) Uani 1 1 d D U . . .
C06_12 C 0.64054(9) 0.5731(6) 0.0464(4) 0.190(4) Uani 1 1 d DG U . . .
C05_12 C 0.65179(11) 0.5518(6) 0.0220(3) 0.184(4) Uani 1 1 d DG U . . .
H05_12 H 0.6518 0.5547 -0.0104 0.221 Uiso 1 1 calc R U . . .
C04_12 C 0.66296(9) 0.5261(6) 0.0451(4) 0.186(4) Uani 1 1 d G U . . .
C03_12 C 0.66289(9) 0.5218(5) 0.0926(4) 0.174(4) Uani 1 1 d G U . . .
H03_12 H 0.6705 0.5043 0.1084 0.208 Uiso 1 1 calc R U . . .
C02_12 C 0.65164(11) 0.5432(6) 0.1170(3) 0.167(3) Uani 1 1 d G U . . .
C01_12 C 0.64047(9) 0.5688(6) 0.0939(3) 0.178(4) Uani 1 1 d DG U . . .
H01_12 H 0.6328 0.5834 0.1106 0.214 Uiso 1 1 calc R U . . .
O4_13 O 0.73255(10) 0.3962(7) 0.1846(4) 0.194(4) Uani 1 1 d D U . . .
C07_13 C 0.72860(12) 0.4404(9) 0.1567(6) 0.189(4) Uani 1 1 d D U . . .
C06_13 C 0.71559(9) 0.4276(6) 0.1337(4) 0.184(4) Uani 1 1 d DG U . . .
C05_13 C 0.71098(11) 0.4749(5) 0.1005(4) 0.182(4) Uani 1 1 d DG U . . .
H05_13 H 0.7165 0.5136 0.0908 0.218 Uiso 1 1 calc R U . . .
C04_13 C 0.69835(11) 0.4656(6) 0.0816(3) 0.183(4) Uani 1 1 d G U . . .
C03_13 C 0.69033(9) 0.4090(7) 0.0958(4) 0.173(4) Uani 1 1 d G U . . .
H03_13 H 0.6817 0.4026 0.0829 0.208 Uiso 1 1 calc R U . . .
C02_13 C 0.69494(10) 0.3617(6) 0.1290(4) 0.174(4) Uani 1 1 d G U . . .
C01_13 C 0.70757(10) 0.3710(5) 0.1480(3) 0.174(4) Uani 1 1 d DG U . . .
H01_13 H 0.7107 0.3386 0.1706 0.209 Uiso 1 1 calc R U . . .
O4_14 O 0.62742(11) 0.4237(6) -0.0004(4) 0.188(4) Uani 1 1 d D U . . .
C07_14 C 0.63847(15) 0.3948(10) 0.0002(4) 0.198(4) Uani 1 1 d D U . . .
C06_14 C 0.64367(10) 0.3708(6) 0.0455(3) 0.177(4) Uani 1 1 d DG U . . .
C05_14 C 0.65575(9) 0.3345(6) 0.0492(3) 0.176(4) Uani 1 1 d DG U . . .
H05_14 H 0.6612 0.3275 0.0229 0.211 Uiso 1 1 calc R U . . .
C04_14 C 0.65992(9) 0.3084(5) 0.0914(4) 0.174(4) Uani 1 1 d G U . . .
C03_14 C 0.65199(11) 0.3186(6) 0.1299(3) 0.167(4) Uani 1 1 d G U . . .
H03_14 H 0.6548 0.3008 0.1588 0.201 Uiso 1 1 calc R U . . .
C02_14 C 0.63991(10) 0.3550(6) 0.1262(3) 0.163(3) Uani 1 1 d G U . . .
C01_14 C 0.63574(8) 0.3811(6) 0.0840(4) 0.173(4) Uani 1 1 d DG U . . .
H01_14 H 0.6275 0.4059 0.0815 0.208 Uiso 1 1 calc R U . . .
O4_15 O 0.56593(11) 0.5014(8) 0.1652(6) 0.236(6) Uani 1 1 d D U . . .
C07_15 C 0.56592(11) 0.4445(10) 0.1451(8) 0.229(5) Uani 1 1 d D U . . .
C06_15 C 0.57879(8) 0.4078(6) 0.1348(4) 0.197(4) Uani 1 1 d DG U . . .
C05_15 C 0.57908(9) 0.3488(6) 0.1057(4) 0.187(4) Uani 1 1 d DG U . . .
H05_15 H 0.5710 0.3317 0.0923 0.225 Uiso 1 1 calc R U . . .
C04_15 C 0.59114(11) 0.3148(6) 0.0963(4) 0.180(4) Uani 1 1 d G U . . .
C03_15 C 0.60291(8) 0.3399(6) 0.1159(4) 0.175(4) Uani 1 1 d G U . . .
H03_15 H 0.6111 0.3167 0.1094 0.210 Uiso 1 1 calc R U . . .
C02_15 C 0.60262(8) 0.3989(6) 0.1449(4) 0.170(3) Uani 1 1 d G U . . .
C01_15 C 0.59056(10) 0.4328(6) 0.1544(4) 0.183(4) Uani 1 1 d DG U . . .
H01_15 H 0.5904 0.4732 0.1742 0.220 Uiso 1 1 calc R U . . .
N2_21 N 0.65319(15) 0.1835(10) -0.0364(5) 0.228(5) Uani 1 1 d D U . . .
H2N_21 H 0.6456 0.2016 -0.0465 0.273 Uiso 1 1 calc R U . . .
C11_21 C 0.67415(14) 0.2460(9) -0.0567(7) 0.277(6) Uani 1 1 d D U . . .
O3_21 O 0.66988(15) 0.3077(8) -0.0532(5) 0.265(6) Uani 1 1 d D U . . .
C08_21 C 0.66501(16) 0.1825(9) -0.0645(5) 0.262(5) Uani 1 1 d D U . . .
H08_21 H 0.6702 0.1383 -0.0564 0.314 Uiso 1 1 calc R U . A 1
C09_21 C 0.66119(19) 0.1766(18) -0.1153(6) 0.268(6) Uani 0.529(15) 1 d D U P B 1
H9A_21 H 0.6544 0.1383 -0.1191 0.321 Uiso 0.529(15) 1 calc R U P B 1
H9B_21 H 0.6571 0.2224 -0.1255 0.321 Uiso 0.529(15) 1 calc R U P B 1
C10_21 C 0.6732(2) 0.1599(16) -0.1449(7) 0.269(7) Uani 0.529(15) 1 d D U P B 1
O2_21 O 0.6807(3) 0.2107(17) -0.1560(10) 0.280(11) Uani 0.529(15) 1 d D U P B 1
O1_21 O 0.6761(3) 0.0958(15) -0.1523(11) 0.280(9) Uani 0.529(15) 1 d D U P B 1
C09B_21 C 0.6596(5) 0.1864(18) -0.1197(18) 0.267(6) Uani 0.471(15) 1 d D U P B 2
H9C_21 H 0.6517 0.2181 -0.1230 0.321 Uiso 0.471(15) 1 calc R U P B 2
H9D_21 H 0.6667 0.2021 -0.1409 0.321 Uiso 0.471(15) 1 calc R U P B 2
C10B_21 C 0.6560(3) 0.1078(17) -0.1260(16) 0.270(7) Uani 0.471(15) 1 d D U P B 2
O2B_21 O 0.6449(3) 0.093(2) -0.1436(12) 0.275(11) Uani 0.471(15) 1 d D U P B 2
O1B_21 O 0.6653(4) 0.063(2) -0.1250(14) 0.298(10) Uani 0.471(15) 1 d D U P B 2
N4_21 N 0.68780(13) 0.2347(10) -0.0556(7) 0.295(6) Uani 1 1 d D U . . .
H4_21 H 0.6909 0.1914 -0.0502 0.354 Uiso 1 1 calc R U . . .
C12_21 C 0.69698(17) 0.2923(13) -0.0633(6) 0.317(7) Uani 1 1 d D U . . .
H12A_21 H 0.6937 0.3234 -0.0883 0.380 Uiso 1 1 calc R U . . .
H12B_21 H 0.7058 0.2729 -0.0725 0.380 Uiso 1 1 calc R U . . .
C13_21 C 0.69847(17) 0.3367(11) -0.0190(6) 0.331(7) Uani 1 1 d D U . . .
H13A_21 H 0.7007 0.3867 -0.0275 0.397 Uiso 1 1 calc R U . . .
H13B_21 H 0.6898 0.3373 -0.0030 0.397 Uiso 1 1 calc R U . . .
N9_21 N 0.70867(14) 0.3105(10) 0.0127(5) 0.342(7) Uani 1 1 d D U . . .
C8_21 C 0.70733(17) 0.2493(9) 0.0363(6) 0.347(8) Uani 1 1 d D U . . .
H8_21 H 0.6999 0.2177 0.0345 0.417 Uiso 1 1 calc R U . . .
N7_21 N 0.71810(19) 0.2394(9) 0.0628(6) 0.352(8) Uani 1 1 d D U . . .
C5_21 C 0.72611(14) 0.2949(9) 0.0553(4) 0.346(7) Uani 1 1 d D U . . .
C4_21 C 0.72031(13) 0.3396(8) 0.0242(4) 0.343(7) Uani 1 1 d D U . . .
N3_21 N 0.72641(17) 0.3993(8) 0.0112(5) 0.344(8) Uani 1 1 d D U . . .
C2_21 C 0.73835(17) 0.4142(9) 0.0292(5) 0.348(8) Uani 1 1 d D U . . .
H2_21 H 0.7428 0.4569 0.0201 0.417 Uiso 1 1 calc R U . . .
N1_21 N 0.74429(15) 0.3713(10) 0.0598(5) 0.348(8) Uani 1 1 d D U . . .
C6_21 C 0.73848(15) 0.3108(10) 0.0736(5) 0.348(8) Uani 1 1 d D U . . .
N6_21 N 0.7447(2) 0.2657(12) 0.1056(6) 0.366(11) Uani 1 1 d D U . . .
H6A_21 H 0.7525 0.2771 0.1170 0.440 Uiso 1 1 calc R U . . .
H6B_21 H 0.7407 0.2259 0.1144 0.440 Uiso 1 1 calc R U . . .
N2_22 N 0.56555(10) 0.2074(11) 0.1685(5) 0.232(5) Uani 1 1 d D U . . .
H2N_22 H 0.5703 0.1753 0.1536 0.278 Uiso 1 1 calc R U . . .
C08_22 C 0.55109(12) 0.2141(10) 0.1632(4) 0.250(5) Uani 1 1 d D U . . .
H08_22 H 0.5487 0.2658 0.1588 0.300 Uiso 1 1 calc R U . . .
C09_22 C 0.54645(17) 0.1710(10) 0.1210(4) 0.253(6) Uani 1 1 d D U . . .
H9A_22 H 0.5512 0.1243 0.1205 0.303 Uiso 1 1 calc R U . . .
H9B_22 H 0.5367 0.1613 0.1236 0.303 Uiso 1 1 calc R U . . .
C10_22 C 0.5491(2) 0.2105(9) 0.0768(4) 0.259(6) Uani 1 1 d D U . . .
O1_22 O 0.55106(14) 0.2766(8) 0.0781(5) 0.257(6) Uani 1 1 d D U . . .
O2_22 O 0.54874(17) 0.1755(9) 0.0403(5) 0.285(7) Uani 1 1 d D U . . .
C11_22 C 0.54394(14) 0.1857(10) 0.2056(5) 0.270(6) Uani 1 1 d D U . . .
O3_22 O 0.54796(12) 0.1315(9) 0.2253(6) 0.280(7) Uani 1 1 d D U . . .
N4_22 N 0.53226(14) 0.2177(10) 0.2199(7) 0.294(6) Uani 1 1 d D U . . .
H4A_22 H 0.5289 0.2541 0.2045 0.353 Uiso 1 1 calc R U . C 1
C12_22 C 0.5255(3) 0.1913(19) 0.2601(8) 0.303(6) Uani 0.369(14) 1 d D U P D 1
H12A_22 H 0.5231 0.2318 0.2804 0.364 Uiso 0.369(14) 1 calc R U P D 1
H12B_22 H 0.5315 0.1584 0.2771 0.364 Uiso 0.369(14) 1 calc R U P D 1
C13_22 C 0.5128(3) 0.1512(18) 0.2455(15) 0.308(6) Uani 0.369(14) 1 d D U P D 1
H13A_22 H 0.5068 0.1474 0.2724 0.370 Uiso 0.369(14) 1 calc R U P D 1
H13B_22 H 0.5081 0.1806 0.2222 0.370 Uiso 0.369(14) 1 calc R U P D 1
N9_22 N 0.5148(3) 0.0792(16) 0.2267(12) 0.314(6) Uani 0.369(14) 1 d D U P D 1
C8_22 C 0.5174(4) 0.0215(19) 0.2523(11) 0.317(6) Uani 0.369(14) 1 d D U P D 1
H8A_22 H 0.5182 0.0214 0.2847 0.380 Uiso 0.369(14) 1 calc R U P D 1
N7_22 N 0.5187(4) -0.0362(17) 0.2253(13) 0.317(6) Uani 0.369(14) 1 d D U P D 1
C5_22 C 0.5169(3) -0.0136(16) 0.1829(12) 0.316(6) Uani 0.369(14) 1 d D U P D 1
C4_22 C 0.51444(18) 0.0585(16) 0.1833(11) 0.314(6) Uani 0.369(14) 1 d D U P D 1
N3_22 N 0.51228(16) 0.0941(19) 0.1448(12) 0.314(6) Uani 0.369(14) 1 d D U P D 1
C2_22 C 0.5126(2) 0.058(2) 0.1055(12) 0.315(7) Uani 0.369(14) 1 d D U P D 1
H2_22 H 0.5110 0.0827 0.0777 0.378 Uiso 0.369(14) 1 calc R U P D 1
N1_22 N 0.51492(19) -0.013(2) 0.1040(12) 0.317(7) Uani 0.369(14) 1 d D U P D 1
C6_22 C 0.5171(2) -0.0507(19) 0.1419(13) 0.316(7) Uani 0.369(14) 1 d D U P D 1
N6_22 N 0.5196(4) -0.124(2) 0.1402(18) 0.314(11) Uani 0.369(14) 1 d D U P D 1
H6A_22 H 0.5197 -0.1466 0.1137 0.377 Uiso 0.369(14) 1 calc R U P D 1
H6B_22 H 0.5210 -0.1484 0.1656 0.377 Uiso 0.369(14) 1 calc R U P D 1
C12B_22 C 0.5236(3) 0.193(2) 0.2569(16) 0.304(6) Uani 0.631(14) 1 d D U P D 2
H12C_22 H 0.5209 0.2340 0.2767 0.364 Uiso 0.631(14) 1 calc R U P D 2
H12D_22 H 0.5281 0.1567 0.2759 0.364 Uiso 0.631(14) 1 calc R U P D 2
C13B_22 C 0.5113(3) 0.1611(13) 0.2321(13) 0.308(6) Uani 0.631(14) 1 d D U P D 2
H13C_22 H 0.5038 0.1566 0.2543 0.369 Uiso 0.631(14) 1 calc R U P D 2
H13D_22 H 0.5084 0.1946 0.2078 0.369 Uiso 0.631(14) 1 calc R U P D 2
N9B_22 N 0.5138(3) 0.0905(12) 0.2115(9) 0.313(6) Uani 0.631(14) 1 d D U P D 2
C8B_22 C 0.5141(4) 0.0797(15) 0.1663(8) 0.314(6) Uani 0.631(14) 1 d D U P D 2
H8B_22 H 0.5134 0.1162 0.1438 0.377 Uiso 0.631(14) 1 calc R U P D 2
N7B_22 N 0.5155(3) 0.0097(15) 0.1577(7) 0.315(6) Uani 0.631(14) 1 d D U P D 2
C5B_22 C 0.5175(4) -0.0215(13) 0.1980(7) 0.316(6) Uani 0.631(14) 1 d D U P D 2
C4B_22 C 0.5154(4) 0.0276(13) 0.2318(7) 0.316(6) Uani 0.631(14) 1 d D U P D 2
N3B_22 N 0.5173(3) 0.0096(16) 0.2754(7) 0.318(6) Uani 0.631(14) 1 d D U P D 2
C2B_22 C 0.5188(4) -0.0599(17) 0.2853(8) 0.319(7) Uani 0.631(14) 1 d D U P D 2
H2A_22 H 0.5186 -0.0745 0.3164 0.382 Uiso 0.631(14) 1 calc R U P D 2
N1B_22 N 0.5206(3) -0.1095(14) 0.2527(10) 0.318(7) Uani 0.631(14) 1 d D U P D 2
C6B_22 C 0.5204(4) -0.0920(13) 0.2085(9) 0.315(7) Uani 0.631(14) 1 d D U P D 2
N6B_22 N 0.5221(3) -0.1436(14) 0.1744(12) 0.316(10) Uani 0.631(14) 1 d D U P D 2
H6C_22 H 0.5233 -0.1888 0.1819 0.379 Uiso 0.631(14) 1 calc R U P D 2
H6D_22 H 0.5219 -0.1309 0.1454 0.379 Uiso 0.631(14) 1 calc R U P D 2
N2_23 N 0.56435(18) 0.5492(15) 0.4469(8) 0.312(6) Uani 1 1 d D U . . .
H2N_23 H 0.5634 0.5054 0.4575 0.375 Uiso 1 1 calc R U . . .
C08_23 C 0.55964(17) 0.6127(13) 0.4706(6) 0.338(6) Uani 1 1 d D U . . .
H08_23 H 0.5575 0.6495 0.4467 0.406 Uiso 1 1 calc R U . . .
C09_23 C 0.54667(15) 0.5967(15) 0.4966(6) 0.356(7) Uani 1 1 d D U . . .
H9A_23 H 0.5414 0.6414 0.4992 0.427 Uiso 1 1 calc R U . . .
H9B_23 H 0.5413 0.5617 0.4789 0.427 Uiso 1 1 calc R U . . .
C10_23 C 0.54917(19) 0.5669(15) 0.5442(7) 0.369(8) Uani 1 1 d D U . . .
O1_23 O 0.5396(2) 0.5378(16) 0.5649(8) 0.387(10) Uani 1 1 d D U . . .
O2_23 O 0.56064(17) 0.5716(16) 0.5606(7) 0.368(10) Uani 1 1 d D U . . .
C11_23 C 0.57005(17) 0.6450(13) 0.5019(7) 0.353(6) Uani 1 1 d D U . . .
O3_23 O 0.5680(2) 0.7024(15) 0.5223(9) 0.383(10) Uani 1 1 d D U . . .
N4_23 N 0.5824(3) 0.613(2) 0.507(2) 0.353(6) Uani 0.372(14) 1 d D U P E 1
H4_23 H 0.5843 0.5734 0.4925 0.424 Uiso 0.372(14) 1 calc R U P E 1
C12_23 C 0.5922(2) 0.645(2) 0.5368(12) 0.353(6) Uani 0.372(14) 1 d D U P E 1
H12A_23 H 0.5932 0.6164 0.5649 0.424 Uiso 0.372(14) 1 calc R U P E 1
H12B_23 H 0.5894 0.6943 0.5457 0.424 Uiso 0.372(14) 1 calc R U P E 1
C13_23 C 0.6057(3) 0.649(2) 0.5114(17) 0.353(6) Uani 0.372(14) 1 d D U P E 1
H13A_23 H 0.6124 0.6231 0.5295 0.424 Uiso 0.372(14) 1 calc R U P E 1
H13B_23 H 0.6047 0.6240 0.4818 0.424 Uiso 0.372(14) 1 calc R U P E 1
N9_23 N 0.6107(2) 0.7217(19) 0.5024(13) 0.353(6) Uani 0.372(14) 1 d D U P E 1
C8_23 C 0.6157(3) 0.764(2) 0.5350(12) 0.354(7) Uani 0.372(14) 1 d D U P E 1
H8A_23 H 0.6164 0.7521 0.5665 0.424 Uiso 0.372(14) 1 calc R U P E 1
N7_23 N 0.6194(3) 0.827(2) 0.5167(12) 0.354(7) Uani 0.372(14) 1 d D U P E 1
C5_23 C 0.6168(2) 0.8226(17) 0.4724(12) 0.354(7) Uani 0.372(14) 1 d D U P E 1
C4_23 C 0.61132(19) 0.7571(17) 0.4630(12) 0.352(6) Uani 0.372(14) 1 d D U P E 1
N3_23 N 0.6078(2) 0.7398(19) 0.4208(12) 0.351(7) Uani 0.372(14) 1 d D U P E 1
C2_23 C 0.6097(2) 0.788(2) 0.3877(12) 0.352(7) Uani 0.372(14) 1 d D U P E 1
H2A_23 H 0.6072 0.7762 0.3573 0.423 Uiso 0.372(14) 1 calc R U P E 1
N1_23 N 0.6151(2) 0.853(2) 0.3959(13) 0.354(7) Uani 0.372(14) 1 d D U P E 1
C6_23 C 0.6187(2) 0.8721(17) 0.4379(14) 0.354(7) Uani 0.372(14) 1 d D U P E 1
N6_23 N 0.6243(3) 0.9394(18) 0.4465(18) 0.341(14) Uani 0.372(14) 1 d D U P E 1
H6A_23 H 0.6255 0.9700 0.4240 0.409 Uiso 0.372(14) 1 calc R U P E 1
H6B_23 H 0.6267 0.9511 0.4745 0.409 Uiso 0.372(14) 1 calc R U P E 1
N4B_23 N 0.5829(3) 0.612(3) 0.5113(17) 0.354(6) Uani 0.628(14) 1 d D U P E 2
H4A_23 H 0.5837 0.5699 0.4980 0.424 Uiso 0.628(14) 1 calc R U P E 2
C12B_23 C 0.5947(4) 0.630(3) 0.5369(10) 0.353(6) Uani 0.628(14) 1 d D U P E 2
H12C_23 H 0.5953 0.6003 0.5647 0.424 Uiso 0.628(14) 1 calc R U P E 2
H12D_23 H 0.5943 0.6814 0.5464 0.424 Uiso 0.628(14) 1 calc R U P E 2
C13B_23 C 0.6070(3) 0.618(2) 0.5064(12) 0.353(6) Uani 0.628(14) 1 d D U P E 2
H13C_23 H 0.6151 0.6352 0.5230 0.424 Uiso 0.628(14) 1 calc R U P E 2
H13D_23 H 0.6081 0.5659 0.5014 0.424 Uiso 0.628(14) 1 calc R U P E 2
N9B_23 N 0.6065(4) 0.6539(16) 0.4616(10) 0.352(6) Uani 0.628(14) 1 d D U P E 2
C8B_23 C 0.6026(5) 0.6210(17) 0.4232(12) 0.349(8) Uani 0.628(14) 1 d D U P E 2
H8B_23 H 0.5988 0.5744 0.4217 0.419 Uiso 0.628(14) 1 calc R U P E 2
N7B_23 N 0.6049(4) 0.6639(17) 0.3872(10) 0.349(7) Uani 0.628(14) 1 d D U P E 2
C5B_23 C 0.6096(5) 0.7249(17) 0.4041(8) 0.351(7) Uani 0.628(14) 1 d D U P E 2
C4B_23 C 0.6112(5) 0.7181(16) 0.4502(9) 0.351(7) Uani 0.628(14) 1 d D U P E 2
N3B_23 N 0.6156(4) 0.7724(18) 0.4752(9) 0.353(6) Uani 0.628(14) 1 d D U P E 2
C2B_23 C 0.6193(5) 0.8323(18) 0.4535(12) 0.355(7) Uani 0.628(14) 1 d D U P E 2
H2B_23 H 0.6225 0.8715 0.4711 0.425 Uiso 0.628(14) 1 calc R U P E 2
N1B_23 N 0.6186(4) 0.8391(16) 0.4081(12) 0.354(7) Uani 0.628(14) 1 d D U P E 2
C6B_23 C 0.6135(5) 0.7871(18) 0.3820(9) 0.352(7) Uani 0.628(14) 1 d D U P E 2
N6B_23 N 0.6136(3) 0.792(2) 0.3344(9) 0.347(10) Uani 0.628(14) 1 d D U P E 2
H6C_23 H 0.6171 0.8304 0.3211 0.416 Uiso 0.628(14) 1 calc R U P E 2
H6D_23 H 0.6102 0.7576 0.3176 0.416 Uiso 0.628(14) 1 calc R U P E 2
N2_24 N 0.56897(17) 0.0381(11) 0.2164(5) 0.259(5) Uani 1 1 d D U . . .
H2N_24 H 0.5625 0.0671 0.2248 0.311 Uiso 1 1 calc R U . . .
C08_24 C 0.56788(14) -0.0137(10) 0.1796(4) 0.262(5) Uani 1 1 d D U . . .
H08_24 H 0.5723 -0.0591 0.1897 0.314 Uiso 1 1 calc R U . . .
C09_24 C 0.55314(14) -0.0302(11) 0.1694(6) 0.278(6) Uani 1 1 d D U . . .
H9A_24 H 0.5488 -0.0494 0.1973 0.334 Uiso 1 1 calc R U . . .
H9B_24 H 0.5485 0.0148 0.1610 0.334 Uiso 1 1 calc R U . . .
C10_24 C 0.5516(2) -0.0842(10) 0.1308(6) 0.291(7) Uani 1 1 d D U . . .
O1_24 O 0.5475(2) -0.0617(11) 0.0931(6) 0.310(8) Uani 1 1 d D U . . .
O2_24 O 0.55445(19) -0.1479(9) 0.1383(7) 0.311(8) Uani 1 1 d D U . . .
C11_24 C 0.57486(15) 0.0125(9) 0.1362(5) 0.244(5) Uani 1 1 d D U . . .
O3_24 O 0.57448(13) 0.0760(8) 0.1246(5) 0.235(5) Uani 1 1 d D U . . .
N4_24 N 0.58203(14) -0.0356(7) 0.1107(5) 0.244(5) Uani 1 1 d D U . . .
H4_24 H 0.5843 -0.0765 0.1235 0.293 Uiso 1 1 calc R U . . .
C12_24 C 0.58597(13) -0.0230(11) 0.0648(5) 0.241(5) Uani 1 1 d D U . . .
H12A_24 H 0.5786 0.0001 0.0479 0.290 Uiso 1 1 calc R U . . .
H12B_24 H 0.5880 -0.0692 0.0496 0.290 Uiso 1 1 calc R U . . .
C13_24 C 0.59826(11) 0.0253(7) 0.0636(6) 0.242(5) Uani 1 1 d D U . . .
H13A_24 H 0.5996 0.0414 0.0317 0.291 Uiso 1 1 calc R U . . .
H13B_24 H 0.5963 0.0684 0.0822 0.291 Uiso 1 1 calc R U . . .
N9_24 N 0.61081(10) -0.0049(6) 0.0797(5) 0.234(4) Uani 1 1 d D U . . .
C8_24 C 0.61307(13) -0.0305(6) 0.1215(4) 0.235(5) Uani 1 1 d D U . . .
H8_24 H 0.6067 -0.0325 0.1455 0.282 Uiso 1 1 calc R U . . .
N7_24 N 0.62585(13) -0.0530(6) 0.1247(4) 0.233(5) Uani 1 1 d D U . . .
C5_24 C 0.63139(10) -0.0405(5) 0.0845(4) 0.230(5) Uani 1 1 d D U . . .
C4_24 C 0.62219(10) -0.0105(5) 0.0560(4) 0.235(5) Uani 1 1 d D U . . .
N3_24 N 0.62509(13) 0.0071(5) 0.0132(4) 0.230(5) Uani 1 1 d D U . . .
C2_24 C 0.63767(14) -0.0059(6) -0.0011(4) 0.228(5) Uani 1 1 d D U . . .
H2_24 H 0.6401 0.0062 -0.0316 0.273 Uiso 1 1 calc R U . . .
N1_24 N 0.64689(12) -0.0353(5) 0.0262(5) 0.229(5) Uani 1 1 d D U . . .
C6_24 C 0.64417(11) -0.0535(5) 0.0692(5) 0.231(5) Uani 1 1 d D U . . .
N6_24 N 0.65398(14) -0.0836(6) 0.0976(6) 0.262(7) Uani 1 1 d D U . . .
H6A_24 H 0.6621 -0.0908 0.0871 0.314 Uiso 1 1 calc R U . . .
H6B_24 H 0.6520 -0.0954 0.1260 0.314 Uiso 1 1 calc R U . . .
N2_25 N 0.58170(16) 0.3702(15) 0.5064(5) 0.291(6) Uani 1 1 d D U . . .
H2N_25 H 0.5807 0.3245 0.4995 0.349 Uiso 1 1 calc R U . . .
C08_25 C 0.57365(15) 0.4102(12) 0.5394(5) 0.316(6) Uani 1 1 d D U . . .
H08_25 H 0.5710 0.4565 0.5246 0.379 Uiso 1 1 calc R U . . .
C09_25 C 0.56079(14) 0.3689(15) 0.5501(5) 0.324(7) Uani 1 1 d D U . . .
H9A_25 H 0.5630 0.3179 0.5557 0.389 Uiso 1 1 calc R U . . .
H9B_25 H 0.5568 0.3885 0.5784 0.389 Uiso 1 1 calc R U . . .
C10_25 C 0.55066(16) 0.3735(13) 0.5116(7) 0.331(8) Uani 1 1 d D U . . .
O1_25 O 0.55093(17) 0.4259(12) 0.4851(6) 0.343(9) Uani 1 1 d D U . . .
O2_25 O 0.54189(17) 0.3256(13) 0.5088(7) 0.348(9) Uani 1 1 d D U . . .
C11_25 C 0.58132(18) 0.4282(11) 0.5825(6) 0.338(7) Uani 1 1 d D U . . .
O3_25 O 0.58949(17) 0.3864(12) 0.5993(6) 0.326(8) Uani 1 1 d D U . . .
N4_25 N 0.5796(2) 0.4939(11) 0.6035(6) 0.365(7) Uani 1 1 d D U . . .
H4_25 H 0.5725 0.5203 0.5971 0.437 Uiso 1 1 calc R U . . .
C12_25 C 0.5894(3) 0.5190(18) 0.6361(7) 0.396(8) Uani 1 1 d D U . . .
H12A_25 H 0.5919 0.5693 0.6293 0.475 Uiso 1 1 calc R U . . .
H12B_25 H 0.5976 0.4893 0.6340 0.475 Uiso 1 1 calc R U . . .
C13_25 C 0.5834(3) 0.5134(17) 0.6846(6) 0.423(9) Uani 1 1 d D U . . .
H13A_25 H 0.5903 0.4952 0.7057 0.508 Uiso 1 1 calc R U . . .
H13B_25 H 0.5809 0.5622 0.6949 0.508 Uiso 1 1 calc R U . . .
N9_25 N 0.5716(2) 0.4668(12) 0.6880(5) 0.451(9) Uani 1 1 d D U . . .
C8_25 C 0.5595(3) 0.4852(13) 0.6724(7) 0.460(10) Uani 1 1 d D U . . .
H8_25 H 0.5574 0.5293 0.6579 0.552 Uiso 1 1 calc R U . . .
N7_25 N 0.5508(2) 0.4318(15) 0.6805(8) 0.465(10) Uani 1 1 d D U . . .
C5_25 C 0.55768(19) 0.3805(13) 0.7012(6) 0.470(10) Uani 1 1 d D U . . .
C4_25 C 0.57063(19) 0.4017(12) 0.7062(5) 0.464(9) Uani 1 1 d D U . . .
N3_25 N 0.5796(2) 0.3594(15) 0.7261(6) 0.469(10) Uani 1 1 d D U . . .
C2_25 C 0.5755(3) 0.2954(14) 0.7412(6) 0.476(11) Uani 1 1 d D U . . .
H2_25 H 0.5818 0.2646 0.7556 0.571 Uiso 1 1 calc R U . . .
N1_25 N 0.5628(3) 0.2732(13) 0.7368(6) 0.479(10) Uani 1 1 d D U . . .
C6_25 C 0.5536(2) 0.3141(14) 0.7170(7) 0.480(10) Uani 1 1 d D U . . .
N6_25 N 0.5404(3) 0.2911(19) 0.7124(10) 0.508(15) Uani 1 1 d D U . . .
H6A_25 H 0.5380 0.2486 0.7228 0.609 Uiso 1 1 calc R U . . .
H6B_25 H 0.5344 0.3190 0.6992 0.609 Uiso 1 1 calc R U . . .
N2_26 N 0.6529(2) 0.8140(12) 0.4727(8) 0.319(6) Uani 1 1 d D U . . .
H2N_26 H 0.6477 0.8118 0.4969 0.383 Uiso 1 1 calc R U . . .
C08_26 C 0.6639(2) 0.8660(12) 0.4774(7) 0.352(6) Uani 1 1 d D U . . .
H08_26 H 0.6700 0.8488 0.5022 0.422 Uiso 1 1 calc R U . . .
C09_26 C 0.6585(3) 0.9391(12) 0.4911(9) 0.370(8) Uani 1 1 d D U . . .
H9A_26 H 0.6657 0.9669 0.5063 0.444 Uiso 1 1 calc R U . . .
H9B_26 H 0.6558 0.9656 0.4633 0.444 Uiso 1 1 calc R U . . .
C10_26 C 0.6466(2) 0.9337(14) 0.5232(8) 0.389(9) Uani 1 1 d D U . . .
O1_26 O 0.6475(3) 0.8939(18) 0.5573(9) 0.419(11) Uani 1 1 d D U . . .
O2_26 O 0.6364(3) 0.9699(18) 0.5147(11) 0.424(12) Uani 1 1 d D U . . .
C11_26 C 0.6720(2) 0.8716(12) 0.4333(7) 0.361(7) Uani 1 1 d D U . . .
O3_26 O 0.6731(3) 0.9296(12) 0.4131(9) 0.377(10) Uani 1 1 d D U . . .
N4_26 N 0.67732(19) 0.8109(11) 0.4146(9) 0.362(7) Uani 1 1 d D U . . .
H4_26 H 0.6739 0.7689 0.4221 0.434 Uiso 1 1 calc R U . . .
C12_26 C 0.68832(19) 0.8136(14) 0.3829(8) 0.362(8) Uani 1 1 d D U . . .
H12A_26 H 0.6864 0.8483 0.3581 0.435 Uiso 1 1 calc R U . . .
H12B_26 H 0.6898 0.7658 0.3690 0.435 Uiso 1 1 calc R U . . .
C13_26 C 0.70092(16) 0.8371(12) 0.4097(9) 0.363(8) Uani 1 1 d D U . . .
H13A_26 H 0.7026 0.8018 0.4343 0.436 Uiso 1 1 calc R U . . .
H13B_26 H 0.7087 0.8362 0.3887 0.436 Uiso 1 1 calc R U . . .
N9_26 N 0.69993(13) 0.9087(10) 0.4301(7) 0.364(7) Uani 1 1 d D U . . .
C8_26 C 0.70187(17) 0.9692(12) 0.4064(6) 0.364(8) Uani 1 1 d D U . . .
H8_26 H 0.7040 0.9717 0.3747 0.437 Uiso 1 1 calc R U . . .
N7_26 N 0.70035(17) 1.0260(10) 0.4343(7) 0.363(8) Uani 1 1 d D U . . .
C5_26 C 0.69737(12) 0.9996(9) 0.4750(6) 0.366(7) Uani 1 1 d D U . . .
C4_26 C 0.69711(11) 0.9265(9) 0.4729(6) 0.368(7) Uani 1 1 d D U . . .
N3_26 N 0.69437(13) 0.8871(10) 0.5097(7) 0.370(8) Uani 1 1 d D U . . .
C2_26 C 0.69190(15) 0.9213(13) 0.5488(7) 0.374(8) Uani 1 1 d D U . . .
H2_26 H 0.6899 0.8940 0.5753 0.449 Uiso 1 1 calc R U . . .
N1_26 N 0.69211(13) 0.9934(13) 0.5519(6) 0.370(8) Uani 1 1 d D U . . .
C6_26 C 0.69480(14) 1.0343(10) 0.5159(7) 0.368(8) Uani 1 1 d D U . . .
N6_26 N 0.6950(2) 1.1093(10) 0.5188(10) 0.366(11) Uani 1 1 d D U . . .
H6A_26 H 0.6934 1.1305 0.5451 0.440 Uiso 1 1 calc R U . . .
H6B_26 H 0.6969 1.1351 0.4944 0.440 Uiso 1 1 calc R U . . .
N2_27 N 0.59917(18) 0.2537(14) 0.5759(6) 0.300(6) Uani 1 1 d D U . . .
H2N_27 H 0.5980 0.2981 0.5852 0.360 Uiso 1 1 calc R U . . .
C08_27 C 0.58970(17) 0.1951(12) 0.5849(5) 0.321(6) Uani 1 1 d D U . . .
H08_27 H 0.5947 0.1515 0.5951 0.385 Uiso 1 1 calc R U . . .
C09_27 C 0.5799(2) 0.2187(12) 0.6229(6) 0.338(7) Uani 1 1 d D U . . .
H9A_27 H 0.5851 0.2332 0.6502 0.406 Uiso 1 1 calc R U . . .
H9B_27 H 0.5748 0.2610 0.6122 0.406 Uiso 1 1 calc R U . . .
C10_27 C 0.5703(2) 0.1595(14) 0.6358(8) 0.364(8) Uani 1 1 d D U . . .
O1_27 O 0.55808(19) 0.1695(18) 0.6294(10) 0.419(11) Uani 1 1 d D U . . .
O2_27 O 0.5748(2) 0.1044(14) 0.6549(10) 0.390(11) Uani 1 1 d D U . . .
C11_27 C 0.58164(19) 0.1775(11) 0.5418(5) 0.325(6) Uani 1 1 d D U . . .
O3_27 O 0.57691(18) 0.2256(11) 0.5181(6) 0.315(8) Uani 1 1 d D U . . .
N4_27 N 0.5791(2) 0.1070(10) 0.5315(5) 0.330(7) Uani 1 1 d D U . . .
H4_27 H 0.5835 0.0730 0.5457 0.396 Uiso 1 1 calc R U . . .
C12_27 C 0.5692(2) 0.0875(16) 0.4979(5) 0.335(7) Uani 1 1 d D U . . .
H12A_27 H 0.5613 0.1193 0.5005 0.402 Uiso 1 1 calc R U . . .
H12B_27 H 0.5662 0.0374 0.5028 0.402 Uiso 1 1 calc R U . . .
C13_27 C 0.5756(2) 0.0954(12) 0.4501(5) 0.340(7) Uani 1 1 d D U . . .
H13A_27 H 0.5764 0.1471 0.4427 0.408 Uiso 1 1 calc R U . . .
H13B_27 H 0.5848 0.0756 0.4513 0.408 Uiso 1 1 calc R U . . .
N9_27 N 0.56830(17) 0.0598(8) 0.4133(4) 0.342(7) Uani 1 1 d D U . . .
C8_27 C 0.55548(17) 0.0743(9) 0.4034(6) 0.345(8) Uani 1 1 d D U . . .
H8_27 H 0.5500 0.1081 0.4190 0.414 Uiso 1 1 calc R U . . .
N7_27 N 0.55160(14) 0.0337(10) 0.3682(6) 0.347(7) Uani 1 1 d D U . . .
C5_27 C 0.56209(15) -0.0058(8) 0.3563(4) 0.346(7) Uani 1 1 d D U . . .
C4_27 C 0.57253(14) 0.0100(7) 0.3843(4) 0.345(7) Uani 1 1 d D U . . .
N3_27 N 0.58428(15) -0.0225(9) 0.3794(5) 0.348(7) Uani 1 1 d D U . . .
C2_27 C 0.58542(17) -0.0715(9) 0.3462(6) 0.349(8) Uani 1 1 d D U . . .
H2_27 H 0.5937 -0.0953 0.3422 0.419 Uiso 1 1 calc R U . . .
N1_27 N 0.57528(19) -0.0881(8) 0.3183(5) 0.349(8) Uani 1 1 d D U . . .
C6_27 C 0.56339(18) -0.0564(8) 0.3221(5) 0.347(7) Uani 1 1 d D U . . .
N6_27 N 0.5527(2) -0.0734(11) 0.2932(6) 0.341(10) Uani 1 1 d D U . . .
H6A_27 H 0.5538 -0.1058 0.2716 0.409 Uiso 1 1 calc R U . . .
H6B_27 H 0.5450 -0.0516 0.2965 0.409 Uiso 1 1 calc R U . . .
N2_28 N 0.67888(15) 0.6302(12) 0.5208(6) 0.267(5) Uani 1 1 d D U . . .
H2N_28 H 0.6777 0.5944 0.5400 0.320 Uiso 1 1 calc R U . F 1
C08_28 C 0.68402(15) 0.7024(12) 0.5334(7) 0.276(5) Uani 0.745(8) 1 d D U P G 1
H08_28 H 0.6794 0.7401 0.5148 0.331 Uiso 0.745(8) 1 calc R U P G 1
C09_28 C 0.68169(16) 0.7161(16) 0.5843(7) 0.279(6) Uani 0.745(8) 1 d D U P G 1
H9C_28 H 0.6839 0.6717 0.6013 0.335 Uiso 0.745(8) 1 calc R U P G 1
H9D_28 H 0.6880 0.7538 0.5945 0.335 Uiso 0.745(8) 1 calc R U P G 1
C10_28 C 0.66772(18) 0.7387(14) 0.5969(6) 0.282(7) Uani 0.745(8) 1 d D U P G 1
O2_28 O 0.6643(2) 0.7333(17) 0.6385(6) 0.304(9) Uani 0.745(8) 1 d D U P G 1
O1_28 O 0.65989(18) 0.7620(12) 0.5672(6) 0.254(8) Uani 0.745(8) 1 d D U P G 1
C11_28 C 0.69911(15) 0.7033(12) 0.5238(8) 0.287(5) Uani 0.745(8) 1 d D U P G 1
O3_28 O 0.7056(2) 0.6469(12) 0.5262(9) 0.299(7) Uani 0.745(8) 1 d D U P G 1
N4_28 N 0.70557(16) 0.7662(12) 0.5142(8) 0.296(6) Uani 0.745(8) 1 d D U P G 1
H4A_28 H 0.7014 0.8075 0.5172 0.355 Uiso 0.745(8) 1 calc R U P G 1
C12_28 C 0.71937(19) 0.7640(14) 0.4987(7) 0.301(7) Uani 0.745(8) 1 d D U P G 1
H12A_28 H 0.7210 0.8020 0.4757 0.362 Uiso 0.745(8) 1 calc R U P G 1
H12B_28 H 0.7213 0.7169 0.4845 0.362 Uiso 0.745(8) 1 calc R U P G 1
C13_28 C 0.7285(2) 0.7759(11) 0.5413(9) 0.316(7) Uani 0.745(8) 1 d D U P G 1
H13C_28 H 0.7263 0.7397 0.5649 0.380 Uiso 0.745(8) 1 calc R U P G 1
H13D_28 H 0.7380 0.7689 0.5324 0.380 Uiso 0.745(8) 1 calc R U P G 1
N9_28 N 0.72685(17) 0.8479(11) 0.5608(7) 0.324(6) Uani 0.745(8) 1 d D U P G 1
C8_28 C 0.7239(2) 0.8609(13) 0.6045(7) 0.326(6) Uani 0.745(8) 1 d D U P G 1
H8A_28 H 0.7226 0.8254 0.6274 0.392 Uiso 0.745(8) 1 calc R U P G 1
N7_28 N 0.7230(2) 0.9320(13) 0.6111(6) 0.329(7) Uani 0.745(8) 1 d D U P G 1
C5_28 C 0.72539(14) 0.9621(11) 0.5707(6) 0.329(7) Uani 0.745(8) 1 d D U P G 1
C4_28 C 0.72780(13) 0.9102(11) 0.5391(6) 0.327(7) Uani 0.745(8) 1 d D U P G 1
N3_28 N 0.73047(13) 0.9262(14) 0.4958(6) 0.330(8) Uani 0.745(8) 1 d D U P G 1
C2_28 C 0.73075(15) 0.9956(15) 0.4843(7) 0.332(8) Uani 0.745(8) 1 d D U P G 1
H2B_28 H 0.7327 1.0082 0.4535 0.398 Uiso 0.745(8) 1 calc R U P G 1
N1_28 N 0.72843(14) 1.0477(13) 0.5148(8) 0.335(8) Uani 0.745(8) 1 d D U P G 1
C6_28 C 0.72571(15) 1.0336(11) 0.5583(8) 0.331(8) Uani 0.745(8) 1 d D U P G 1
N6_28 N 0.7233(2) 1.0877(13) 0.5903(10) 0.329(10) Uani 0.745(8) 1 d D U P G 1
H6C_28 H 0.7235 1.1330 0.5818 0.395 Uiso 0.745(8) 1 calc R U P G 1
H6D_28 H 0.7215 1.0765 0.6189 0.395 Uiso 0.745(8) 1 calc R U P G 1
C08B_28 C 0.6870(5) 0.673(4) 0.552(2) 0.279(5) Uani 0.255(8) 1 d D U P G 2
H08B_28 H 0.6855 0.7252 0.5457 0.335 Uiso 0.255(8) 1 calc R U P G 2
C09B_28 C 0.6845(9) 0.659(3) 0.603(2) 0.278(6) Uani 0.255(8) 1 d D U P G 2
H9A_28 H 0.6751 0.6456 0.6090 0.333 Uiso 0.255(8) 1 calc R U P G 2
H9B_28 H 0.6905 0.6209 0.6150 0.333 Uiso 0.255(8) 1 calc R U P G 2
C10B_28 C 0.6879(6) 0.732(3) 0.6238(17) 0.276(7) Uani 0.255(8) 1 d D U P G 2
O2B_28 O 0.6942(5) 0.732(4) 0.6609(18) 0.265(13) Uani 0.255(8) 1 d D U P G 2
O1B_28 O 0.6810(6) 0.784(3) 0.6112(19) 0.274(9) Uani 0.255(8) 1 d D U P G 2
C11B_28 C 0.7019(5) 0.656(5) 0.5473(17) 0.290(6) Uani 0.255(8) 1 d D U P G 2
O3B_28 O 0.7051(8) 0.698(5) 0.516(2) 0.296(8) Uani 0.255(8) 1 d D U P G 2
N4B_28 N 0.7097(5) 0.650(4) 0.586(2) 0.300(7) Uani 0.255(8) 1 d D U P G 2
H4B_28 H 0.7060 0.6345 0.6110 0.359 Uiso 0.255(8) 1 calc R U P G 2
C12B_28 C 0.7235(5) 0.669(3) 0.586(2) 0.309(8) Uani 0.255(8) 1 d D U P G 2
H12C_28 H 0.7259 0.6936 0.5570 0.371 Uiso 0.255(8) 1 calc R U P G 2
H12D_28 H 0.7291 0.6253 0.5886 0.371 Uiso 0.255(8) 1 calc R U P G 2
C13B_28 C 0.7263(8) 0.719(3) 0.627(2) 0.317(8) Uani 0.255(8) 1 d D U P G 2
H13A_28 H 0.7206 0.7049 0.6527 0.380 Uiso 0.255(8) 1 calc R U P G 2
H13B_28 H 0.7357 0.7132 0.6364 0.380 Uiso 0.255(8) 1 calc R U P G 2
N9B_28 N 0.7240(7) 0.796(3) 0.6171(17) 0.325(7) Uani 0.255(8) 1 d D U P G 2
C8B_28 C 0.7263(11) 0.825(3) 0.5759(16) 0.325(6) Uani 0.255(8) 1 d D U P G 2
H8B_28 H 0.7294 0.7999 0.5498 0.390 Uiso 0.255(8) 1 calc R U P G 2
N7B_28 N 0.7235(10) 0.895(3) 0.5775(15) 0.327(6) Uani 0.255(8) 1 d D U P G 2
C5B_28 C 0.7213(11) 0.911(3) 0.6211(15) 0.328(7) Uani 0.255(8) 1 d D U P G 2
C4B_28 C 0.7219(9) 0.849(3) 0.6464(14) 0.328(7) Uani 0.255(8) 1 d D U P G 2
N3B_28 N 0.7214(9) 0.851(3) 0.6916(14) 0.333(9) Uani 0.255(8) 1 d D U P G 2
C2B_28 C 0.7194(9) 0.915(4) 0.7114(15) 0.335(9) Uani 0.255(8) 1 d D U P G 2
H2A_28 H 0.7207 0.9204 0.7434 0.402 Uiso 0.255(8) 1 calc R U P G 2
N1B_28 N 0.7154(8) 0.972(3) 0.687(2) 0.335(9) Uani 0.255(8) 1 d D U P G 2
C6B_28 C 0.7179(8) 0.975(3) 0.6417(19) 0.331(7) Uani 0.255(8) 1 d D U P G 2
N6B_28 N 0.7194(9) 1.040(3) 0.619(2) 0.331(10) Uani 0.255(8) 1 d D U P G 2
H6A_28 H 0.7187 1.0807 0.6342 0.397 Uiso 0.255(8) 1 calc R U P G 2
H6B_28 H 0.7210 1.0409 0.5893 0.397 Uiso 0.255(8) 1 calc R U P G 2
N2_29 N 0.69270(18) 0.8310(7) 0.1870(5) 0.235(5) Uani 1 1 d D U . . .
H2N_29 H 0.7009 0.8159 0.1925 0.282 Uiso 1 1 calc R U . . .
C08_29 C 0.68985(14) 0.8923(8) 0.1574(4) 0.248(5) Uani 1 1 d D U . . .
H08_29 H 0.6817 0.9169 0.1698 0.297 Uiso 1 1 calc R U . . .
C09_29 C 0.70124(13) 0.9460(7) 0.1580(6) 0.259(6) Uani 1 1 d D U . . .
H9A_29 H 0.6982 0.9904 0.1426 0.311 Uiso 1 1 calc R U . . .
H9B_29 H 0.7033 0.9583 0.1902 0.311 Uiso 1 1 calc R U . . .
C10_29 C 0.71393(13) 0.9209(10) 0.1354(7) 0.261(6) Uani 1 1 d D U . . .
O2_29 O 0.71352(14) 0.8754(8) 0.1040(6) 0.269(7) Uani 1 1 d D U . . .
O1_29 O 0.72468(13) 0.9527(8) 0.1455(7) 0.279(7) Uani 1 1 d D U . . .
C11_29 C 0.68658(17) 0.8675(7) 0.1089(5) 0.246(5) Uani 1 1 d D U . . .
O3_29 O 0.68327(15) 0.9104(7) 0.0789(5) 0.256(6) Uani 1 1 d D U . . .
N4_29 N 0.68621(16) 0.7955(6) 0.0998(6) 0.250(5) Uani 1 1 d D U . . .
H4_29 H 0.6874 0.7653 0.1226 0.300 Uiso 1 1 calc R U . . .
C12_29 C 0.68402(16) 0.7671(9) 0.0550(6) 0.255(6) Uani 1 1 d D U . . .
H12A_29 H 0.6926 0.7493 0.0421 0.306 Uiso 1 1 calc R U . . .
H12B_29 H 0.6806 0.8053 0.0346 0.306 Uiso 1 1 calc R U . . .
C13_29 C 0.67386(12) 0.7055(6) 0.0577(7) 0.260(6) Uani 1 1 d D U . . .
H13A_29 H 0.6738 0.6799 0.0281 0.312 Uiso 1 1 calc R U . . .
H13B_29 H 0.6769 0.6712 0.0814 0.312 Uiso 1 1 calc R U . . .
N9_29 N 0.66017(11) 0.7277(5) 0.0683(6) 0.273(5) Uani 1 1 d D U . . .
C8_29 C 0.65505(15) 0.7287(6) 0.1104(5) 0.275(6) Uani 1 1 d D U . . .
H8_29 H 0.6597 0.7155 0.1374 0.330 Uiso 1 1 calc R U . . .
N7_29 N 0.64235(14) 0.7512(6) 0.1089(5) 0.280(6) Uani 1 1 d D U . . .
C5_29 C 0.63965(11) 0.7645(5) 0.0653(5) 0.284(6) Uani 1 1 d D U . . .
C4_29 C 0.65070(12) 0.7501(5) 0.0396(5) 0.281(6) Uani 1 1 d D U . . .
N3_29 N 0.65066(14) 0.7590(5) -0.0054(5) 0.289(6) Uani 1 1 d D U . . .
C2_29 C 0.63938(17) 0.7827(6) -0.0252(5) 0.287(7) Uani 1 1 d D U . . .
H2_29 H 0.6392 0.7894 -0.0574 0.344 Uiso 1 1 calc R U . . .
N1_29 N 0.62841(15) 0.7972(5) -0.0008(6) 0.288(6) Uani 1 1 d D U . . .
C6_29 C 0.62808(12) 0.7887(5) 0.0446(6) 0.290(6) Uani 1 1 d D U . . .
N6_29 N 0.61651(13) 0.8041(7) 0.0694(8) 0.299(9) Uani 1 1 d D U . . .
H6A_29 H 0.6093 0.8196 0.0551 0.359 Uiso 1 1 calc R U . . .
H6B_29 H 0.6164 0.7983 0.0992 0.359 Uiso 1 1 calc R U . . .
N2_30 N 0.70426(18) 0.4946(11) 0.5265(5) 0.312(6) Uani 1 1 d D U . . .
H2_30 H 0.7074 0.5341 0.5139 0.375 Uiso 1 1 calc R U . . .
C08_30 C 0.70108(14) 0.4979(13) 0.5747(6) 0.346(6) Uani 1 1 d D U . . .
H08_30 H 0.7025 0.5490 0.5837 0.415 Uiso 1 1 calc R U . . .
C09_30 C 0.7107(2) 0.4549(15) 0.6041(5) 0.375(8) Uani 1 1 d D U . . .
H9A_30 H 0.7199 0.4608 0.5923 0.450 Uiso 1 1 calc R U . . .
H9B_30 H 0.7083 0.4033 0.6022 0.450 Uiso 1 1 calc R U . . .
C10_30 C 0.7102(2) 0.4787(15) 0.6540(5) 0.395(9) Uani 1 1 d D U . . .
O2_30 O 0.7160(3) 0.5361(16) 0.6642(9) 0.439(12) Uani 1 1 d D U . . .
O1_30 O 0.7039(3) 0.4409(18) 0.6816(7) 0.410(11) Uani 1 1 d D U . . .
C11_30 C 0.68672(15) 0.4819(12) 0.5856(7) 0.354(7) Uani 1 1 d D U . . .
O3_30 O 0.67815(17) 0.5301(13) 0.5868(7) 0.360(9) Uani 1 1 d D U . . .
N4_30 N 0.68220(17) 0.4122(12) 0.5921(9) 0.359(7) Uani 1 1 d D U . . .
H4_30 H 0.6878 0.3758 0.5940 0.431 Uiso 1 1 calc R U . . .
C12_30 C 0.66780(18) 0.4023(14) 0.5955(11) 0.367(7) Uani 1 1 d D U . . .
H12A_30 H 0.6635 0.4144 0.5659 0.440 Uiso 1 1 calc R U . H 1
H12B_30 H 0.6641 0.4348 0.6192 0.440 Uiso 1 1 calc R U . H 1
C13_30 C 0.6647(2) 0.3245(13) 0.6081(10) 0.365(8) Uani 0.604(13) 1 d D U P I 1
H13A_30 H 0.6662 0.2943 0.5807 0.438 Uiso 0.604(13) 1 calc R U P I 1
H13B_30 H 0.6712 0.3088 0.6317 0.438 Uiso 0.604(13) 1 calc R U P I 1
N9_30 N 0.65110(18) 0.3117(13) 0.6252(7) 0.364(8) Uani 0.604(13) 1 d D U P I 1
C8_30 C 0.6454(2) 0.2468(12) 0.6243(9) 0.363(8) Uani 0.604(13) 1 d D U P I 1
H8A_30 H 0.6494 0.2044 0.6130 0.435 Uiso 0.604(13) 1 calc R U P I 1
N7_30 N 0.6331(2) 0.2509(14) 0.6418(8) 0.363(8) Uani 0.604(13) 1 d D U P I 1
C5_30 C 0.63121(18) 0.3188(14) 0.6535(6) 0.362(8) Uani 0.604(13) 1 d D U P I 1
C4_30 C 0.64245(18) 0.3574(13) 0.6433(5) 0.362(8) Uani 0.604(13) 1 d D U P I 1
N3_30 N 0.6430(2) 0.4272(13) 0.6519(6) 0.360(8) Uani 0.604(13) 1 d D U P I 1
C2_30 C 0.6323(3) 0.4585(15) 0.6708(6) 0.360(8) Uani 0.604(13) 1 d D U P I 1
H2A_30 H 0.6326 0.5084 0.6771 0.432 Uiso 0.604(13) 1 calc R U P I 1
N1_30 N 0.6212(2) 0.4218(17) 0.6812(6) 0.360(8) Uani 0.604(13) 1 d D U P I 1
C6_30 C 0.62025(19) 0.3518(18) 0.6730(6) 0.359(8) Uani 0.604(13) 1 d D U P I 1
N6_30 N 0.6087(2) 0.313(2) 0.6837(9) 0.343(11) Uani 0.604(13) 1 d D U P I 1
H6A_30 H 0.6018 0.3348 0.6961 0.412 Uiso 0.604(13) 1 calc R U P I 1
H6B_30 H 0.6084 0.2666 0.6779 0.412 Uiso 0.604(13) 1 calc R U P I 1
C13B_30 C 0.6674(4) 0.368(4) 0.654(3) 0.364(8) Uani 0.396(13) 1 d D U P I 2
H13C_30 H 0.6731 0.3249 0.6573 0.437 Uiso 0.396(13) 1 calc R U P I 2
H13D_30 H 0.6702 0.4047 0.6763 0.437 Uiso 0.396(13) 1 calc R U P I 2
N9B_30 N 0.6532(4) 0.350(3) 0.659(2) 0.362(7) Uani 0.396(13) 1 d D U P I 2
C8B_30 C 0.6437(5) 0.399(2) 0.666(3) 0.361(8) Uani 0.396(13) 1 d D U P I 2
H8B_30 H 0.6451 0.4495 0.6666 0.433 Uiso 0.396(13) 1 calc R U P I 2
N7B_30 N 0.6318(4) 0.367(2) 0.671(2) 0.361(8) Uani 0.396(13) 1 d D U P I 2
C5B_30 C 0.6342(3) 0.297(2) 0.670(3) 0.362(8) Uani 0.396(13) 1 d D U P I 2
C4B_30 C 0.6474(3) 0.286(2) 0.660(3) 0.362(8) Uani 0.396(13) 1 d D U P I 2
N3B_30 N 0.6523(4) 0.220(3) 0.656(2) 0.362(8) Uani 0.396(13) 1 d D U P I 2
C2B_30 C 0.6438(5) 0.165(2) 0.660(3) 0.364(9) Uani 0.396(13) 1 d D U P I 2
H2B_30 H 0.6470 0.1176 0.6550 0.436 Uiso 0.396(13) 1 calc R U P I 2
N1B_30 N 0.6309(5) 0.174(2) 0.672(2) 0.364(8) Uani 0.396(13) 1 d D U P I 2
C6B_30 C 0.6254(4) 0.240(3) 0.670(2) 0.362(8) Uani 0.396(13) 1 d D U P I 2
N6B_30 N 0.6120(3) 0.250(4) 0.6825(19) 0.348(12) Uani 0.396(13) 1 d D U P I 2
H6C_30 H 0.6071 0.2133 0.6916 0.417 Uiso 0.396(13) 1 calc R U P I 2
H6D_30 H 0.6084 0.2931 0.6812 0.417 Uiso 0.396(13) 1 calc R U P I 2
N2_31 N 0.71546(14) 0.6491(8) 0.1759(4) 0.201(4) Uani 1 1 d D U . . .
H2N_31 H 0.7206 0.6247 0.1949 0.241 Uiso 1 1 calc R U . . .
C08_31 C 0.72087(14) 0.7081(8) 0.1497(4) 0.220(4) Uani 1 1 d D U . . .
H08_31 H 0.7141 0.7475 0.1494 0.264 Uiso 1 1 calc R U . . .
C09_31 C 0.73369(13) 0.7376(9) 0.1703(5) 0.229(5) Uani 1 1 d D U . . .
H9A_31 H 0.7396 0.6970 0.1787 0.274 Uiso 1 1 calc R U . . .
H9B_31 H 0.7384 0.7664 0.1468 0.274 Uiso 1 1 calc R U . . .
C10_31 C 0.73147(16) 0.7838(9) 0.2120(5) 0.239(6) Uani 1 1 d D U . . .
O1_31 O 0.72027(13) 0.8123(8) 0.2174(6) 0.260(6) Uani 1 1 d D U . . .
O2_31 O 0.74101(14) 0.7926(9) 0.2392(5) 0.269(6) Uani 1 1 d D U . . .
C11_31 C 0.72339(15) 0.6851(8) 0.1000(3) 0.236(5) Uani 1 1 d D U . . .
O3_31 O 0.72824(12) 0.6261(6) 0.0918(4) 0.214(5) Uani 1 1 d D U . . .
N4_31 N 0.72007(14) 0.7322(8) 0.0661(4) 0.254(5) Uani 1 1 d D U . . .
H4_31 H 0.7169 0.7746 0.0735 0.305 Uiso 1 1 calc R U . . .
C12_31 C 0.72168(17) 0.7143(12) 0.0187(4) 0.280(6) Uani 1 1 d D U . . .
H12A_31 H 0.7133 0.7241 0.0017 0.336 Uiso 1 1 calc R U . . .
H12B_31 H 0.7239 0.6628 0.0154 0.336 Uiso 1 1 calc R U . . .
C13_31 C 0.73333(14) 0.7616(12) -0.0005(6) 0.312(7) Uani 1 1 d D U . . .
H13A_31 H 0.7350 0.7490 -0.0329 0.375 Uiso 1 1 calc R U . . .
H13B_31 H 0.7307 0.8128 0.0008 0.375 Uiso 1 1 calc R U . . .
N9_31 N 0.74573(13) 0.7512(9) 0.0259(5) 0.339(7) Uani 1 1 d D U . . .
C8_31 C 0.74986(18) 0.7972(9) 0.0580(6) 0.349(8) Uani 1 1 d D U . . .
H8_31 H 0.7454 0.8400 0.0665 0.418 Uiso 1 1 calc R U . . .
N7_31 N 0.76131(18) 0.7735(10) 0.0761(5) 0.359(8) Uani 1 1 d D U . . .
C5_31 C 0.76416(14) 0.7123(9) 0.0550(5) 0.367(8) Uani 1 1 d D U . . .
C4_31 C 0.75445(13) 0.6981(8) 0.0234(5) 0.358(7) Uani 1 1 d D U . . .
N3_31 N 0.75498(17) 0.6398(9) -0.0025(5) 0.371(8) Uani 1 1 d D U . . .
C2_31 C 0.7654(2) 0.5955(9) 0.0033(6) 0.381(9) Uani 1 1 d D U . . .
H2_31 H 0.7659 0.5535 -0.0150 0.457 Uiso 1 1 calc R U . . .
N1_31 N 0.77507(17) 0.6080(10) 0.0339(6) 0.385(9) Uani 1 1 d D U . . .
C6_31 C 0.77485(14) 0.6661(10) 0.0605(6) 0.381(8) Uani 1 1 d D U . . .
N6_31 N 0.78501(17) 0.6788(14) 0.0924(7) 0.409(12) Uani 1 1 d D U . . .
H6A_31 H 0.7917 0.6482 0.0950 0.491 Uiso 1 1 calc R U . . .
H6B_31 H 0.7847 0.7173 0.1097 0.491 Uiso 1 1 calc R U . . .
N2_32 N 0.62930(15) 0.5912(9) -0.0279(6) 0.235(5) Uani 1 1 d D U . . .
H2N_32 H 0.6360 0.5693 -0.0418 0.282 Uiso 1 1 calc R U . . .
C08_32 C 0.61791(13) 0.6229(8) -0.0519(5) 0.255(5) Uani 1 1 d D U . . .
H08_32 H 0.6148 0.6639 -0.0327 0.306 Uiso 1 1 calc R U . . .
C09_32 C 0.62192(19) 0.6541(8) -0.0976(5) 0.269(6) Uani 1 1 d D U . . .
H9A_32 H 0.6146 0.6855 -0.1085 0.323 Uiso 1 1 calc R U . . .
H9B_32 H 0.6299 0.6845 -0.0931 0.323 Uiso 1 1 calc R U . . .
C10_32 C 0.6249(2) 0.5995(10) -0.1343(6) 0.296(7) Uani 1 1 d D U . . .
O2_32 O 0.6211(2) 0.5365(9) -0.1295(6) 0.300(8) Uani 1 1 d D U . . .
O1_32 O 0.6304(3) 0.6211(12) -0.1707(6) 0.346(9) Uani 1 1 d D U . . .
C11_32 C 0.60624(13) 0.5708(8) -0.0553(7) 0.259(5) Uani 1 1 d D U . . .
O3_32 O 0.59532(14) 0.5907(9) -0.0703(7) 0.293(7) Uani 1 1 d D U . . .
N4_32 N 0.60757(14) 0.5026(8) -0.0385(6) 0.255(5) Uani 1 1 d D U . . .
H4_32 H 0.6152 0.4906 -0.0254 0.306 Uiso 1 1 calc R U . . .
C12_32 C 0.59721(19) 0.4502(8) -0.0411(5) 0.262(6) Uani 1 1 d D U . . .
H12A_32 H 0.6004 0.4074 -0.0580 0.314 Uiso 1 1 calc R U . . .
H12B_32 H 0.5894 0.4700 -0.0576 0.314 Uiso 1 1 calc R U . . .
C13_32 C 0.59313(18) 0.4288(8) 0.0085(6) 0.278(6) Uani 1 1 d D U . . .
H13A_32 H 0.5869 0.3875 0.0073 0.334 Uiso 1 1 calc R U . . .
H13B_32 H 0.6012 0.4138 0.0256 0.334 Uiso 1 1 calc R U . . .
N9_32 N 0.58662(14) 0.4887(7) 0.0329(5) 0.300(6) Uani 1 1 d D U . . .
C8_32 C 0.59311(15) 0.5349(9) 0.0597(6) 0.310(7) Uani 1 1 d D U . . .
H8_32 H 0.6024 0.5338 0.0659 0.372 Uiso 1 1 calc R U . . .
N7_32 N 0.58445(17) 0.5830(9) 0.0767(6) 0.318(7) Uani 1 1 d D U . . .
C5_32 C 0.57256(15) 0.5656(7) 0.0599(5) 0.321(6) Uani 1 1 d D U . . .
C4_32 C 0.57377(14) 0.5066(7) 0.0324(4) 0.312(6) Uani 1 1 d D U . . .
N3_32 N 0.56330(16) 0.4785(7) 0.0114(5) 0.314(7) Uani 1 1 d D U . . .
C2_32 C 0.55137(16) 0.5094(9) 0.0178(6) 0.322(7) Uani 1 1 d D U . . .
H2_32 H 0.5437 0.4899 0.0030 0.387 Uiso 1 1 calc R U . . .
N1_32 N 0.54992(15) 0.5672(8) 0.0446(6) 0.327(7) Uani 1 1 d D U . . .
C6_32 C 0.56020(16) 0.5970(8) 0.0664(5) 0.326(7) Uani 1 1 d D U . . .
N6_32 N 0.5586(2) 0.6577(8) 0.0942(7) 0.343(10) Uani 1 1 d D U . . .
H6A_32 H 0.5506 0.6769 0.0976 0.412 Uiso 1 1 calc R U . . .
H6B_32 H 0.5655 0.6765 0.1083 0.412 Uiso 1 1 calc R U . . .
N2_33 N 0.73633(11) 0.4987(9) 0.1416(4) 0.199(4) Uani 1 1 d D U . . .
H2N_33 H 0.7338 0.5274 0.1192 0.239 Uiso 1 1 calc R U . . .
C08_33 C 0.74880(12) 0.5073(9) 0.1664(4) 0.222(4) Uani 1 1 d D U . . .
H08_33 H 0.7536 0.4603 0.1671 0.267 Uiso 1 1 calc R U . . .
C09_33 C 0.75768(12) 0.5641(11) 0.1426(5) 0.247(6) Uani 1 1 d D U . . .
H9A_33 H 0.7586 0.5522 0.1098 0.296 Uiso 1 1 calc R U . . .
H9B_33 H 0.7534 0.6118 0.1451 0.296 Uiso 1 1 calc R U . . .
C10_33 C 0.77149(13) 0.5666(11) 0.1645(7) 0.271(7) Uani 1 1 d D U . . .
O2_33 O 0.77438(16) 0.6195(10) 0.1886(6) 0.294(8) Uani 1 1 d D U . . .
O1_33 O 0.77874(16) 0.5121(10) 0.1610(8) 0.313(8) Uani 1 1 d D U . . .
C11_33 C 0.74622(14) 0.5324(9) 0.2156(4) 0.236(5) Uani 1 1 d D U . . .
O3_33 O 0.73758(11) 0.5776(7) 0.2240(4) 0.209(5) Uani 1 1 d D U . . .
N4_33 N 0.75430(13) 0.5074(10) 0.2497(4) 0.258(5) Uani 1 1 d D U . . .
H4_33 H 0.7604 0.4751 0.2432 0.309 Uiso 1 1 calc R U . . .
C12_33 C 0.75303(18) 0.5327(13) 0.2959(4) 0.275(6) Uani 1 1 d D U . . .
H12A_33 H 0.7506 0.5842 0.2961 0.331 Uiso 1 1 calc R U . . .
H12B_33 H 0.7616 0.5269 0.3124 0.331 Uiso 1 1 calc R U . . .
C13_33 C 0.74203(14) 0.4883(12) 0.3192(4) 0.294(6) Uani 1 1 d D U . . .
H13A_33 H 0.7333 0.5016 0.3056 0.353 Uiso 1 1 calc R U . . .
H13B_33 H 0.7436 0.4370 0.3123 0.353 Uiso 1 1 calc R U . . .
N9_33 N 0.74105(11) 0.4964(10) 0.3689(4) 0.312(6) Uani 1 1 d D U . . .
C8_33 C 0.74176(14) 0.5583(9) 0.3911(6) 0.314(7) Uani 1 1 d D U . . .
H8_33 H 0.7430 0.6039 0.3772 0.377 Uiso 1 1 calc R U . . .
N7_33 N 0.74041(14) 0.5470(9) 0.4366(6) 0.315(7) Uani 1 1 d D U . . .
C5_33 C 0.73884(10) 0.4768(9) 0.4415(4) 0.320(7) Uani 1 1 d D U . . .
C4_33 C 0.73926(9) 0.4445(9) 0.3997(4) 0.319(6) Uani 1 1 d D U . . .
N3_33 N 0.73789(11) 0.3741(9) 0.3951(6) 0.319(7) Uani 1 1 d D U . . .
C2_33 C 0.73615(12) 0.3353(9) 0.4333(7) 0.322(7) Uani 1 1 d D U . . .
H2_33 H 0.7352 0.2848 0.4308 0.387 Uiso 1 1 calc R U . . .
N1_33 N 0.73574(10) 0.3654(11) 0.4747(6) 0.326(7) Uani 1 1 d D U . . .
C6_33 C 0.73703(11) 0.4360(11) 0.4805(5) 0.326(7) Uani 1 1 d D U . . .
N6_33 N 0.73654(16) 0.4670(14) 0.5240(5) 0.355(10) Uani 1 1 d D U . . .
H6A_33 H 0.7354 0.4398 0.5482 0.426 Uiso 1 1 calc R U . . .
H6B_33 H 0.7374 0.5137 0.5271 0.426 Uiso 1 1 calc R U . . .
N2_34 N 0.64650(16) 0.3856(9) -0.0365(4) 0.214(4) Uani 1 1 d D U . . .
H2N_34 H 0.6544 0.3648 -0.0352 0.256 Uiso 1 1 calc R U . . .
C08_34 C 0.64059(15) 0.4145(8) -0.0788(5) 0.243(5) Uani 1 1 d D U . . .
H08_34 H 0.6356 0.4597 -0.0715 0.292 Uiso 1 1 calc R U . . .
C09_34 C 0.65162(19) 0.4312(9) -0.1137(5) 0.257(6) Uani 1 1 d D U . . .
H9A_34 H 0.6583 0.3919 -0.1133 0.309 Uiso 1 1 calc R U . . .
H9B_34 H 0.6476 0.4330 -0.1447 0.309 Uiso 1 1 calc R U . . .
C10_34 C 0.65868(17) 0.5016(9) -0.1041(7) 0.263(7) Uani 1 1 d D U . . .
O1_34 O 0.67038(15) 0.5095(11) -0.1189(6) 0.311(8) Uani 1 1 d D U . . .
O2_34 O 0.65275(16) 0.5505(9) -0.0838(5) 0.274(7) Uani 1 1 d D U . . .
C11_34 C 0.63085(14) 0.3596(9) -0.0987(5) 0.257(5) Uani 1 1 d D U . . .
O3_34 O 0.63216(13) 0.2953(8) -0.0900(4) 0.240(6) Uani 1 1 d D U . . .
N4_34 N 0.62045(17) 0.3829(9) -0.1253(6) 0.275(5) Uani 1 1 d D U . . .
H4A_34 H 0.6196 0.4291 -0.1306 0.331 Uiso 0.662(12) 1 calc R U P J 1
H4B_34 H 0.6124 0.3775 -0.1139 0.331 Uiso 0.338(12) 1 calc R U P J 2
C12_34 C 0.61088(17) 0.3348(16) -0.1446(6) 0.286(6) Uani 0.662(12) 1 d D U P J 1
H12A_34 H 0.6017 0.3511 -0.1370 0.343 Uiso 0.662(12) 1 calc R U P J 1
H12B_34 H 0.6121 0.2863 -0.1316 0.343 Uiso 0.662(12) 1 calc R U P J 1
C13_34 C 0.6125(2) 0.3316(16) -0.1969(6) 0.295(6) Uani 0.662(12) 1 d D U P J 1
H13A_34 H 0.6048 0.3058 -0.2099 0.354 Uiso 0.662(12) 1 calc R U P J 1
H13B_34 H 0.6123 0.3812 -0.2090 0.354 Uiso 0.662(12) 1 calc R U P J 1
N9_34 N 0.62481(18) 0.2968(13) -0.2127(5) 0.300(6) Uani 0.662(12) 1 d D U P J 1
C8_34 C 0.6258(2) 0.2259(12) -0.2188(7) 0.303(6) Uani 0.662(12) 1 d D U P J 1
H8A_34 H 0.6189 0.1922 -0.2135 0.364 Uiso 0.662(12) 1 calc R U P J 1
N7_34 N 0.6381(2) 0.2097(11) -0.2333(7) 0.305(6) Uani 0.662(12) 1 d D U P J 1
C5_34 C 0.64476(18) 0.2711(12) -0.2361(5) 0.306(6) Uani 0.662(12) 1 d D U P J 1
C4_34 C 0.63650(18) 0.3259(11) -0.2233(5) 0.303(6) Uani 0.662(12) 1 d D U P J 1
N3_34 N 0.6408(2) 0.3931(11) -0.2231(5) 0.306(6) Uani 0.662(12) 1 d D U P J 1
C2_34 C 0.6534(2) 0.4056(13) -0.2358(6) 0.311(7) Uani 0.662(12) 1 d D U P J 1
H2A_34 H 0.6566 0.4536 -0.2359 0.373 Uiso 0.662(12) 1 calc R U P J 1
N1_34 N 0.6617(2) 0.3532(15) -0.2486(5) 0.311(7) Uani 0.662(12) 1 d D U P J 1
C6_34 C 0.65778(19) 0.2849(14) -0.2492(5) 0.308(7) Uani 0.662(12) 1 d D U P J 1
N6_34 N 0.6665(2) 0.2304(17) -0.2624(8) 0.321(9) Uani 0.662(12) 1 d D U P J 1
H6A_34 H 0.6747 0.2408 -0.2706 0.385 Uiso 0.662(12) 1 calc R U P J 1
H6B_34 H 0.6637 0.1855 -0.2627 0.385 Uiso 0.662(12) 1 calc R U P J 1
C12B_34 C 0.6211(8) 0.408(4) -0.160(2) 0.289(6) Uani 0.338(12) 1 d D U P J 2
H12C_34 H 0.6301 0.4297 -0.1624 0.346 Uiso 0.338(12) 1 calc R U P J 2
H12D_34 H 0.6146 0.4478 -0.1606 0.346 Uiso 0.338(12) 1 calc R U P J 2
C13B_34 C 0.6188(5) 0.362(3) -0.203(2) 0.296(6) Uani 0.338(12) 1 d D U P J 2
H13C_34 H 0.6118 0.3260 -0.1961 0.355 Uiso 0.338(12) 1 calc R U P J 2
H13D_34 H 0.6155 0.3931 -0.2276 0.355 Uiso 0.338(12) 1 calc R U P J 2
N9B_34 N 0.6308(4) 0.324(2) -0.2193(17) 0.302(6) Uani 0.338(12) 1 d D U P J 2
C8B_34 C 0.6423(5) 0.358(2) -0.228(3) 0.305(6) Uani 0.338(12) 1 d D U P J 2
H8B_34 H 0.6432 0.4082 -0.2335 0.366 Uiso 0.338(12) 1 calc R U P J 2
N7B_34 N 0.6523(4) 0.311(2) -0.229(2) 0.307(6) Uani 0.338(12) 1 d D U P J 2
C5B_34 C 0.6466(4) 0.246(2) -0.229(2) 0.306(6) Uani 0.338(12) 1 d D U P J 2
C4B_34 C 0.6334(4) 0.254(2) -0.218(2) 0.303(6) Uani 0.338(12) 1 d D U P J 2
N3B_34 N 0.6255(4) 0.197(2) -0.215(2) 0.303(6) Uani 0.338(12) 1 d D U P J 2
C2B_34 C 0.6304(5) 0.134(2) -0.229(2) 0.304(7) Uani 0.338(12) 1 d D U P J 2
H2B_34 H 0.6245 0.0947 -0.2332 0.365 Uiso 0.338(12) 1 calc R U P J 2
N1B_34 N 0.6435(5) 0.124(2) -0.237(2) 0.306(7) Uani 0.338(12) 1 d D U P J 2
C6B_34 C 0.6517(4) 0.180(2) -0.241(3) 0.307(7) Uani 0.338(12) 1 d D U P J 2
N6B_34 N 0.6653(4) 0.171(3) -0.250(2) 0.316(11) Uani 0.338(12) 1 d D U P J 2
H6C_34 H 0.6686 0.1272 -0.2536 0.379 Uiso 0.338(12) 1 calc R U P J 2
H6D_34 H 0.6706 0.2082 -0.2527 0.379 Uiso 0.338(12) 1 calc R U P J 2
N2_35 N 0.55399(13) 0.4118(12) 0.1311(6) 0.244(5) Uani 1 1 d D U . . .
H2_35 H 0.5537 0.3692 0.1181 0.293 Uiso 1 1 calc R U . . .
C08_35 C 0.54199(13) 0.4546(9) 0.1400(4) 0.263(5) Uani 1 1 d D U . . .
H08_35 H 0.5443 0.5060 0.1345 0.316 Uiso 1 1 calc R U . . .
C09_35 C 0.53100(15) 0.4346(9) 0.1065(6) 0.271(6) Uani 1 1 d D U . . .
H9A_35 H 0.5237 0.4703 0.1092 0.325 Uiso 1 1 calc R U . . .
H9B_35 H 0.5346 0.4381 0.0751 0.325 Uiso 1 1 calc R U . . .
C10_35 C 0.52513(19) 0.3610(10) 0.1127(6) 0.279(7) Uani 1 1 d D U . . .
O2_35 O 0.52576(16) 0.3307(10) 0.1507(6) 0.310(8) Uani 1 1 d D U . . .
O1_35 O 0.51832(16) 0.3345(10) 0.0809(6) 0.297(7) Uani 1 1 d D U . . .
C11_35 C 0.53749(16) 0.4481(11) 0.1895(4) 0.277(6) Uani 1 1 d D U . . .
O3_35 O 0.52758(15) 0.4824(11) 0.2038(5) 0.292(7) Uani 1 1 d D U . . .
N4_35 N 0.54398(17) 0.4021(11) 0.2183(5) 0.289(6) Uani 1 1 d D U . . .
H4_35 H 0.5510 0.3787 0.2083 0.347 Uiso 1 1 calc R U . . .
C12_35 C 0.53957(19) 0.3911(11) 0.2649(5) 0.297(6) Uani 1 1 d D U . . .
H12C_35 H 0.5376 0.3397 0.2703 0.357 Uiso 1 1 calc R U . . .
H12D_35 H 0.5313 0.4191 0.2710 0.357 Uiso 1 1 calc R U . . .
C13_35 C 0.5511(2) 0.4167(9) 0.2965(6) 0.305(7) Uani 1 1 d D U . . .
H13C_35 H 0.5496 0.3971 0.3276 0.366 Uiso 1 1 calc R U . . .
H13D_35 H 0.5596 0.3966 0.2850 0.366 Uiso 1 1 calc R U . . .
N9_35 N 0.55240(15) 0.4948(9) 0.2997(5) 0.320(6) Uani 1 1 d D U . . .
C8_35 C 0.56051(16) 0.5341(11) 0.2735(5) 0.325(7) Uani 1 1 d D U . . .
H8B_35 H 0.5662 0.5156 0.2503 0.391 Uiso 1 1 calc R U . . .
N7_35 N 0.55936(16) 0.6037(10) 0.2847(6) 0.329(7) Uani 1 1 d D U . . .
C5_35 C 0.55044(14) 0.6063(8) 0.3182(5) 0.333(7) Uani 1 1 d D U . . .
C4_35 C 0.54604(13) 0.5390(8) 0.3279(4) 0.329(6) Uani 1 1 d D U . . .
N3_35 N 0.53699(14) 0.5271(10) 0.3604(5) 0.335(7) Uani 1 1 d D U . . .
C2_35 C 0.53234(15) 0.5841(12) 0.3836(5) 0.340(8) Uani 1 1 d D U . . .
H2B_35 H 0.5259 0.5769 0.4069 0.408 Uiso 1 1 calc R U . . .
N1_35 N 0.53657(16) 0.6509(11) 0.3746(6) 0.341(7) Uani 1 1 d D U . . .
C6_35 C 0.54557(16) 0.6645(9) 0.3424(6) 0.342(7) Uani 1 1 d D U . . .
N6_35 N 0.5500(2) 0.7341(9) 0.3329(8) 0.376(11) Uani 1 1 d D U . . .
H6C_35 H 0.5468 0.7707 0.3485 0.452 Uiso 1 1 calc R U . . .
H6D_35 H 0.5560 0.7413 0.3113 0.452 Uiso 1 1 calc R U . . .
O11_56 O 0.5581(3) 0.3289(15) -0.0157(10) 0.363(12) Uiso 1 1 d . . . . .
O12_56 O 0.6914(7) 0.988(3) 0.266(2) 0.38(3) Uiso 0.5 1 d . . P . .
O13_56 O 0.7326(3) 0.2756(16) 0.2278(11) 0.380(13) Uiso 1 1 d . . . . .
O14_56 O 0.6087(3) 0.0694(15) -0.0572(11) 0.361(12) Uiso 1 1 d . . . . .
O15_56 O 0.6685(3) -0.0432(17) -0.0288(12) 0.395(14) Uiso 1 1 d . . . . .
O16_56 O 0.5302(3) 0.4115(14) 0.4185(10) 0.354(11) Uiso 1 1 d . . . . .
O17_56 O 0.5282(3) 0.3083(17) 0.3543(12) 0.394(14) Uiso 1 1 d . . . . .
O19_56 O 0.6653(7) 0.249(3) 0.344(2) 0.38(3) Uiso 0.5 1 d . . P . .
O23_56 O 0.5578(4) -0.1073(17) 0.4487(12) 0.403(14) Uiso 1 1 d . . . . .
O24_56 O 0.5871(4) 0.747(2) 0.0329(14) 0.446(18) Uiso 1 1 d . . . . .
O25_56 O 0.6141(5) -0.075(2) 0.2475(18) 0.33(2) Uiso 0.5 1 d . . P . .
O26_56 O 0.7103(5) 0.139(3) 0.0941(18) 0.327(19) Uiso 0.5 1 d . . P . .
O28_56 O 0.6130(5) 0.840(2) -0.0861(17) 0.317(16) Uiso 0.5 1 d . U P . .
O31_56 O 0.5805(3) 0.2904(13) -0.0635(9) 0.332(10) Uiso 1 1 d . . . . .
O32_56 O 0.6408(4) 1.085(2) 0.4554(15) 0.293(16) Uiso 0.5 1 d . . P . .
O33_56 O 0.7203(7) 1.141(4) 0.472(2) 0.41(3) Uiso 0.5 1 d . . P . .
O35_56 O 0.7172(3) 0.8967(16) 0.2952(11) 0.377(13) Uiso 1 1 d . . . . .
O36_56 O 0.6241(4) 0.618(2) 0.2314(15) 0.451(19) Uiso 1 1 d . . . . .
O37_56 O 0.6223(4) 0.1647(18) -0.1053(13) 0.417(15) Uiso 1 1 d . . . . .
O38_56 O 0.7661(5) 0.738(2) 0.2304(16) 0.48(2) Uiso 1 1 d . . . . .
O39_56 O 0.6801(12) 0.779(6) 0.792(4) 0.50(4) Uiso 0.43(4) 1 d . U P . .
O40_56 O 0.6416(5) 0.773(3) 0.7254(18) 0.36(3) Uiso 0.57(4) 1 d . . P . .
O41_56 O 0.6783(10) 0.682(5) 0.780(4) 0.51(4) Uiso 0.5 1 d . U P . .
O42_56 O 0.6773(3) 0.0730(16) 0.0934(12) 0.241(11) Uiso 0.5 1 d . . P . .
O43_56 O 0.6945(7) 0.671(4) -0.055(3) 0.42(3) Uiso 0.5 1 d . . P . .
O44_56 O 0.6880(10) 0.895(5) -0.046(3) 0.50(4) Uiso 0.5 1 d . . P . .
O45_56 O 0.6061(3) 0.6335(15) 0.1437(10) 0.365(12) Uiso 1 1 d . . . . .
O46_56 O 0.6614(6) 0.995(3) 0.222(2) 0.37(2) Uiso 0.5 1 d . . P . .
O47_56 O 0.6246(5) 0.887(2) -0.1215(17) 0.311(16) Uiso 0.5 1 d . U P . .
O48_56 O 0.5706(6) -0.051(3) -0.030(2) 0.36(2) Uiso 0.5 1 d . . P . .
O50_56 O 0.7588(8) 1.056(4) 0.250(3) 0.41(3) Uiso 0.5 1 d . . P . .
O51_56 O 0.6922(7) 0.362(3) -0.153(2) 0.39(3) Uiso 0.5 1 d . . P . .
O54_56 O 0.5938(9) -0.241(4) -0.265(3) 0.45(4) Uiso 0.5 1 d . . P . .
O55_56 O 0.7205(9) 1.061(4) 0.268(3) 0.46(4) Uiso 0.5 1 d . . P . .
O56_56 O 0.7651(6) 0.333(3) 0.145(2) 0.37(2) Uiso 0.5 1 d . . P . .
O57_56 O 0.5889(8) 0.788(4) 0.260(3) 0.44(3) Uiso 0.5 1 d . . P . .
O58_56 O 0.5380(5) 0.210(3) 0.4635(19) 0.34(2) Uiso 0.5 1 d . . P . .
O59_56 O 0.5915(6) -0.035(3) -0.067(2) 0.35(2) Uiso 0.5 1 d . . P . .
O60_56 O 0.7087(7) 0.926(4) 0.017(2) 0.41(3) Uiso 0.5 1 d . . P . .
O61_56 C 0.6275(4) -0.145(2) 0.1815(15) 0.202(13) Uiso 0.5 1 d . . P . .
O62_56 O 0.6637(5) 0.671(2) -0.0723(16) 0.304(17) Uiso 0.5 1 d . . P . .
O65_56 O 0.4956(9) 0.322(5) 0.214(3) 0.31(3) Uiso 0.25 1 d . . P . .

loop_
_atom_site_aniso_label
_atom_site_aniso_U_11
_atom_site_aniso_U_22
_atom_site_aniso_U_33
_atom_site_aniso_U_23
_atom_site_aniso_U_13
_atom_site_aniso_U_12
S1 0.157(4) 0.431(8) 0.219(5) 0.035(5) -0.005(4) -0.009(5)
S2 0.170(4) 0.453(8) 0.197(4) 0.034(6) -0.013(4) -0.005(5)
S3 0.196(5) 0.381(8) 0.169(4) 0.046(5) 0.003(4) 0.001(5)
S4 0.161(4) 0.399(8) 0.172(4) 0.031(5) -0.009(3) 0.012(5)
S5 0.141(3) 0.292(6) 0.199(4) 0.063(4) 0.012(3) 0.000(4)
S6 0.147(3) 0.198(4) 0.180(4) 0.019(3) 0.015(3) -0.004(3)
S7 0.153(3) 0.189(3) 0.183(4) 0.000(3) 0.013(3) 0.006(3)
S8 0.162(3) 0.184(3) 0.193(4) -0.015(3) 0.008(3) 0.005(3)
S9 0.157(3) 0.202(4) 0.189(4) -0.010(3) -0.014(3) -0.008(3)
S10 0.166(4) 0.225(4) 0.192(4) 0.003(3) -0.009(3) -0.038(3)
S11 0.129(3) 0.270(5) 0.157(3) -0.030(3) -0.004(2) -0.003(3)
S12 0.138(3) 0.374(7) 0.179(4) -0.064(5) -0.011(3) 0.009(4)
S13 0.128(3) 0.481(10) 0.161(4) -0.036(5) 0.003(3) -0.018(5)
S14 0.159(4) 0.453(10) 0.153(4) -0.021(5) -0.023(3) 0.025(6)
S15 0.151(3) 0.248(4) 0.138(3) -0.018(3) 0.005(2) -0.006(3)
S16 0.129(3) 0.241(4) 0.194(4) -0.048(3) -0.019(3) -0.006(3)
S17 0.133(3) 0.192(3) 0.154(3) -0.006(3) 0.004(2) -0.019(3)
S18 0.133(3) 0.200(4) 0.177(3) -0.012(3) -0.011(3) -0.030(3)
S19 0.118(2) 0.229(4) 0.161(3) -0.017(3) 0.007(2) -0.022(3)
S20 0.138(3) 0.201(4) 0.166(3) -0.025(3) -0.001(2) -0.019(3)
S21 0.142(3) 0.421(8) 0.243(5) 0.041(6) 0.012(4) -0.020(5)
S22 0.152(4) 0.439(8) 0.218(5) 0.005(6) 0.019(4) -0.003(5)
S23 0.204(5) 0.442(10) 0.167(4) -0.020(5) 0.019(4) -0.009(6)
S24 0.180(4) 0.434(9) 0.156(4) -0.035(5) -0.013(3) -0.006(5)
S25 0.163(4) 0.326(6) 0.238(5) -0.063(5) -0.036(4) -0.006(4)
S26 0.144(3) 0.263(5) 0.264(5) -0.047(4) -0.021(3) -0.027(3)
S27 0.181(4) 0.243(5) 0.173(4) 0.033(3) 0.018(3) -0.028(4)
S28 0.200(4) 0.232(4) 0.171(4) 0.009(3) 0.007(3) -0.030(4)
S29 0.177(4) 0.226(4) 0.179(4) -0.030(3) -0.020(3) -0.006(3)
S30 0.149(3) 0.228(4) 0.197(4) -0.031(3) -0.023(3) -0.018(3)
O4_1 0.188(10) 0.258(11) 0.209(10) -0.039(9) 0.011(8) -0.005(10)
C07_1 0.177(9) 0.258(9) 0.202(10) -0.049(9) 0.009(9) -0.007(9)
C06_1 0.152(7) 0.221(8) 0.196(8) -0.044(8) 0.001(7) -0.021(7)
C05_1 0.166(8) 0.210(8) 0.196(9) -0.038(8) -0.005(8) -0.021(8)
C04_1 0.163(7) 0.208(7) 0.188(7) -0.040(7) -0.013(7) -0.014(7)
C03_1 0.163(8) 0.202(8) 0.198(9) -0.033(8) -0.017(8) -0.020(8)
C02_1 0.155(7) 0.196(7) 0.195(7) -0.028(7) -0.011(7) -0.024(7)
C01_1 0.148(8) 0.196(8) 0.196(9) -0.043(8) 0.001(8) -0.030(8)
O4_2 0.134(8) 0.348(15) 0.202(11) -0.021(10) -0.021(8) -0.030(9)
C07_2 0.129(8) 0.317(11) 0.201(9) -0.009(9) -0.013(8) -0.043(9)
C06_2 0.133(7) 0.282(10) 0.177(8) 0.000(8) -0.011(7) -0.044(8)
C05_2 0.138(8) 0.273(10) 0.175(8) 0.005(8) -0.004(8) -0.045(8)
C04_2 0.143(7) 0.249(8) 0.177(7) -0.001(7) -0.004(7) -0.038(7)
C03_2 0.142(8) 0.256(10) 0.171(8) -0.004(8) 0.000(7) -0.044(8)
C02_2 0.132(7) 0.265(8) 0.161(7) -0.006(7) -0.006(6) -0.031(7)
C01_2 0.129(7) 0.273(10) 0.166(8) -0.001(8) -0.008(7) -0.049(8)
O4_3 0.253(16) 0.44(2) 0.272(15) -0.102(16) -0.010(13) 0.069(15)
C07_3 0.188(10) 0.449(13) 0.252(10) -0.073(11) -0.002(9) 0.046(10)
C06_3 0.160(9) 0.422(12) 0.227(9) -0.055(10) -0.007(8) 0.047(9)
C05_3 0.162(9) 0.425(12) 0.226(10) -0.036(10) -0.011(9) 0.043(10)
C04_3 0.152(8) 0.420(10) 0.214(8) -0.029(9) 0.002(7) 0.024(8)
C03_3 0.136(8) 0.401(11) 0.207(9) -0.045(10) -0.005(8) 0.021(9)
C02_3 0.135(7) 0.392(10) 0.195(8) -0.058(8) -0.008(7) 0.027(8)
C01_3 0.147(9) 0.404(12) 0.200(10) -0.066(10) -0.011(8) 0.039(10)
O4_4 0.179(11) 0.373(17) 0.281(14) 0.024(13) 0.006(11) -0.061(12)
C07_4 0.181(9) 0.351(12) 0.249(10) 0.036(9) 0.002(9) -0.061(10)
C06_4 0.162(8) 0.364(11) 0.234(9) 0.048(9) 0.004(8) -0.047(9)
C05_4 0.153(8) 0.375(11) 0.223(10) 0.057(10) 0.003(9) -0.038(10)
C04_4 0.150(7) 0.407(10) 0.220(8) 0.052(8) -0.001(8) -0.021(8)
C03_4 0.148(9) 0.410(11) 0.223(10) 0.057(10) -0.006(9) -0.017(10)
C02_4 0.145(7) 0.406(10) 0.232(9) 0.051(8) 0.002(7) -0.019(8)
C01_4 0.158(9) 0.379(12) 0.237(10) 0.057(10) 0.002(9) -0.031(10)
O4_5 0.200(11) 0.49(2) 0.190(10) 0.005(15) 0.025(9) 0.065(15)
C07_5 0.155(9) 0.503(14) 0.187(9) 0.001(11) -0.006(8) 0.020(11)
C06_5 0.141(8) 0.481(12) 0.166(8) -0.005(10) -0.019(7) 0.016(10)
C05_5 0.144(8) 0.474(13) 0.167(8) 0.008(10) -0.033(7) 0.011(10)
C04_5 0.135(7) 0.457(11) 0.165(7) 0.011(9) -0.020(6) 0.005(9)
C03_5 0.131(8) 0.465(12) 0.165(8) -0.009(10) -0.024(7) -0.004(10)
C02_5 0.125(7) 0.477(11) 0.165(7) -0.019(9) -0.012(6) -0.009(8)
C01_5 0.125(8) 0.482(13) 0.164(9) -0.011(10) -0.022(7) 0.010(10)
O4_6 0.230(13) 0.429(19) 0.276(16) 0.014(16) -0.035(13) 0.055(14)
C07_6 0.194(10) 0.428(13) 0.243(11) -0.010(11) -0.016(10) 0.026(10)
C06_6 0.172(8) 0.428(12) 0.195(9) -0.025(10) -0.018(8) 0.027(9)
C05_6 0.158(9) 0.427(12) 0.177(9) -0.026(10) -0.009(8) 0.027(10)
C04_6 0.161(7) 0.428(11) 0.160(7) -0.036(8) -0.013(7) 0.015(8)
C03_6 0.161(8) 0.433(12) 0.166(8) -0.036(10) -0.016(8) 0.022(10)
C02_6 0.162(7) 0.436(11) 0.160(7) -0.030(8) -0.021(7) 0.023(8)
C01_6 0.159(9) 0.427(12) 0.179(9) -0.035(10) -0.028(8) 0.017(10)
O4_7 0.242(14) 0.46(2) 0.232(13) 0.006(16) 0.005(11) -0.083(16)
C07_7 0.207(10) 0.453(13) 0.205(10) 0.022(11) 0.008(9) -0.038(11)
C06_7 0.192(9) 0.431(12) 0.177(9) 0.025(10) -0.005(8) -0.024(10)
C05_7 0.191(10) 0.418(12) 0.161(9) 0.036(10) -0.014(8) -0.019(10)
C04_7 0.194(8) 0.409(11) 0.157(7) 0.034(8) -0.004(7) -0.008(9)
C03_7 0.200(9) 0.425(12) 0.152(9) 0.010(10) -0.001(8) -0.004(10)
C02_7 0.198(8) 0.433(11) 0.159(8) -0.002(9) 0.008(7) -0.008(9)
C01_7 0.190(10) 0.434(13) 0.165(9) 0.009(10) -0.001(8) -0.016(10)
O4_8 0.150(8) 0.355(15) 0.212(11) -0.087(11) -0.026(9) -0.008(11)
C07_8 0.163(8) 0.393(12) 0.195(9) -0.060(10) -0.023(9) 0.009(10)
C06_8 0.151(7) 0.362(10) 0.168(8) -0.041(8) -0.015(7) 0.014(9)
C05_8 0.139(8) 0.340(11) 0.156(8) -0.035(9) -0.002(8) 0.013(9)
C04_8 0.142(6) 0.306(9) 0.137(7) -0.031(7) 0.002(6) 0.007(8)
C03_8 0.151(8) 0.339(11) 0.137(8) -0.021(8) -0.003(7) 0.003(9)
C02_8 0.153(7) 0.369(10) 0.156(7) 0.000(8) -0.011(7) 0.012(8)
C01_8 0.148(8) 0.370(11) 0.156(9) -0.024(9) -0.015(8) 0.013(10)
O4_9 0.183(10) 0.190(9) 0.354(16) 0.009(10) -0.037(11) -0.005(8)
C07_9 0.172(9) 0.190(9) 0.303(10) 0.007(8) -0.027(9) -0.018(9)
C06_9 0.154(8) 0.188(8) 0.269(9) -0.011(8) -0.025(8) -0.005(8)
C05_9 0.154(8) 0.197(9) 0.243(10) -0.026(8) -0.027(8) -0.008(8)
C04_9 0.148(7) 0.220(8) 0.226(8) -0.040(7) -0.024(7) -0.007(7)
C03_9 0.149(8) 0.219(9) 0.229(9) -0.041(8) -0.031(8) -0.012(8)
C02_9 0.149(7) 0.229(8) 0.251(8) -0.032(7) -0.027(7) -0.011(7)
C01_9 0.160(8) 0.203(9) 0.262(10) -0.015(8) -0.032(9) -0.011(8)
O4_10 0.191(11) 0.49(2) 0.198(11) 0.060(14) -0.043(9) 0.002(16)
C07_10 0.174(8) 0.464(14) 0.206(10) 0.014(11) -0.017(9) 0.012(11)
C06_10 0.153(7) 0.402(12) 0.203(9) 0.005(10) -0.008(8) 0.004(9)
C05_10 0.147(8) 0.377(12) 0.212(9) -0.010(10) -0.010(9) -0.004(10)
C04_10 0.145(7) 0.345(9) 0.217(8) -0.031(8) -0.025(8) 0.001(8)
C03_10 0.129(7) 0.342(11) 0.212(9) -0.010(10) -0.014(8) 0.011(9)
C02_10 0.125(6) 0.334(9) 0.198(8) 0.021(8) -0.005(7) 0.009(8)
C01_10 0.132(8) 0.372(11) 0.199(10) 0.012(10) -0.005(9) 0.007(9)
O4_11 0.155(8) 0.217(9) 0.181(9) 0.017(7) 0.012(7) -0.032(7)
C07_11 0.132(8) 0.224(9) 0.179(8) 0.024(8) 0.004(7) -0.051(8)
C06_11 0.129(7) 0.200(8) 0.159(7) 0.007(7) 0.004(6) -0.027(7)
C05_11 0.120(7) 0.196(8) 0.149(7) 0.010(7) 0.011(6) -0.024(7)
C04_11 0.122(6) 0.190(7) 0.147(7) -0.006(6) 0.015(6) -0.018(6)
C03_11 0.122(7) 0.183(8) 0.141(7) -0.001(7) 0.012(6) -0.016(7)
C02_11 0.125(6) 0.190(7) 0.164(7) 0.006(6) 0.020(6) -0.011(6)
C01_11 0.129(7) 0.198(9) 0.162(8) -0.004(7) 0.012(7) -0.017(7)
O4_12 0.184(10) 0.204(9) 0.227(11) -0.001(8) -0.049(9) -0.050(9)
C07_12 0.196(9) 0.222(9) 0.227(10) 0.043(9) -0.058(9) -0.047(9)
C06_12 0.172(8) 0.204(7) 0.195(8) 0.035(8) -0.049(7) -0.054(7)
C05_12 0.175(9) 0.190(8) 0.188(9) 0.030(8) -0.032(8) -0.054(8)
C04_12 0.183(7) 0.198(7) 0.176(7) 0.012(7) -0.013(7) -0.049(7)
C03_12 0.170(8) 0.186(8) 0.164(8) 0.008(7) -0.019(7) -0.050(7)
C02_12 0.142(7) 0.191(7) 0.169(7) 0.014(6) -0.025(6) -0.049(7)
C01_12 0.159(8) 0.193(8) 0.182(8) 0.021(8) -0.039(8) -0.060(7)
O4_13 0.166(8) 0.241(10) 0.175(9) 0.011(8) 0.023(7) -0.003(8)
C07_13 0.152(8) 0.245(10) 0.170(9) 0.004(8) 0.027(7) -0.024(8)
C06_13 0.153(7) 0.228(9) 0.170(8) -0.009(7) 0.039(7) -0.019(7)
C05_13 0.156(8) 0.220(9) 0.170(8) -0.006(7) 0.034(7) -0.012(8)
C04_13 0.167(7) 0.218(8) 0.163(7) 0.000(7) 0.031(7) -0.020(7)
C03_13 0.159(8) 0.203(9) 0.158(8) -0.007(7) 0.034(7) -0.006(8)
C02_13 0.149(7) 0.201(7) 0.173(7) -0.008(6) 0.030(6) -0.002(7)
C01_13 0.142(8) 0.211(9) 0.171(8) -0.014(8) 0.039(7) -0.017(8)
O4_14 0.167(9) 0.229(10) 0.169(8) -0.009(7) -0.025(7) -0.024(8)
C07_14 0.176(9) 0.257(9) 0.162(8) -0.026(8) -0.011(8) -0.044(8)
C06_14 0.152(7) 0.228(8) 0.151(7) -0.025(7) 0.003(7) -0.036(7)
C05_14 0.155(8) 0.210(9) 0.162(8) -0.024(8) 0.005(8) -0.032(7)
C04_14 0.150(7) 0.200(7) 0.173(7) -0.022(7) 0.016(6) -0.026(6)
C03_14 0.144(7) 0.201(8) 0.156(7) -0.025(7) 0.019(7) -0.040(7)
C02_14 0.132(6) 0.211(7) 0.147(6) -0.026(6) 0.020(6) -0.041(6)
C01_14 0.147(8) 0.218(8) 0.155(8) -0.025(8) 0.022(7) -0.041(7)
O4_15 0.131(7) 0.316(14) 0.261(13) -0.096(11) -0.014(8) 0.033(9)
C07_15 0.142(8) 0.302(11) 0.244(10) -0.040(9) -0.021(8) 0.020(9)
C06_15 0.127(6) 0.259(9) 0.206(8) -0.042(7) -0.006(7) 0.017(8)
C05_15 0.133(7) 0.238(9) 0.190(9) -0.034(8) -0.008(8) 0.006(8)
C04_15 0.133(6) 0.225(8) 0.182(7) -0.033(7) -0.012(6) -0.011(7)
C03_15 0.133(7) 0.213(9) 0.179(8) -0.024(7) 0.002(7) -0.020(8)
C02_15 0.123(6) 0.215(7) 0.170(7) -0.033(6) 0.000(6) -0.011(7)
C01_15 0.124(7) 0.239(9) 0.187(8) -0.040(8) -0.004(7) 0.009(8)
N2_21 0.188(9) 0.301(10) 0.195(9) -0.050(9) 0.022(8) 0.006(9)
C11_21 0.240(11) 0.363(12) 0.227(9) -0.053(11) 0.033(10) 0.004(11)
O3_21 0.247(13) 0.336(16) 0.214(11) -0.030(12) 0.079(10) -0.029(13)
C08_21 0.233(10) 0.345(11) 0.209(8) -0.047(10) 0.029(8) 0.005(9)
C09_21 0.241(11) 0.355(12) 0.208(10) -0.045(11) 0.024(9) 0.009(11)
C10_21 0.241(13) 0.359(14) 0.207(11) -0.038(12) 0.024(10) 0.012(12)
O2_21 0.27(2) 0.38(2) 0.189(17) 0.008(19) 0.048(16) 0.03(2)
O1_21 0.247(18) 0.38(2) 0.216(16) -0.043(17) 0.034(15) 0.032(18)
C09B_21 0.240(11) 0.355(12) 0.208(10) -0.044(11) 0.024(9) 0.010(11)
C10B_21 0.244(13) 0.354(14) 0.212(11) -0.043(12) 0.026(11) 0.018(13)
O2B_21 0.27(2) 0.33(2) 0.22(2) -0.029(19) 0.034(19) 0.05(2)
O1B_21 0.268(19) 0.39(2) 0.238(18) -0.032(18) 0.013(17) 0.025(19)
N4_21 0.256(12) 0.384(14) 0.245(10) -0.064(11) 0.040(11) 0.008(12)
C12_21 0.288(13) 0.398(15) 0.265(12) -0.077(12) 0.043(12) 0.014(13)
C13_21 0.310(14) 0.408(15) 0.274(13) -0.094(12) 0.051(12) 0.039(13)
N9_21 0.323(13) 0.419(15) 0.283(12) -0.104(11) 0.067(11) 0.058(13)
C8_21 0.326(15) 0.425(17) 0.291(14) -0.106(13) 0.072(13) 0.068(14)
N7_21 0.329(15) 0.429(17) 0.297(14) -0.109(13) 0.076(13) 0.074(14)
C5_21 0.329(14) 0.422(16) 0.287(13) -0.120(12) 0.084(12) 0.076(13)
C4_21 0.326(14) 0.420(16) 0.282(13) -0.115(12) 0.085(12) 0.067(13)
N3_21 0.326(15) 0.426(17) 0.280(13) -0.115(13) 0.098(12) 0.067(14)
C2_21 0.336(16) 0.429(17) 0.278(15) -0.114(13) 0.092(13) 0.078(15)
N1_21 0.338(15) 0.428(18) 0.279(15) -0.111(13) 0.092(13) 0.084(15)
C6_21 0.336(15) 0.425(17) 0.284(14) -0.118(13) 0.089(13) 0.085(14)
N6_21 0.35(2) 0.44(2) 0.31(2) -0.103(19) 0.090(18) 0.10(2)
N2_22 0.124(7) 0.345(11) 0.227(10) 0.001(9) -0.029(7) -0.059(8)
C08_22 0.131(7) 0.372(11) 0.246(10) -0.001(9) -0.030(8) -0.061(9)
C09_22 0.147(8) 0.365(13) 0.246(11) -0.009(11) -0.036(9) -0.066(10)
C10_22 0.160(9) 0.371(15) 0.248(13) -0.014(12) -0.043(11) -0.065(12)
O1_22 0.160(9) 0.382(18) 0.229(12) 0.002(13) -0.060(9) -0.050(12)
O2_22 0.208(12) 0.372(17) 0.274(15) -0.017(14) -0.040(12) -0.065(13)
C11_22 0.133(9) 0.406(12) 0.272(11) -0.003(10) -0.020(9) -0.066(10)
O3_22 0.127(8) 0.434(19) 0.279(14) -0.003(14) -0.005(9) -0.071(11)
N4_22 0.147(8) 0.436(13) 0.299(11) -0.009(11) -0.011(8) -0.084(9)
C12_22 0.147(8) 0.448(13) 0.314(12) -0.005(12) -0.009(9) -0.094(10)
C13_22 0.149(8) 0.453(13) 0.322(12) -0.005(12) -0.010(9) -0.095(10)
N9_22 0.153(6) 0.459(13) 0.329(12) -0.003(12) -0.011(9) -0.094(10)
C8_22 0.157(6) 0.462(14) 0.332(13) -0.003(12) -0.011(10) -0.092(10)
N7_22 0.156(6) 0.462(14) 0.332(13) -0.003(12) -0.010(10) -0.092(10)
C5_22 0.153(6) 0.462(14) 0.332(13) -0.002(12) -0.010(10) -0.093(10)
C4_22 0.152(6) 0.460(14) 0.331(13) -0.003(12) -0.010(9) -0.093(10)
N3_22 0.151(7) 0.461(14) 0.332(13) -0.003(13) -0.011(10) -0.093(11)
C2_22 0.153(8) 0.461(15) 0.332(14) -0.003(13) -0.010(11) -0.092(12)
N1_22 0.154(9) 0.463(15) 0.335(14) -0.002(14) -0.012(12) -0.091(12)
C6_22 0.152(8) 0.461(15) 0.334(14) -0.002(13) -0.011(11) -0.093(11)
N6_22 0.147(16) 0.45(2) 0.34(2) 0.00(2) -0.016(19) -0.108(18)
C12B_22 0.147(8) 0.448(13) 0.315(12) -0.005(12) -0.008(9) -0.094(10)
C13B_22 0.148(7) 0.453(13) 0.322(12) -0.006(12) -0.012(9) -0.095(10)
N9B_22 0.152(6) 0.459(13) 0.329(12) -0.004(12) -0.011(9) -0.094(10)
C8B_22 0.150(6) 0.460(14) 0.331(13) -0.003(12) -0.010(10) -0.094(10)
N7B_22 0.152(6) 0.462(14) 0.333(13) -0.002(12) -0.010(10) -0.092(11)
C5B_22 0.153(6) 0.462(14) 0.332(13) -0.002(12) -0.009(10) -0.092(10)
C4B_22 0.155(6) 0.461(14) 0.331(13) -0.004(12) -0.011(9) -0.092(10)
N3B_22 0.161(7) 0.462(14) 0.332(13) -0.001(12) -0.011(10) -0.091(11)
C2B_22 0.160(8) 0.462(15) 0.333(14) -0.005(13) -0.011(11) -0.090(11)
N1B_22 0.158(8) 0.463(15) 0.333(14) -0.005(13) -0.012(11) -0.093(12)
C6B_22 0.151(7) 0.461(15) 0.332(14) -0.002(13) -0.008(11) -0.096(11)
N6B_22 0.151(14) 0.45(2) 0.34(2) 0.00(2) -0.001(18) -0.119(16)
N2_23 0.185(10) 0.475(13) 0.278(11) -0.080(12) 0.009(9) 0.058(11)
C08_23 0.206(10) 0.500(13) 0.309(11) -0.085(11) 0.010(9) 0.052(11)
C09_23 0.225(12) 0.523(15) 0.319(14) -0.069(14) 0.007(12) 0.043(13)
C10_23 0.239(14) 0.533(17) 0.335(15) -0.061(15) 0.001(14) 0.042(15)
O1_23 0.253(17) 0.58(2) 0.330(19) -0.05(2) 0.005(16) 0.05(2)
O2_23 0.236(16) 0.51(2) 0.36(2) -0.067(19) -0.010(16) 0.056(18)
C11_23 0.219(10) 0.507(14) 0.333(12) -0.094(12) 0.009(10) 0.054(11)
O3_23 0.274(16) 0.52(2) 0.359(19) -0.116(19) 0.024(16) 0.064(18)
N4_23 0.214(10) 0.508(15) 0.338(12) -0.093(12) 0.003(10) 0.052(11)
C12_23 0.211(10) 0.508(15) 0.341(12) -0.094(12) 0.002(10) 0.053(11)
C13_23 0.209(10) 0.507(15) 0.343(13) -0.095(13) 0.002(10) 0.057(11)
N9_23 0.207(9) 0.506(15) 0.345(13) -0.094(13) 0.000(10) 0.058(11)
C8_23 0.208(11) 0.506(16) 0.347(14) -0.094(14) -0.001(12) 0.057(12)
N7_23 0.209(10) 0.507(16) 0.347(14) -0.094(14) -0.001(12) 0.060(12)
C5_23 0.209(9) 0.506(16) 0.348(13) -0.093(13) -0.002(11) 0.060(11)
C4_23 0.206(9) 0.505(15) 0.346(13) -0.093(13) 0.000(11) 0.059(11)
N3_23 0.204(9) 0.504(15) 0.345(13) -0.094(13) -0.002(11) 0.059(11)
C2_23 0.206(10) 0.505(16) 0.346(13) -0.094(14) -0.005(11) 0.059(12)
N1_23 0.209(10) 0.505(16) 0.348(14) -0.094(14) -0.006(12) 0.062(12)
C6_23 0.209(10) 0.505(16) 0.349(14) -0.094(14) -0.004(12) 0.063(12)
N6_23 0.19(2) 0.48(3) 0.35(3) -0.11(3) 0.00(2) 0.09(2)
N4B_23 0.215(10) 0.508(14) 0.338(12) -0.092(12) 0.003(10) 0.052(11)
C12B_23 0.210(10) 0.508(15) 0.342(12) -0.094(12) 0.002(10) 0.053(11)
C13B_23 0.209(9) 0.508(15) 0.343(12) -0.094(13) 0.001(10) 0.057(11)
N9B_23 0.206(9) 0.506(15) 0.344(13) -0.093(13) 0.002(11) 0.060(11)
C8B_23 0.202(12) 0.504(17) 0.340(15) -0.092(15) 0.001(13) 0.063(13)
N7B_23 0.202(11) 0.503(16) 0.342(14) -0.094(14) 0.001(12) 0.062(12)
C5B_23 0.203(9) 0.504(16) 0.345(13) -0.093(13) -0.002(11) 0.060(11)
C4B_23 0.204(9) 0.504(15) 0.345(13) -0.094(13) 0.001(11) 0.059(11)
N3B_23 0.207(9) 0.505(15) 0.347(13) -0.093(13) -0.001(11) 0.059(11)
C2B_23 0.210(9) 0.506(16) 0.348(13) -0.093(13) -0.002(11) 0.060(11)
N1B_23 0.209(10) 0.505(16) 0.348(13) -0.094(14) -0.005(11) 0.062(11)
C6B_23 0.205(10) 0.504(16) 0.346(13) -0.094(14) -0.006(11) 0.060(12)
N6B_23 0.193(16) 0.51(2) 0.34(2) -0.08(2) -0.014(18) 0.053(18)
N2_24 0.191(9) 0.338(12) 0.247(10) 0.021(9) -0.008(9) -0.082(10)
C08_24 0.191(8) 0.333(11) 0.261(10) 0.004(9) -0.011(9) -0.091(9)
C09_24 0.207(10) 0.349(13) 0.280(12) -0.016(11) -0.019(11) -0.090(11)
C10_24 0.222(11) 0.357(15) 0.294(14) -0.025(13) -0.011(12) -0.088(13)
O1_24 0.261(15) 0.391(18) 0.280(17) -0.054(15) -0.032(14) -0.099(15)
O2_24 0.254(15) 0.347(18) 0.331(17) -0.029(16) 0.006(13) -0.108(15)
C11_24 0.175(9) 0.309(12) 0.249(10) 0.003(10) -0.013(9) -0.088(10)
O3_24 0.174(9) 0.308(14) 0.224(11) -0.005(11) -0.012(8) -0.079(11)
N4_24 0.190(9) 0.297(11) 0.244(11) -0.005(10) -0.019(9) -0.088(9)
C12_24 0.189(10) 0.281(11) 0.254(11) -0.009(11) -0.014(10) -0.072(9)
C13_24 0.195(10) 0.266(11) 0.267(11) -0.011(10) -0.021(10) -0.049(9)
N9_24 0.201(8) 0.240(8) 0.262(10) -0.013(8) -0.021(9) -0.040(8)
C8_24 0.201(10) 0.228(10) 0.276(11) -0.012(10) -0.031(11) -0.042(9)
N7_24 0.207(10) 0.221(9) 0.271(11) -0.016(9) -0.036(10) -0.033(9)
C5_24 0.214(9) 0.214(8) 0.262(10) -0.014(9) -0.026(9) -0.033(9)
C4_24 0.215(9) 0.226(8) 0.263(10) -0.019(9) -0.013(9) -0.036(8)
N3_24 0.219(10) 0.214(8) 0.257(11) -0.025(9) -0.004(10) -0.031(9)
C2_24 0.213(11) 0.209(9) 0.261(12) -0.026(9) -0.012(10) -0.039(10)
N1_24 0.226(10) 0.205(9) 0.255(11) -0.012(9) -0.019(10) -0.047(9)
C6_24 0.223(10) 0.205(9) 0.264(11) -0.009(10) -0.034(10) -0.040(9)
N6_24 0.258(16) 0.212(13) 0.314(18) -0.025(13) -0.060(15) -0.033(12)
N2_25 0.157(9) 0.521(14) 0.194(10) 0.011(11) 0.015(8) 0.015(11)
C08_25 0.182(10) 0.546(15) 0.221(10) 0.008(11) 0.027(8) -0.008(11)
C09_25 0.184(11) 0.554(17) 0.233(12) 0.015(13) 0.040(10) -0.022(12)
C10_25 0.191(12) 0.565(19) 0.237(13) 0.012(14) 0.046(11) -0.024(13)
O1_25 0.206(13) 0.57(3) 0.254(16) 0.007(18) 0.063(12) -0.015(16)
O2_25 0.192(13) 0.60(3) 0.247(14) 0.015(18) 0.000(12) -0.027(17)
C11_25 0.215(11) 0.563(16) 0.235(11) 0.001(12) 0.011(10) -0.012(12)
O3_25 0.210(14) 0.55(2) 0.216(13) -0.005(16) 0.016(11) -0.010(16)
N4_25 0.248(13) 0.583(18) 0.263(13) -0.004(14) -0.010(11) -0.029(14)
C12_25 0.288(14) 0.605(19) 0.295(14) -0.007(15) -0.001(13) -0.038(15)
C13_25 0.311(15) 0.63(2) 0.329(15) -0.004(16) 0.017(14) -0.054(16)
N9_25 0.337(16) 0.65(2) 0.364(15) -0.001(16) 0.029(14) -0.064(17)
C8_25 0.346(18) 0.66(2) 0.374(16) 0.001(17) 0.031(16) -0.069(19)
N7_25 0.353(18) 0.66(2) 0.381(17) 0.005(18) 0.041(16) -0.074(19)
C5_25 0.358(17) 0.67(2) 0.387(16) 0.005(17) 0.037(16) -0.074(19)
C4_25 0.351(16) 0.66(2) 0.380(16) 0.003(17) 0.036(15) -0.067(18)
N3_25 0.355(18) 0.66(2) 0.387(17) 0.002(18) 0.042(16) -0.066(19)
C2_25 0.360(19) 0.67(3) 0.395(18) -0.001(19) 0.041(18) -0.07(2)
N1_25 0.363(19) 0.67(2) 0.399(18) -0.002(19) 0.035(18) -0.07(2)
C6_25 0.364(18) 0.68(2) 0.400(17) 0.001(18) 0.032(17) -0.07(2)
N6_25 0.39(3) 0.70(3) 0.43(3) -0.01(3) 0.00(3) -0.10(3)
N2_26 0.218(11) 0.442(14) 0.298(12) -0.002(12) -0.012(11) 0.021(11)
C08_26 0.264(12) 0.445(14) 0.347(12) 0.018(12) 0.011(11) 0.007(12)
C09_26 0.292(14) 0.458(16) 0.360(15) 0.035(14) 0.014(13) 0.015(14)
C10_26 0.318(16) 0.474(18) 0.373(17) 0.051(16) 0.003(15) 0.021(16)
O1_26 0.37(2) 0.50(2) 0.39(2) 0.08(2) -0.01(2) 0.02(2)
O2_26 0.35(2) 0.52(3) 0.40(2) 0.08(2) -0.01(2) 0.05(2)
C11_26 0.271(12) 0.435(15) 0.376(14) 0.028(13) 0.015(11) -0.002(13)
O3_26 0.301(18) 0.43(2) 0.40(2) 0.056(19) 0.036(17) 0.017(18)
N4_26 0.263(13) 0.428(15) 0.394(15) 0.027(14) 0.010(12) 0.001(14)
C12_26 0.264(13) 0.415(15) 0.408(16) 0.025(14) 0.000(13) -0.010(14)
C13_26 0.273(12) 0.394(15) 0.423(17) 0.019(15) -0.013(13) -0.017(14)
N9_26 0.279(11) 0.378(14) 0.435(17) 0.014(14) -0.019(13) -0.023(13)
C8_26 0.282(12) 0.370(15) 0.441(18) 0.016(16) -0.024(14) -0.016(14)
N7_26 0.284(12) 0.362(15) 0.442(19) 0.009(16) -0.031(14) -0.013(14)
C5_26 0.285(11) 0.366(14) 0.448(18) 0.004(15) -0.030(14) -0.015(13)
C4_26 0.288(11) 0.371(13) 0.444(18) 0.009(15) -0.023(14) -0.025(13)
N3_26 0.297(12) 0.369(15) 0.446(19) 0.007(16) -0.024(15) -0.031(14)
C2_26 0.299(13) 0.368(15) 0.46(2) 0.004(17) -0.026(15) -0.025(15)
N1_26 0.289(12) 0.363(15) 0.46(2) 0.001(17) -0.031(15) -0.017(15)
C6_26 0.283(12) 0.361(15) 0.459(19) 0.003(16) -0.034(14) -0.012(14)
N6_26 0.259(18) 0.35(2) 0.49(3) -0.01(2) -0.06(2) 0.020(19)
N2_27 0.210(11) 0.472(14) 0.218(10) 0.027(11) 0.022(9) -0.051(11)
C08_27 0.235(11) 0.480(14) 0.248(11) 0.031(11) 0.017(9) -0.066(11)
C09_27 0.253(13) 0.495(16) 0.268(13) 0.035(13) 0.030(12) -0.069(13)
C10_27 0.282(15) 0.515(18) 0.294(14) 0.047(15) 0.026(14) -0.059(15)
O1_27 0.35(2) 0.56(3) 0.35(2) 0.06(2) 0.02(2) -0.03(2)
O2_27 0.321(19) 0.51(2) 0.34(2) 0.06(2) 0.029(17) -0.07(2)
C11_27 0.236(11) 0.477(14) 0.261(11) 0.037(12) 0.003(10) -0.077(12)
O3_27 0.242(14) 0.46(2) 0.244(14) 0.050(15) 0.010(12) -0.078(15)
N4_27 0.234(11) 0.484(15) 0.271(12) 0.038(13) -0.006(10) -0.084(13)
C12_27 0.243(12) 0.486(15) 0.276(13) 0.054(13) -0.009(11) -0.080(13)
C13_27 0.247(12) 0.480(15) 0.293(14) 0.070(13) -0.007(11) -0.086(13)
N9_27 0.245(11) 0.469(15) 0.313(13) 0.083(12) -0.017(11) -0.074(12)
C8_27 0.246(13) 0.468(16) 0.321(15) 0.084(13) -0.025(13) -0.073(13)
N7_27 0.247(13) 0.468(17) 0.326(15) 0.083(13) -0.034(12) -0.063(13)
C5_27 0.251(12) 0.460(16) 0.326(14) 0.092(12) -0.025(11) -0.065(12)
C4_27 0.251(12) 0.463(16) 0.321(14) 0.092(12) -0.019(11) -0.065(12)
N3_27 0.258(13) 0.459(17) 0.327(15) 0.094(13) -0.025(12) -0.054(13)
C2_27 0.263(14) 0.452(17) 0.333(16) 0.100(14) -0.026(13) -0.053(14)
N1_27 0.262(14) 0.446(17) 0.338(15) 0.103(13) -0.026(13) -0.061(14)
C6_27 0.258(14) 0.450(16) 0.333(15) 0.101(13) -0.026(12) -0.063(13)
N6_27 0.287(19) 0.42(2) 0.32(2) 0.122(18) -0.052(17) -0.096(18)
N2_28 0.173(8) 0.417(12) 0.210(9) -0.082(10) -0.032(8) -0.007(9)
C08_28 0.181(8) 0.423(12) 0.225(9) -0.076(10) -0.034(9) -0.017(10)
C09_28 0.187(9) 0.422(13) 0.229(10) -0.073(11) -0.033(9) -0.011(10)
C10_28 0.206(11) 0.415(14) 0.225(12) -0.069(13) -0.028(11) -0.004(12)
O2_28 0.255(17) 0.44(2) 0.219(16) -0.028(18) -0.042(15) 0.021(18)
O1_28 0.221(15) 0.355(18) 0.186(13) -0.084(13) -0.029(11) -0.003(14)
C11_28 0.190(9) 0.437(13) 0.233(9) -0.071(10) -0.041(8) -0.022(10)
O3_28 0.216(11) 0.445(16) 0.236(11) -0.086(14) -0.040(11) -0.036(13)
N4_28 0.197(10) 0.452(14) 0.237(10) -0.067(12) -0.055(10) -0.032(12)
C12_28 0.195(10) 0.461(15) 0.248(11) -0.065(12) -0.064(10) -0.037(12)
C13_28 0.210(9) 0.470(15) 0.269(12) -0.058(12) -0.059(10) -0.036(12)
N9_28 0.217(8) 0.476(15) 0.281(12) -0.049(12) -0.057(10) -0.033(12)
C8_28 0.218(8) 0.476(15) 0.285(12) -0.050(12) -0.057(10) -0.032(12)
N7_28 0.219(8) 0.480(16) 0.287(12) -0.049(12) -0.057(11) -0.032(12)
C5_28 0.219(8) 0.480(16) 0.289(12) -0.046(12) -0.056(11) -0.034(12)
C4_28 0.217(8) 0.478(15) 0.286(12) -0.047(12) -0.054(10) -0.033(12)
N3_28 0.218(11) 0.481(18) 0.291(14) -0.039(14) -0.048(12) -0.034(14)
C2_28 0.219(11) 0.481(19) 0.297(15) -0.038(15) -0.047(13) -0.036(15)
N1_28 0.222(11) 0.484(18) 0.297(15) -0.038(15) -0.050(13) -0.035(15)
C6_28 0.218(10) 0.480(17) 0.294(14) -0.039(14) -0.055(12) -0.035(14)
N6_28 0.210(16) 0.48(2) 0.30(2) -0.042(19) -0.071(17) -0.033(18)
C08B_28 0.185(8) 0.427(12) 0.227(9) -0.075(10) -0.036(8) -0.016(9)
C09B_28 0.183(10) 0.422(14) 0.228(11) -0.072(12) -0.035(11) -0.012(12)
C10B_28 0.181(11) 0.419(15) 0.228(12) -0.071(13) -0.035(11) -0.012(12)
O2B_28 0.15(2) 0.41(3) 0.24(2) -0.05(2) -0.06(2) 0.00(2)
O1B_28 0.184(15) 0.416(18) 0.222(16) -0.069(16) -0.038(15) -0.025(16)
C11B_28 0.195(9) 0.439(13) 0.237(10) -0.072(11) -0.041(9) -0.026(11)
O3B_28 0.202(12) 0.447(16) 0.240(12) -0.073(14) -0.052(12) -0.033(14)
N4B_28 0.203(12) 0.447(15) 0.249(12) -0.067(13) -0.043(12) -0.030(13)
C12B_28 0.208(13) 0.456(17) 0.263(14) -0.060(15) -0.049(13) -0.030(15)
C13B_28 0.214(12) 0.465(17) 0.273(14) -0.055(14) -0.053(13) -0.031(14)
N9B_28 0.218(9) 0.474(15) 0.281(12) -0.050(12) -0.056(11) -0.033(12)
C8B_28 0.217(8) 0.476(15) 0.282(12) -0.050(12) -0.057(10) -0.033(12)
N7B_28 0.218(8) 0.478(15) 0.285(12) -0.049(12) -0.057(10) -0.032(12)
C5B_28 0.219(9) 0.479(16) 0.287(12) -0.049(12) -0.056(11) -0.032(12)
C4B_28 0.220(9) 0.477(16) 0.286(13) -0.050(13) -0.055(11) -0.031(13)
N3B_28 0.228(13) 0.480(18) 0.293(16) -0.049(16) -0.053(14) -0.029(16)
C2B_28 0.231(14) 0.481(19) 0.294(17) -0.048(17) -0.052(16) -0.029(17)
N1B_28 0.231(14) 0.484(19) 0.292(16) -0.047(16) -0.053(15) -0.031(16)
C6B_28 0.224(11) 0.481(17) 0.289(14) -0.049(14) -0.055(12) -0.031(14)
N6B_28 0.218(16) 0.48(2) 0.293(19) -0.042(18) -0.055(17) -0.035(18)
N2_29 0.194(9) 0.184(9) 0.326(11) 0.019(9) -0.024(9) -0.035(8)
C08_29 0.191(8) 0.201(9) 0.351(11) 0.026(9) -0.030(9) -0.044(8)
C09_29 0.192(10) 0.217(10) 0.369(13) 0.019(10) -0.029(11) -0.057(9)
C10_29 0.195(11) 0.216(12) 0.372(15) 0.016(11) -0.027(12) -0.059(11)
O2_29 0.185(10) 0.245(13) 0.377(19) 0.042(13) -0.038(12) -0.037(10)
O1_29 0.223(13) 0.235(12) 0.380(18) 0.008(13) -0.038(13) -0.054(11)
C11_29 0.178(9) 0.207(10) 0.353(12) 0.024(10) -0.040(10) -0.039(9)
O3_29 0.187(10) 0.235(11) 0.346(16) 0.081(11) -0.033(11) -0.024(9)
N4_29 0.169(8) 0.218(10) 0.363(13) 0.012(11) -0.049(10) -0.056(8)
C12_29 0.187(10) 0.208(10) 0.369(14) 0.002(11) -0.039(11) -0.053(9)
C13_29 0.196(10) 0.203(10) 0.381(14) 0.006(11) -0.043(11) -0.045(9)
N9_29 0.221(9) 0.199(8) 0.398(14) 0.005(10) -0.060(10) -0.046(8)
C8_29 0.232(11) 0.192(9) 0.401(15) -0.003(11) -0.060(12) -0.047(10)
N7_29 0.232(11) 0.199(9) 0.408(15) -0.011(11) -0.063(12) -0.041(9)
C5_29 0.233(10) 0.209(8) 0.411(15) -0.004(11) -0.065(11) -0.041(9)
C4_29 0.224(10) 0.209(8) 0.409(15) 0.002(11) -0.070(11) -0.044(9)
N3_29 0.229(11) 0.219(9) 0.419(16) 0.005(11) -0.067(12) -0.044(9)
C2_29 0.230(13) 0.210(9) 0.421(17) 0.007(12) -0.067(12) -0.041(11)
N1_29 0.236(12) 0.204(9) 0.424(17) 0.005(12) -0.071(12) -0.036(10)
C6_29 0.234(11) 0.214(9) 0.423(16) -0.012(12) -0.060(12) -0.040(10)
N6_29 0.231(16) 0.215(13) 0.45(2) -0.061(15) -0.032(17) -0.064(13)
N2_30 0.197(9) 0.521(15) 0.218(10) 0.009(12) -0.012(10) 0.025(12)
C08_30 0.240(10) 0.568(15) 0.229(10) 0.017(12) -0.013(10) 0.017(12)
C09_30 0.275(13) 0.597(18) 0.252(12) 0.008(15) -0.016(12) 0.003(14)
C10_30 0.297(15) 0.61(2) 0.276(14) -0.002(17) -0.010(14) -0.013(16)
O2_30 0.37(2) 0.62(3) 0.330(19) -0.04(2) -0.024(19) -0.06(2)
O1_30 0.274(19) 0.65(3) 0.306(19) 0.02(2) 0.012(16) -0.01(2)
C11_30 0.253(11) 0.579(17) 0.230(10) 0.017(13) -0.001(11) 0.004(13)
O3_30 0.257(16) 0.59(2) 0.231(13) 0.002(18) 0.003(13) 0.018(19)
N4_30 0.260(12) 0.587(18) 0.231(10) 0.017(13) 0.001(11) -0.005(14)
C12_30 0.274(12) 0.592(19) 0.234(10) 0.021(13) -0.017(11) -0.005(14)
C13_30 0.277(12) 0.590(19) 0.227(10) 0.026(14) -0.027(11) -0.005(15)
N9_30 0.281(12) 0.59(2) 0.221(10) 0.027(13) -0.036(11) -0.005(15)
C8_30 0.281(13) 0.59(2) 0.217(10) 0.029(14) -0.038(11) -0.005(15)
N7_30 0.285(13) 0.59(2) 0.216(10) 0.028(14) -0.040(11) -0.004(15)
C5_30 0.284(12) 0.59(2) 0.214(10) 0.029(13) -0.042(11) -0.004(15)
C4_30 0.281(12) 0.59(2) 0.215(10) 0.028(13) -0.040(11) -0.005(15)
N3_30 0.279(13) 0.59(2) 0.213(10) 0.028(14) -0.043(11) -0.005(15)
C2_30 0.281(14) 0.59(2) 0.209(11) 0.030(14) -0.044(12) -0.005(16)
N1_30 0.279(14) 0.59(2) 0.211(11) 0.029(15) -0.047(12) -0.004(16)
C6_30 0.279(13) 0.59(2) 0.209(10) 0.029(14) -0.044(12) -0.003(15)
N6_30 0.279(19) 0.58(3) 0.174(15) 0.03(2) -0.056(16) -0.01(2)
C13B_30 0.277(13) 0.59(2) 0.225(11) 0.024(14) -0.027(12) -0.005(15)
N9B_30 0.280(12) 0.59(2) 0.218(10) 0.027(13) -0.037(11) -0.005(14)
C8B_30 0.280(13) 0.59(2) 0.213(10) 0.028(14) -0.041(11) -0.005(15)
N7B_30 0.282(13) 0.59(2) 0.212(10) 0.028(14) -0.043(11) -0.004(15)
C5B_30 0.283(12) 0.59(2) 0.214(10) 0.028(14) -0.041(11) -0.004(15)
C4B_30 0.282(12) 0.59(2) 0.215(10) 0.028(13) -0.039(11) -0.005(15)
N3B_30 0.281(13) 0.59(2) 0.216(11) 0.029(14) -0.038(12) -0.005(16)
C2B_30 0.282(14) 0.59(2) 0.218(12) 0.029(15) -0.039(13) -0.005(16)
N1B_30 0.286(14) 0.59(2) 0.217(12) 0.028(15) -0.037(13) -0.004(16)
C6B_30 0.284(13) 0.59(2) 0.213(11) 0.028(14) -0.041(12) -0.004(16)
N6B_30 0.28(2) 0.58(3) 0.183(17) 0.02(2) -0.060(18) -0.01(2)
N2_31 0.153(7) 0.249(9) 0.201(8) 0.034(8) 0.009(7) -0.073(7)
C08_31 0.165(8) 0.273(9) 0.222(9) 0.046(8) -0.001(8) -0.089(8)
C09_31 0.165(9) 0.284(11) 0.237(11) 0.034(9) -0.017(10) -0.081(9)
C10_31 0.170(11) 0.285(12) 0.263(12) 0.020(10) -0.017(11) -0.086(11)
O1_31 0.212(12) 0.289(14) 0.278(13) 0.011(11) -0.050(12) -0.095(12)
O2_31 0.195(12) 0.328(15) 0.283(15) -0.009(13) -0.018(11) -0.084(12)
C11_31 0.182(9) 0.289(11) 0.236(10) 0.052(10) 0.007(9) -0.087(9)
O3_31 0.169(9) 0.244(11) 0.230(11) 0.051(9) 0.014(8) -0.074(9)
N4_31 0.198(9) 0.322(11) 0.243(11) 0.076(10) 0.012(10) -0.100(9)
C12_31 0.220(10) 0.362(13) 0.259(12) 0.093(12) 0.029(11) -0.104(10)
C13_31 0.245(12) 0.401(14) 0.292(13) 0.107(12) 0.035(11) -0.106(12)
N9_31 0.270(12) 0.429(15) 0.317(14) 0.129(12) 0.051(11) -0.095(12)
C8_31 0.278(14) 0.444(16) 0.323(15) 0.135(14) 0.055(12) -0.091(14)
N7_31 0.285(14) 0.455(17) 0.335(15) 0.136(14) 0.065(12) -0.085(14)
C5_31 0.297(13) 0.455(17) 0.348(15) 0.127(14) 0.060(12) -0.091(13)
C4_31 0.288(13) 0.443(16) 0.343(14) 0.128(13) 0.063(12) -0.096(13)
N3_31 0.299(14) 0.451(17) 0.363(16) 0.125(14) 0.070(13) -0.096(14)
C2_31 0.312(16) 0.459(18) 0.371(17) 0.127(15) 0.064(14) -0.097(15)
N1_31 0.321(15) 0.463(18) 0.370(17) 0.122(15) 0.061(13) -0.092(15)
C6_31 0.316(15) 0.462(18) 0.365(16) 0.124(15) 0.056(13) -0.092(14)
N6_31 0.33(2) 0.48(2) 0.41(2) 0.15(2) 0.05(2) -0.11(2)
N2_32 0.218(9) 0.251(9) 0.237(10) 0.059(9) -0.076(9) -0.042(8)
C08_32 0.229(9) 0.282(10) 0.254(10) 0.059(9) -0.077(9) -0.061(9)
C09_32 0.254(11) 0.303(12) 0.251(12) 0.063(11) -0.057(11) -0.066(11)
C10_32 0.284(13) 0.332(14) 0.270(13) 0.070(13) -0.036(12) -0.066(13)
O2_32 0.321(17) 0.311(16) 0.269(15) 0.060(14) -0.054(14) -0.053(15)
O1_32 0.348(19) 0.406(19) 0.285(17) 0.076(16) 0.016(16) -0.075(17)
C11_32 0.228(10) 0.287(11) 0.262(10) 0.049(10) -0.085(9) -0.065(10)
O3_32 0.255(14) 0.334(15) 0.291(15) 0.051(13) -0.112(12) -0.063(13)
N4_32 0.225(10) 0.275(11) 0.265(11) 0.036(10) -0.068(10) -0.077(9)
C12_32 0.225(11) 0.282(12) 0.278(12) 0.030(11) -0.057(11) -0.071(10)
C13_32 0.242(12) 0.286(12) 0.306(13) 0.009(11) -0.037(11) -0.051(10)
N9_32 0.261(12) 0.290(11) 0.350(13) -0.007(10) -0.025(11) -0.031(10)
C8_32 0.272(13) 0.295(13) 0.364(15) -0.010(12) -0.015(13) -0.025(12)
N7_32 0.280(14) 0.302(13) 0.371(15) -0.006(11) -0.008(13) -0.022(12)
C5_32 0.286(12) 0.299(12) 0.379(14) -0.003(11) -0.008(12) -0.017(11)
C4_32 0.274(12) 0.290(11) 0.371(13) -0.008(10) -0.013(12) -0.017(11)
N3_32 0.277(14) 0.288(12) 0.378(15) 0.000(11) -0.003(13) -0.006(12)
C2_32 0.287(14) 0.292(14) 0.388(16) -0.001(12) -0.005(14) -0.005(13)
N1_32 0.291(13) 0.293(13) 0.396(16) -0.003(12) -0.007(13) -0.015(13)
C6_32 0.293(13) 0.295(13) 0.389(15) -0.006(12) -0.006(13) -0.017(12)
N6_32 0.34(2) 0.293(19) 0.40(2) -0.010(18) 0.03(2) -0.047(18)
N2_33 0.143(7) 0.269(10) 0.186(8) 0.001(8) 0.018(7) -0.036(8)
C08_33 0.134(7) 0.311(10) 0.221(9) 0.029(9) 0.014(8) -0.038(8)
C09_33 0.147(9) 0.337(13) 0.256(11) 0.043(11) 0.015(9) -0.051(10)
C10_33 0.176(11) 0.354(15) 0.285(13) 0.039(13) 0.014(11) -0.041(12)
O2_33 0.222(13) 0.339(17) 0.320(18) 0.061(15) 0.027(13) -0.054(13)
O1_33 0.214(14) 0.385(19) 0.341(17) 0.047(17) 0.013(14) -0.005(14)
C11_33 0.136(9) 0.334(11) 0.239(10) 0.033(10) -0.004(9) -0.034(9)
O3_33 0.122(7) 0.270(12) 0.234(11) 0.033(9) -0.007(7) -0.020(8)
N4_33 0.148(8) 0.374(12) 0.251(11) 0.038(11) -0.011(9) -0.031(9)
C12_33 0.157(9) 0.404(13) 0.266(12) 0.041(12) -0.014(11) -0.029(10)
C13_33 0.180(9) 0.421(14) 0.281(12) 0.056(13) -0.013(11) -0.029(11)
N9_33 0.197(8) 0.434(14) 0.306(12) 0.065(12) -0.015(10) -0.006(11)
C8_33 0.198(9) 0.429(16) 0.314(14) 0.064(14) -0.021(12) 0.000(12)
N7_33 0.196(9) 0.431(16) 0.318(13) 0.074(14) -0.037(11) 0.012(12)
C5_33 0.197(8) 0.443(15) 0.321(13) 0.071(13) -0.040(11) 0.012(12)
C4_33 0.195(8) 0.442(15) 0.321(12) 0.073(13) -0.028(10) 0.011(12)
N3_33 0.189(9) 0.441(16) 0.327(14) 0.082(14) -0.037(11) 0.026(12)
C2_33 0.191(9) 0.446(17) 0.330(15) 0.081(14) -0.041(13) 0.033(13)
N1_33 0.197(9) 0.450(17) 0.333(15) 0.073(14) -0.037(12) 0.028(13)
C6_33 0.198(9) 0.451(17) 0.329(14) 0.068(14) -0.042(12) 0.022(13)
N6_33 0.204(15) 0.50(2) 0.36(2) 0.04(2) -0.027(18) 0.034(18)
N2_34 0.210(9) 0.287(10) 0.143(8) -0.024(8) -0.005(7) -0.054(8)
C08_34 0.237(10) 0.333(10) 0.159(8) -0.018(9) 0.006(8) -0.059(9)
C09_34 0.249(12) 0.350(13) 0.171(10) -0.004(10) 0.021(9) -0.069(11)
C10_34 0.254(14) 0.363(14) 0.171(11) 0.002(12) 0.024(11) -0.065(13)
O1_34 0.325(19) 0.402(18) 0.207(12) 0.003(13) 0.018(13) -0.044(17)
O2_34 0.258(14) 0.382(18) 0.182(11) 0.024(12) 0.004(10) -0.056(14)
C11_34 0.251(10) 0.357(12) 0.163(9) -0.025(10) -0.001(8) -0.060(10)
O3_34 0.203(10) 0.356(15) 0.161(9) -0.034(10) -0.001(8) -0.057(11)
N4_34 0.271(11) 0.383(12) 0.172(9) -0.030(9) -0.017(9) -0.069(10)
C12_34 0.288(12) 0.397(14) 0.173(9) -0.032(10) -0.021(9) -0.074(11)
C13_34 0.301(12) 0.406(14) 0.179(8) -0.028(10) -0.021(9) -0.072(11)
N9_34 0.307(12) 0.411(14) 0.180(7) -0.025(10) -0.022(9) -0.075(12)
C8_34 0.312(13) 0.413(14) 0.184(8) -0.023(11) -0.021(10) -0.073(12)
N7_34 0.312(13) 0.415(14) 0.187(8) -0.023(11) -0.021(10) -0.074(12)
C5_34 0.314(13) 0.415(14) 0.188(7) -0.022(10) -0.020(9) -0.074(12)
C4_34 0.312(12) 0.414(14) 0.184(7) -0.024(10) -0.021(9) -0.074(12)
N3_34 0.314(13) 0.415(15) 0.187(8) -0.023(11) -0.020(10) -0.076(12)
C2_34 0.319(14) 0.418(15) 0.195(9) -0.025(12) -0.017(10) -0.072(13)
N1_34 0.318(14) 0.418(16) 0.198(10) -0.024(12) -0.012(11) -0.068(13)
C6_34 0.315(13) 0.415(15) 0.194(9) -0.023(12) -0.016(10) -0.073(13)
N6_34 0.334(18) 0.43(2) 0.201(14) -0.018(17) -0.022(14) -0.075(18)
C12B_34 0.291(12) 0.399(14) 0.176(9) -0.030(11) -0.020(10) -0.072(11)
C13B_34 0.301(12) 0.407(14) 0.179(8) -0.028(10) -0.022(9) -0.074(11)
N9B_34 0.310(12) 0.412(14) 0.183(7) -0.025(10) -0.021(9) -0.074(11)
C8B_34 0.314(13) 0.415(14) 0.188(8) -0.023(11) -0.020(10) -0.075(12)
N7B_34 0.315(13) 0.415(14) 0.190(8) -0.023(11) -0.019(9) -0.074(12)
C5B_34 0.314(13) 0.415(14) 0.188(8) -0.023(11) -0.020(9) -0.074(12)
C4B_34 0.311(13) 0.413(14) 0.184(7) -0.024(11) -0.021(9) -0.074(12)
N3B_34 0.312(13) 0.414(15) 0.184(8) -0.023(11) -0.021(10) -0.073(13)
C2B_34 0.313(14) 0.414(15) 0.186(9) -0.023(12) -0.020(11) -0.073(13)
N1B_34 0.314(14) 0.415(16) 0.189(10) -0.022(13) -0.022(11) -0.077(14)
C6B_34 0.315(13) 0.417(15) 0.189(9) -0.022(12) -0.021(10) -0.074(13)
N6B_34 0.32(2) 0.43(2) 0.196(18) -0.01(2) -0.029(18) -0.09(2)
N2_35 0.148(8) 0.330(11) 0.255(10) -0.026(10) -0.034(8) 0.015(9)
C08_35 0.156(8) 0.363(11) 0.271(10) -0.026(10) -0.041(9) 0.022(9)
C09_35 0.153(10) 0.374(13) 0.287(12) -0.017(12) -0.061(10) 0.010(10)
C10_35 0.154(11) 0.385(14) 0.297(14) -0.012(14) -0.064(11) 0.004(11)
O2_35 0.160(10) 0.411(18) 0.36(2) 0.007(17) -0.065(13) -0.001(12)
O1_35 0.172(11) 0.408(18) 0.311(17) -0.020(16) -0.039(11) -0.020(13)
C11_35 0.177(10) 0.379(12) 0.276(11) -0.038(11) -0.035(10) 0.040(10)
O3_35 0.177(11) 0.408(18) 0.291(15) -0.066(14) -0.017(11) 0.058(12)
N4_35 0.201(10) 0.394(13) 0.273(12) -0.045(12) -0.044(10) 0.032(10)
C12_35 0.212(11) 0.396(13) 0.284(13) -0.042(13) -0.047(11) 0.034(11)
C13_35 0.233(12) 0.387(14) 0.295(13) -0.048(13) -0.043(10) 0.029(12)
N9_35 0.257(12) 0.393(13) 0.310(13) -0.040(13) -0.025(10) 0.034(12)
C8_35 0.265(13) 0.394(15) 0.317(14) -0.041(14) -0.026(11) 0.030(14)
N7_35 0.272(13) 0.394(15) 0.322(15) -0.043(14) -0.019(11) 0.030(13)
C5_35 0.281(13) 0.390(14) 0.328(14) -0.048(13) -0.010(10) 0.026(13)
C4_35 0.273(12) 0.390(14) 0.323(14) -0.048(13) -0.012(10) 0.030(12)
N3_35 0.280(14) 0.391(15) 0.335(15) -0.048(14) -0.007(11) 0.022(13)
C2_35 0.288(14) 0.387(16) 0.344(16) -0.045(15) -0.009(12) 0.025(14)
N1_35 0.294(14) 0.383(16) 0.347(15) -0.043(15) -0.003(12) 0.025(14)
C6_35 0.293(14) 0.383(15) 0.349(15) -0.044(14) 0.000(11) 0.023(14)
N6_35 0.35(2) 0.38(2) 0.40(2) -0.05(2) 0.01(2) -0.02(2)

loop_
_atom_type_symbol
_atom_type_description
_atom_type_scat_dispersion_real
_atom_type_scat_dispersion_imag
_atom_type_scat_source
C C 0.0030 0.0016 'International Tables Vol C Tables 4.2.6.8 and 6.1.1.4'
H H 0.0000 0.0000 'International Tables Vol C Tables 4.2.6.8 and 6.1.1.4'
N N 0.0059 0.0032 'International Tables Vol C Tables 4.2.6.8 and 6.1.1.4'
O O 0.0105 0.0059 'International Tables Vol C Tables 4.2.6.8 and 6.1.1.4'
S S 0.1220 0.1202 'International Tables Vol C Tables 4.2.6.8 and 6.1.1.4'

loop_
_geom_angle_atom_site_label_1
_geom_angle_atom_site_label_2
_geom_angle_atom_site_label_3
_geom_angle
C04_4 S1 S2 102.0(6)
C04_5 S2 S1 103.8(7)
C04_7 S3 S4 105.1(7)
C02_8 S4 S3 104.3(5)
C02_10 S5 S6 103.9(6)
C02_11 S6 S5 106.7(4)
C02_13 S7 S8 105.4(5)
C04_14 S8 S7 104.9(4)
C02_1 S9 S10 103.6(5)
C04_2 S10 S9 107.9(5)
C02_2 S11 S12 108.8(5)
C02_3 S12 S11 103.5(7)
C02_5 S13 S14 107.5(7)
C02_6 S14 S13 106.1(7)
C04_8 S15 S16 105.0(6)
C04_9 S16 S15 105.2(5)
C04_11 S17 S18 106.9(4)
C02_12 S18 S17 104.8(5)
C02_14 S19 S20 107.0(5)
C02_15 S20 S19 102.2(4)
C02_4 S21 S22 107.5(7)
C04_3 S22 S21 101.9(7)
C02_7 S23 S24 107.4(7)
C04_6 S24 S23 105.6(6)
C04_10 S25 S26 108.8(7)
C02_9 S26 S25 106.3(6)
C04_13 S27 S28 105.8(5)
C04_12 S28 S27 104.8(5)
C04_1 S29 S30 108.6(5)
C04_15 S30 S29 102.5(5)
O4_1 C07_1 N2_21 124.6(14)
O4_1 C07_1 C06_1 119.2(10)
N2_21 C07_1 C06_1 115.1(12)
C05_1 C06_1 C01_1 120.0
C05_1 C06_1 C07_1 119.9(6)
C01_1 C06_1 C07_1 120.1(6)
C04_1 C05_1 C06_1 120.0
C04_1 C05_1 H05_1 120.0
C06_1 C05_1 H05_1 120.0
C03_1 C04_1 C05_1 120.0
C03_1 C04_1 S29 120.2(8)
C05_1 C04_1 S29 119.8(8)
C02_1 C03_1 C04_1 120.0
C02_1 C03_1 H03_1 120.0
C04_1 C03_1 H03_1 120.0
C03_1 C02_1 C01_1 120.0
C03_1 C02_1 S9 124.2(7)
C01_1 C02_1 S9 115.5(7)
C06_1 C01_1 C02_1 120.0
C06_1 C01_1 H01_1 120.0
C02_1 C01_1 H01_1 120.0
O4_2 C07_2 N2_22 124.9(12)
O4_2 C07_2 C06_2 117.7(10)
N2_22 C07_2 C06_2 117.4(11)
C05_2 C06_2 C01_2 120.0
C05_2 C06_2 C07_2 121.0(5)
C01_2 C06_2 C07_2 118.9(5)
C06_2 C05_2 C04_2 120.0
C06_2 C05_2 H05_2 120.0
C04_2 C05_2 H05_2 120.0
C05_2 C04_2 C03_2 120.0
C05_2 C04_2 S10 122.1(7)
C03_2 C04_2 S10 117.4(7)
C02_2 C03_2 C04_2 120.0
C02_2 C03_2 H03_2 120.0
C04_2 C03_2 H03_2 120.0
C03_2 C02_2 C01_2 120.0
C03_2 C02_2 S11 121.3(7)
C01_2 C02_2 S11 118.7(7)
C02_2 C01_2 C06_2 120.0
C02_2 C01_2 H01_2 120.0
C06_2 C01_2 H01_2 120.0
O4_3 C07_3 C06_3 117.5(11)
O4_3 C07_3 N2_23 124(3)
C06_3 C07_3 N2_23 106.4(16)
C05_3 C06_3 C01_3 120.0
C05_3 C06_3 C07_3 120.1(6)
C01_3 C06_3 C07_3 119.5(6)
C04_3 C05_3 C06_3 120.0
C04_3 C05_3 H05_3 120.0
C06_3 C05_3 H05_3 120.0
C05_3 C04_3 C03_3 120.0
C05_3 C04_3 S22 115.5(10)
C03_3 C04_3 S22 124.3(10)
C02_3 C03_3 C04_3 120.0
C02_3 C03_3 H03_3 120.0
C04_3 C03_3 H03_3 120.0
C01_3 C02_3 C03_3 120.0
C01_3 C02_3 S12 116.0(10)
C03_3 C02_3 S12 123.7(10)
C02_3 C01_3 C06_3 120.0
C02_3 C01_3 H01_3 120.0
C06_3 C01_3 H01_3 120.0
O4_4 C07_4 C06_4 120.2(12)
O4_4 C07_4 N2_24 125.8(14)
C06_4 C07_4 N2_24 114.0(12)
C05_4 C06_4 C01_4 120.0
C05_4 C06_4 C07_4 120.3(6)
C01_4 C06_4 C07_4 119.7(6)
C04_4 C05_4 C06_4 120.0
C04_4 C05_4 H05_4 120.0
C06_4 C05_4 H05_4 120.0
C05_4 C04_4 C03_4 120.0
C05_4 C04_4 S1 116.3(9)
C03_4 C04_4 S1 122.9(10)
C02_4 C03_4 C04_4 120.0
C02_4 C03_4 H03_4 120.0
C04_4 C03_4 H03_4 120.0
C01_4 C02_4 C03_4 120.0
C01_4 C02_4 S21 119.2(9)
C03_4 C02_4 S21 120.8(9)
C02_4 C01_4 C06_4 120.0
C02_4 C01_4 H01_4 120.0
C06_4 C01_4 H01_4 120.0
O4_5 C07_5 C06_5 118.0(12)
O4_5 C07_5 N2_25 128.9(17)
C06_5 C07_5 N2_25 110.6(13)
C05_5 C06_5 C01_5 120.0
C05_5 C06_5 C07_5 119.9(6)
C01_5 C06_5 C07_5 119.6(6)
C06_5 C05_5 C04_5 120.0
C06_5 C05_5 H05_5 120.0
C04_5 C05_5 H05_5 120.0
C03_5 C04_5 C05_5 120.0
C03_5 C04_5 S2 116.1(10)
C05_5 C04_5 S2 123.9(10)
C04_5 C03_5 C02_5 120.0
C04_5 C03_5 H03_5 120.0
C02_5 C03_5 H03_5 120.0
C03_5 C02_5 C01_5 120.0
C03_5 C02_5 S13 120.3(11)
C01_5 C02_5 S13 119.6(11)
C02_5 C01_5 C06_5 120.0
C02_5 C01_5 H01_5 120.0
C06_5 C01_5 H01_5 120.0
O4_6 C07_6 N2_26 116.6(18)
O4_6 C07_6 C06_6 117.9(11)
N2_26 C07_6 C06_6 123.0(14)
C05_6 C06_6 C01_6 120.0
C05_6 C06_6 C07_6 119.8(6)
C01_6 C06_6 C07_6 120.2(6)
C06_6 C05_6 C04_6 120.0
C06_6 C05_6 H05_6 120.0
C04_6 C05_6 H05_6 120.0
C03_6 C04_6 C05_6 120.0
C03_6 C04_6 S24 120.8(10)
C05_6 C04_6 S24 119.0(10)
C04_6 C03_6 C02_6 120.0
C04_6 C03_6 H03_6 120.0
C02_6 C03_6 H03_6 120.0
C01_6 C02_6 C03_6 120.0
C01_6 C02_6 S14 117.3(10)
C03_6 C02_6 S14 122.7(10)
C02_6 C01_6 C06_6 120.0
C02_6 C01_6 H01_6 120.0
C06_6 C01_6 H01_6 120.0
O4_7 C07_7 N2_27 124.7(18)
O4_7 C07_7 C06_7 117.9(12)
N2_27 C07_7 C06_7 115.9(14)
C05_7 C06_7 C01_7 120.0
C05_7 C06_7 C07_7 119.3(6)
C01_7 C06_7 C07_7 120.2(6)
C06_7 C05_7 C04_7 120.0
C06_7 C05_7 H05_7 120.0
C04_7 C05_7 H05_7 120.0
C03_7 C04_7 C05_7 120.0
C03_7 C04_7 S3 126.8(11)
C05_7 C04_7 S3 113.2(11)
C02_7 C03_7 C04_7 120.0
C02_7 C03_7 H03_7 120.0
C04_7 C03_7 H03_7 120.0
C03_7 C02_7 C01_7 120.0
C03_7 C02_7 S23 120.3(11)
C01_7 C02_7 S23 119.4(11)
C02_7 C01_7 C06_7 120.0
C02_7 C01_7 H01_7 120.0
C06_7 C01_7 H01_7 120.0
O4_8 C07_8 N2_28 117.0(15)
O4_8 C07_8 C06_8 118.9(11)
N2_28 C07_8 C06_8 124.1(14)
C05_8 C06_8 C01_8 120.0
C05_8 C06_8 C07_8 119.2(6)
C01_8 C06_8 C07_8 120.6(6)
C06_8 C05_8 C04_8 120.0
C06_8 C05_8 H05_8 120.0
C04_8 C05_8 H05_8 120.0
C03_8 C04_8 C05_8 120.0
C03_8 C04_8 S15 114.4(9)
C05_8 C04_8 S15 125.5(9)
C04_8 C03_8 C02_8 120.0
C04_8 C03_8 H03_8 120.0
C02_8 C03_8 H03_8 120.0
C01_8 C02_8 C03_8 120.0
C01_8 C02_8 S4 118.2(8)
C03_8 C02_8 S4 121.5(8)
C02_8 C01_8 C06_8 120.0
C02_8 C01_8 H01_8 120.0
C06_8 C01_8 H01_8 120.0
O4_9 C07_9 N2_29 122.7(13)
O4_9 C07_9 C06_9 118.2(10)
N2_29 C07_9 C06_9 119.0(11)
C05_9 C06_9 C01_9 120.0
C05_9 C06_9 C07_9 119.7(6)
C01_9 C06_9 C07_9 120.3(6)
C06_9 C05_9 C04_9 120.0
C06_9 C05_9 H05_9 120.0
C04_9 C05_9 H05_9 120.0
C05_9 C04_9 C03_9 120.0
C05_9 C04_9 S16 115.5(7)
C03_9 C04_9 S16 124.2(7)
C04_9 C03_9 C02_9 120.0
C04_9 C03_9 H03_9 120.0
C02_9 C03_9 H03_9 120.0
C01_9 C02_9 C03_9 120.0
C01_9 C02_9 S26 118.3(8)
C03_9 C02_9 S26 121.7(8)
C02_9 C01_9 C06_9 120.0
C02_9 C01_9 H01_9 120.0
C06_9 C01_9 H01_9 120.0
O4_10 C07_10 N2_30 134.4(14)
O4_10 C07_10 C06_10 117.5(12)
N2_30 C07_10 C06_10 107.0(10)
C05_10 C06_10 C01_10 120.0
C05_10 C06_10 C07_10 120.2(6)
C01_10 C06_10 C07_10 119.7(6)
C06_10 C05_10 C04_10 120.0
C06_10 C05_10 H05_10 120.0
C04_10 C05_10 H05_10 120.0
C03_10 C04_10 C05_10 120.0
C03_10 C04_10 S25 118.2(10)
C05_10 C04_10 S25 121.8(10)
C04_10 C03_10 C02_10 120.0
C04_10 C03_10 H03_10 120.0
C02_10 C03_10 H03_10 120.0
C01_10 C02_10 C03_10 120.0
C01_10 C02_10 S5 113.5(10)
C03_10 C02_10 S5 126.4(10)
C02_10 C01_10 C06_10 120.0
C02_10 C01_10 H01_10 120.0
C06_10 C01_10 H01_10 120.0
O4_11 C07_11 N2_31 121.7(11)
O4_11 C07_11 C06_11 117.5(9)
N2_31 C07_11 C06_11 120.1(10)
C05_11 C06_11 C01_11 120.0
C05_11 C06_11 C07_11 119.4(5)
C01_11 C06_11 C07_11 120.6(5)
C06_11 C05_11 C04_11 120.0
C06_11 C05_11 H05_11 120.0
C04_11 C05_11 H05_11 120.0
C03_11 C04_11 C05_11 120.0
C03_11 C04_11 S17 117.6(6)
C05_11 C04_11 S17 122.2(6)
C04_11 C03_11 C02_11 120.0
C04_11 C03_11 H03_11 120.0
C02_11 C03_11 H03_11 120.0
C01_11 C02_11 C03_11 120.0
C01_11 C02_11 S6 119.7(6)
C03_11 C02_11 S6 120.1(6)
C02_11 C01_11 C06_11 120.0
C02_11 C01_11 H01_11 120.0
C06_11 C01_11 H01_11 120.0
O4_12 C07_12 N2_32 128.5(12)
O4_12 C07_12 C06_12 117.9(10)
N2_32 C07_12 C06_12 112.8(10)
C05_12 C06_12 C01_12 120.0
C05_12 C06_12 C07_12 120.7(6)
C01_12 C06_12 C07_12 119.3(6)
C04_12 C05_12 C06_12 120.0
C04_12 C05_12 H05_12 120.0
C06_12 C05_12 H05_12 120.0
C05_12 C04_12 C03_12 120.0
C05_12 C04_12 S28 116.4(7)
C03_12 C04_12 S28 123.5(7)
C02_12 C03_12 C04_12 120.0
C02_12 C03_12 H03_12 120.0
C04_12 C03_12 H03_12 120.0
C03_12 C02_12 C01_12 120.0
C03_12 C02_12 S18 122.5(7)
C01_12 C02_12 S18 117.0(7)
C02_12 C01_12 C06_12 120.0
C02_12 C01_12 H01_12 120.0
C06_12 C01_12 H01_12 120.0
O4_13 C07_13 N2_33 123.5(11)
O4_13 C07_13 C06_13 118.5(10)
N2_33 C07_13 C06_13 117.7(10)
C05_13 C06_13 C01_13 120.0
C05_13 C06_13 C07_13 120.3(6)
C01_13 C06_13 C07_13 119.5(5)
C04_13 C05_13 C06_13 120.0
C04_13 C05_13 H05_13 120.0
C06_13 C05_13 H05_13 120.0
C05_13 C04_13 C03_13 120.0
C05_13 C04_13 S27 115.7(7)
C03_13 C04_13 S27 124.2(7)
C02_13 C03_13 C04_13 120.0
C02_13 C03_13 H03_13 120.0
C04_13 C03_13 H03_13 120.0
C01_13 C02_13 C03_13 120.0
C01_13 C02_13 S7 118.2(7)
C03_13 C02_13 S7 121.7(7)
C02_13 C01_13 C06_13 120.0
C02_13 C01_13 H01_13 120.0
C06_13 C01_13 H01_13 120.0
O4_14 C07_14 N2_34 125.4(12)
O4_14 C07_14 C06_14 117.1(9)
N2_34 C07_14 C06_14 117.4(10)
C05_14 C06_14 C01_14 120.0
C05_14 C06_14 C07_14 121.2(5)
C01_14 C06_14 C07_14 118.7(5)
C06_14 C05_14 C04_14 120.0
C06_14 C05_14 H05_14 120.0
C04_14 C05_14 H05_14 120.0
C05_14 C04_14 C03_14 120.0
C05_14 C04_14 S8 118.9(6)
C03_14 C04_14 S8 120.9(6)
C02_14 C03_14 C04_14 120.0
C02_14 C03_14 H03_14 120.0
C04_14 C03_14 H03_14 120.0
C03_14 C02_14 C01_14 120.0
C03_14 C02_14 S19 117.5(7)
C01_14 C02_14 S19 122.5(7)
C02_14 C01_14 C06_14 120.0
C02_14 C01_14 H01_14 120.0
C06_14 C01_14 H01_14 120.0
O4_15 C07_15 N2_35 121.5(12)
O4_15 C07_15 C06_15 120.0(10)
N2_35 C07_15 C06_15 118.5(11)
C05_15 C06_15 C01_15 120.0
C05_15 C06_15 C07_15 120.4(5)
C01_15 C06_15 C07_15 119.6(5)
C04_15 C05_15 C06_15 120.0
C04_15 C05_15 H05_15 120.0
C06_15 C05_15 H05_15 120.0
C03_15 C04_15 C05_15 120.0
C03_15 C04_15 S30 124.4(6)
C05_15 C04_15 S30 115.0(6)
C04_15 C03_15 C02_15 120.0
C04_15 C03_15 H03_15 120.0
C02_15 C03_15 H03_15 120.0
C03_15 C02_15 C01_15 120.0
C03_15 C02_15 S20 124.3(6)
C01_15 C02_15 S20 114.9(6)
C02_15 C01_15 C06_15 120.0
C02_15 C01_15 H01_15 120.0
C06_15 C01_15 H01_15 120.0
C07_1 N2_21 C08_21 117.3(15)
C07_1 N2_21 H2N_21 121.4
C08_21 N2_21 H2N_21 121.4
O3_21 C11_21 N4_21 118.9(9)
O3_21 C11_21 C08_21 122.3(10)
N4_21 C11_21 C08_21 118.8(10)
N2_21 C08_21 C11_21 113.5(9)
N2_21 C08_21 C09_21 110.3(10)
C11_21 C08_21 C09_21 110.6(10)
N2_21 C08_21 C09B_21 106(2)
C11_21 C08_21 C09B_21 107.6(17)
N2_21 C08_21 H08_21 107.4
C11_21 C08_21 H08_21 107.4
C09_21 C08_21 H08_21 107.4
C10_21 C09_21 C08_21 111.6(10)
C10_21 C09_21 H9A_21 109.3
C08_21 C09_21 H9A_21 109.3
C10_21 C09_21 H9B_21 109.3
C08_21 C09_21 H9B_21 109.3
H9A_21 C09_21 H9B_21 108.0
O2_21 C10_21 O1_21 123.1(12)
O2_21 C10_21 C09_21 117.8(10)
O1_21 C10_21 C09_21 118.4(10)
C10B_21 C09B_21 C08_21 99(3)
C10B_21 C09B_21 H9C_21 112.0
C08_21 C09B_21 H9C_21 112.0
C10B_21 C09B_21 H9D_21 112.1
C08_21 C09B_21 H9D_21 112.1
H9C_21 C09B_21 H9D_21 109.7
O2B_21 C10B_21 O1B_21 121.5(14)
O2B_21 C10B_21 C09B_21 117.8(13)
O1B_21 C10B_21 C09B_21 118.0(13)
C11_21 N4_21 C12_21 121.1(11)
C11_21 N4_21 H4_21 119.4
C12_21 N4_21 H4_21 119.4
N4_21 C12_21 C13_21 109.5(10)
N4_21 C12_21 H12A_21 109.8
C13_21 C12_21 H12A_21 109.8
N4_21 C12_21 H12B_21 109.8
C13_21 C12_21 H12B_21 109.8
H12A_21 C12_21 H12B_21 108.2
N9_21 C13_21 C12_21 114.9(9)
N9_21 C13_21 H13A_21 108.5
C12_21 C13_21 H13A_21 108.5
N9_21 C13_21 H13B_21 108.5
C12_21 C13_21 H13B_21 108.5
H13A_21 C13_21 H13B_21 107.5
C4_21 N9_21 C8_21 107.8(6)
C4_21 N9_21 C13_21 129.5(9)
C8_21 N9_21 C13_21 122.8(9)
N7_21 C8_21 N9_21 109.5(7)
N7_21 C8_21 H8_21 125.2
N9_21 C8_21 H8_21 125.2
C5_21 N7_21 C8_21 106.5(7)
N7_21 C5_21 C4_21 109.3(6)
N7_21 C5_21 C6_21 130.2(8)
C4_21 C5_21 C6_21 120.6(7)
N3_21 C4_21 N9_21 132.4(8)
N3_21 C4_21 C5_21 120.6(7)
N9_21 C4_21 C5_21 107.0(6)
C4_21 N3_21 C2_21 118.3(8)
N3_21 C2_21 N1_21 122.4(9)
N3_21 C2_21 H2_21 118.8
N1_21 C2_21 H2_21 118.8
C6_21 N1_21 C2_21 121.1(8)
N1_21 C6_21 C5_21 117.0(7)
N1_21 C6_21 N6_21 121.3(9)
C5_21 C6_21 N6_21 121.7(9)
C6_21 N6_21 H6A_21 120.0
C6_21 N6_21 H6B_21 120.0
H6A_21 N6_21 H6B_21 120.0
C07_2 N2_22 C08_22 114.5(14)
C07_2 N2_22 H2N_22 122.8
C08_22 N2_22 H2N_22 122.8
N2_22 C08_22 C11_22 110.4(8)
N2_22 C08_22 C09_22 109.8(10)
C11_22 C08_22 C09_22 109.1(9)
N2_22 C08_22 H08_22 109.2
C11_22 C08_22 H08_22 109.2
C09_22 C08_22 H08_22 109.2
C10_22 C09_22 C08_22 112.1(8)
C10_22 C09_22 H9A_22 109.2
C08_22 C09_22 H9A_22 109.2
C10_22 C09_22 H9B_22 109.2
C08_22 C09_22 H9B_22 109.2
H9A_22 C09_22 H9B_22 107.9
O1_22 C10_22 O2_22 123.1(11)
O1_22 C10_22 C09_22 118.8(9)
O2_22 C10_22 C09_22 118.0(10)
O3_22 C11_22 N4_22 119.4(9)
O3_22 C11_22 C08_22 120.8(9)
N4_22 C11_22 C08_22 119.6(10)
C11_22 N4_22 C12_22 119.8(13)
C11_22 N4_22 C12B_22 127(2)
C11_22 N4_22 H4A_22 120.1
C12_22 N4_22 H4A_22 120.1
N4_22 C12_22 C13_22 109.2(12)
N4_22 C12_22 H12A_22 109.8
C13_22 C12_22 H12A_22 109.8
N4_22 C12_22 H12B_22 109.8
C13_22 C12_22 H12B_22 109.8
H12A_22 C12_22 H12B_22 108.3
N9_22 C13_22 C12_22 115.7(11)
N9_22 C13_22 H13A_22 108.4
C12_22 C13_22 H13A_22 108.4
N9_22 C13_22 H13B_22 108.4
C12_22 C13_22 H13B_22 108.4
H13A_22 C13_22 H13B_22 107.4
C4_22 N9_22 C8_22 107.8(6)
C4_22 N9_22 C13_22 128.4(10)
C8_22 N9_22 C13_22 123.8(10)
N9_22 C8_22 N7_22 109.7(7)
N9_22 C8_22 H8A_22 125.1
N7_22 C8_22 H8A_22 125.1
C5_22 N7_22 C8_22 106.4(7)
N7_22 C5_22 C4_22 109.2(6)
N7_22 C5_22 C6_22 130.5(8)
C4_22 C5_22 C6_22 120.3(7)
N3_22 C4_22 N9_22 132.2(8)
N3_22 C4_22 C5_22 120.9(7)
N9_22 C4_22 C5_22 106.9(6)
C4_22 N3_22 C2_22 118.2(9)
N3_22 C2_22 N1_22 122.2(9)
N3_22 C2_22 H2_22 118.9
N1_22 C2_22 H2_22 118.9
C6_22 N1_22 C2_22 121.3(9)
N1_22 C6_22 C5_22 117.0(8)
N1_22 C6_22 N6_22 121.2(10)
C5_22 C6_22 N6_22 121.8(9)
C6_22 N6_22 H6A_22 120.0
C6_22 N6_22 H6B_22 120.0
H6A_22 N6_22 H6B_22 120.0
N4_22 C12B_22 C13B_22 104(3)
N4_22 C12B_22 H12C_22 110.9
C13B_22 C12B_22 H12C_22 110.9
N4_22 C12B_22 H12D_22 110.9
C13B_22 C12B_22 H12D_22 110.9
H12C_22 C12B_22 H12D_22 108.9
N9B_22 C13B_22 C12B_22 113.7(11)
N9B_22 C13B_22 H13C_22 108.8
C12B_22 C13B_22 H13C_22 108.8
N9B_22 C13B_22 H13D_22 108.8
C12B_22 C13B_22 H13D_22 108.8
H13C_22 C13B_22 H13D_22 107.7
C4B_22 N9B_22 C8B_22 107.9(6)
C4B_22 N9B_22 C13B_22 129.0(10)
C8B_22 N9B_22 C13B_22 123.0(10)
N9B_22 C8B_22 N7B_22 109.6(7)
N9B_22 C8B_22 H8B_22 125.2
N7B_22 C8B_22 H8B_22 125.2
C5B_22 N7B_22 C8B_22 106.0(7)
N7B_22 C5B_22 C4B_22 109.1(7)
N7B_22 C5B_22 C6B_22 130.2(8)
C4B_22 C5B_22 C6B_22 120.6(7)
N9B_22 C4B_22 N3B_22 132.1(11)
N9B_22 C4B_22 C5B_22 106.6(7)
N3B_22 C4B_22 C5B_22 120.2(9)
C4B_22 N3B_22 C2B_22 117.9(9)
N3B_22 C2B_22 N1B_22 122.2(9)
N3B_22 C2B_22 H2A_22 118.9
N1B_22 C2B_22 H2A_22 118.9
C6B_22 N1B_22 C2B_22 121.1(9)
N1B_22 C6B_22 C5B_22 117.0(8)
N1B_22 C6B_22 N6B_22 121.5(10)
C5B_22 C6B_22 N6B_22 121.4(9)
C6B_22 N6B_22 H6C_22 120.0
C6B_22 N6B_22 H6D_22 120.0
H6C_22 N6B_22 H6D_22 120.0
C08_23 N2_23 C07_3 113(2)
C08_23 N2_23 H2N_23 123.6
C07_3 N2_23 H2N_23 123.6
N2_23 C08_23 C11_23 112.9(10)
N2_23 C08_23 C09_23 110.6(10)
C11_23 C08_23 C09_23 111.1(9)
N2_23 C08_23 H08_23 107.3
C11_23 C08_23 H08_23 107.3
C09_23 C08_23 H08_23 107.3
C10_23 C09_23 C08_23 112.8(9)
C10_23 C09_23 H9A_23 109.0
C08_23 C09_23 H9A_23 109.0
C10_23 C09_23 H9B_23 109.0
C08_23 C09_23 H9B_23 109.0
H9A_23 C09_23 H9B_23 107.8
O2_23 C10_23 O1_23 123.1(11)
O2_23 C10_23 C09_23 118.6(10)
O1_23 C10_23 C09_23 118.4(10)
O3_23 C11_23 N4_23 117.7(10)
O3_23 C11_23 N4B_23 115(3)
O3_23 C11_23 C08_23 121.2(10)
N4_23 C11_23 C08_23 121.1(10)
N4B_23 C11_23 C08_23 124(3)
C11_23 N4_23 C12_23 120.2(13)
C11_23 N4_23 H4_23 119.9
C12_23 N4_23 H4_23 119.9
N4_23 C12_23 C13_23 109.1(12)
N4_23 C12_23 H12A_23 109.9
C13_23 C12_23 H12A_23 109.9
N4_23 C12_23 H12B_23 109.9
C13_23 C12_23 H12B_23 109.9
H12A_23 C12_23 H12B_23 108.3
N9_23 C13_23 C12_23 115.4(12)
N9_23 C13_23 H13A_23 108.4
C12_23 C13_23 H13A_23 108.4
N9_23 C13_23 H13B_23 108.4
C12_23 C13_23 H13B_23 108.4
H13A_23 C13_23 H13B_23 107.5
C4_23 N9_23 C8_23 107.8(6)
C4_23 N9_23 C13_23 129.0(10)
C8_23 N9_23 C13_23 123.2(10)
N9_23 C8_23 N7_23 109.7(7)
N9_23 C8_23 H8A_23 125.2
N7_23 C8_23 H8A_23 125.2
C5_23 N7_23 C8_23 106.5(7)
N7_23 C5_23 C4_23 109.3(6)
N7_23 C5_23 C6_23 130.2(8)
C4_23 C5_23 C6_23 120.5(7)
N3_23 C4_23 N9_23 132.4(8)
N3_23 C4_23 C5_23 120.8(7)
N9_23 C4_23 C5_23 106.8(6)
C4_23 N3_23 C2_23 118.2(9)
N3_23 C2_23 N1_23 122.3(9)
N3_23 C2_23 H2A_23 118.8
N1_23 C2_23 H2A_23 118.8
C6_23 N1_23 C2_23 121.4(9)
N1_23 C6_23 C5_23 116.9(8)
N1_23 C6_23 N6_23 121.5(10)
C5_23 C6_23 N6_23 121.6(9)
C6_23 N6_23 H6A_23 120.0
C6_23 N6_23 H6B_23 120.0
H6A_23 N6_23 H6B_23 120.0
C12B_23 N4B_23 C11_23 136(5)
C12B_23 N4B_23 H4A_23 111.8
C11_23 N4B_23 H4A_23 111.8
N4B_23 C12B_23 C13B_23 108.8(11)
N4B_23 C12B_23 H12C_23 109.9
C13B_23 C12B_23 H12C_23 109.9
N4B_23 C12B_23 H12D_23 109.9
C13B_23 C12B_23 H12D_23 109.9
H12C_23 C12B_23 H12D_23 108.3
N9B_23 C13B_23 C12B_23 114.9(12)
N9B_23 C13B_23 H13C_23 108.6
C12B_23 C13B_23 H13C_23 108.5
N9B_23 C13B_23 H13D_23 108.6
C12B_23 C13B_23 H13D_23 108.6
H13C_23 C13B_23 H13D_23 107.5
C4B_23 N9B_23 C8B_23 107.8(6)
C4B_23 N9B_23 C13B_23 128.3(11)
C8B_23 N9B_23 C13B_23 123.3(10)
N9B_23 C8B_23 N7B_23 109.5(7)
N9B_23 C8B_23 H8B_23 125.2
N7B_23 C8B_23 H8B_23 125.3
C5B_23 N7B_23 C8B_23 106.3(7)
N7B_23 C5B_23 C4B_23 109.2(6)
N7B_23 C5B_23 C6B_23 130.2(8)
C4B_23 C5B_23 C6B_23 120.5(8)
N3B_23 C4B_23 N9B_23 131.9(10)
N3B_23 C4B_23 C5B_23 120.9(8)
N9B_23 C4B_23 C5B_23 106.9(6)
C4B_23 N3B_23 C2B_23 118.0(9)
N3B_23 C2B_23 N1B_23 122.4(9)
N3B_23 C2B_23 H2B_23 118.8
N1B_23 C2B_23 H2B_23 118.8
C6B_23 N1B_23 C2B_23 121.2(9)
N1B_23 C6B_23 C5B_23 116.8(8)
N1B_23 C6B_23 N6B_23 121.0(11)
C5B_23 C6B_23 N6B_23 121.7(10)
C6B_23 N6B_23 H6C_23 120.0
C6B_23 N6B_23 H6D_23 120.0
H6C_23 N6B_23 H6D_23 120.0
C08_24 N2_24 C07_4 111.5(15)
C08_24 N2_24 H2N_24 124.3
C07_4 N2_24 H2N_24 124.3
N2_24 C08_24 C11_24 111.6(9)
N2_24 C08_24 C09_24 110.5(10)
C11_24 C08_24 C09_24 110.0(9)
N2_24 C08_24 H08_24 108.2
C11_24 C08_24 H08_24 108.2
C09_24 C08_24 H08_24 108.2
C10_24 C09_24 C08_24 112.0(9)
C10_24 C09_24 H9A_24 109.2
C08_24 C09_24 H9A_24 109.2
C10_24 C09_24 H9B_24 109.2
C08_24 C09_24 H9B_24 109.2
H9A_24 C09_24 H9B_24 107.9
O2_24 C10_24 O1_24 123.6(11)
O2_24 C10_24 C09_24 118.5(10)
O1_24 C10_24 C09_24 117.8(10)
O3_24 C11_24 N4_24 119.8(9)
O3_24 C11_24 C08_24 121.3(9)
N4_24 C11_24 C08_24 118.8(9)
C11_24 N4_24 C12_24 123.5(11)
C11_24 N4_24 H4_24 118.2
C12_24 N4_24 H4_24 118.2
N4_24 C12_24 C13_24 110.0(9)
N4_24 C12_24 H12A_24 109.7
C13_24 C12_24 H12A_24 109.7
N4_24 C12_24 H12B_24 109.7
C13_24 C12_24 H12B_24 109.7
H12A_24 C12_24 H12B_24 108.2
N9_24 C13_24 C12_24 117.5(9)
N9_24 C13_24 H13A_24 107.9
C12_24 C13_24 H13A_24 107.9
N9_24 C13_24 H13B_24 107.9
C12_24 C13_24 H13B_24 107.9
H13A_24 C13_24 H13B_24 107.2
C8_24 N9_24 C4_24 107.6(6)
C8_24 N9_24 C13_24 125.6(8)
C4_24 N9_24 C13_24 126.7(8)
N9_24 C8_24 N7_24 109.7(7)
N9_24 C8_24 H8_24 125.1
N7_24 C8_24 H8_24 125.1
C5_24 N7_24 C8_24 106.3(6)
N7_24 C5_24 C4_24 109.5(6)
N7_24 C5_24 C6_24 130.4(8)
C4_24 C5_24 C6_24 120.1(7)
N3_24 C4_24 N9_24 131.0(8)
N3_24 C4_24 C5_24 122.1(7)
N9_24 C4_24 C5_24 106.9(6)
C4_24 N3_24 C2_24 117.0(8)
N1_24 C2_24 N3_24 122.0(8)
N1_24 C2_24 H2_24 119.0
N3_24 C2_24 H2_24 119.0
C6_24 N1_24 C2_24 121.9(8)
N1_24 C6_24 C5_24 116.9(7)
N1_24 C6_24 N6_24 121.3(9)
C5_24 C6_24 N6_24 121.8(9)
C6_24 N6_24 H6A_24 120.0
C6_24 N6_24 H6B_24 120.0
H6A_24 N6_24 H6B_24 120.0
C08_25 N2_25 C07_5 108.6(17)
C08_25 N2_25 H2N_25 125.7
C07_5 N2_25 H2N_25 125.7
N2_25 C08_25 C11_25 112.5(9)
N2_25 C08_25 C09_25 109.9(10)
C11_25 C08_25 C09_25 111.5(10)
N2_25 C08_25 H08_25 107.6
C11_25 C08_25 H08_25 107.5
C09_25 C08_25 H08_25 107.6
C10_25 C09_25 C08_25 112.3(9)
C10_25 C09_25 H9A_25 109.1
C08_25 C09_25 H9A_25 109.1
C10_25 C09_25 H9B_25 109.1
C08_25 C09_25 H9B_25 109.1
H9A_25 C09_25 H9B_25 107.9
O1_25 C10_25 O2_25 122.1(11)
O1_25 C10_25 C09_25 119.4(10)
O2_25 C10_25 C09_25 118.4(10)
O3_25 C11_25 N4_25 117.8(9)
O3_25 C11_25 C08_25 121.9(10)
N4_25 C11_25 C08_25 120.2(10)
C11_25 N4_25 C12_25 119.5(13)
C11_25 N4_25 H4_25 120.2
C12_25 N4_25 H4_25 120.2
N4_25 C12_25 C13_25 108.3(10)
N4_25 C12_25 H12A_25 110.0
C13_25 C12_25 H12A_25 110.0
N4_25 C12_25 H12B_25 110.0
C13_25 C12_25 H12B_25 110.1
H12A_25 C12_25 H12B_25 108.4
N9_25 C13_25 C12_25 114.7(8)
N9_25 C13_25 H13A_25 108.6
C12_25 C13_25 H13A_25 108.6
N9_25 C13_25 H13B_25 108.6
C12_25 C13_25 H13B_25 108.6
H13A_25 C13_25 H13B_25 107.6
C4_25 N9_25 C8_25 107.9(6)
C4_25 N9_25 C13_25 128.7(10)
C8_25 N9_25 C13_25 123.4(10)
N9_25 C8_25 N7_25 109.7(7)
N9_25 C8_25 H8_25 125.1
N7_25 C8_25 H8_25 125.2
C5_25 N7_25 C8_25 106.0(7)
N7_25 C5_25 C4_25 109.6(6)
N7_25 C5_25 C6_25 130.1(8)
C4_25 C5_25 C6_25 120.3(7)
N9_25 C4_25 N3_25 132.1(8)
N9_25 C4_25 C5_25 106.8(6)
N3_25 C4_25 C5_25 121.1(7)
C4_25 N3_25 C2_25 118.1(9)
N3_25 C2_25 N1_25 122.2(9)
N3_25 C2_25 H2_25 118.9
N1_25 C2_25 H2_25 118.9
C6_25 N1_25 C2_25 121.4(9)
N1_25 C6_25 C5_25 117.0(8)
N1_25 C6_25 N6_25 121.5(10)
C5_25 C6_25 N6_25 121.5(9)
C6_25 N6_25 H6A_25 120.0
C6_25 N6_25 H6B_25 120.0
H6A_25 N6_25 H6B_25 120.0
C08_26 N2_26 C07_6 133.0(18)
C08_26 N2_26 H2N_26 113.5
C07_6 N2_26 H2N_26 113.5
N2_26 C08_26 C09_26 110.3(11)
N2_26 C08_26 C11_26 111.2(11)
C09_26 C08_26 C11_26 110.5(10)
N2_26 C08_26 H08_26 108.2
C09_26 C08_26 H08_26 108.2
C11_26 C08_26 H08_26 108.2
C10_26 C09_26 C08_26 112.5(10)
C10_26 C09_26 H9A_26 109.1
C08_26 C09_26 H9A_26 109.1
C10_26 C09_26 H9B_26 109.1
C08_26 C09_26 H9B_26 109.1
H9A_26 C09_26 H9B_26 107.8
O2_26 C10_26 O1_26 122.8(11)
O2_26 C10_26 C09_26 118.8(11)
O1_26 C10_26 C09_26 118.4(10)
O3_26 C11_26 N4_26 119.9(10)
O3_26 C11_26 C08_26 120.8(10)
N4_26 C11_26 C08_26 119.3(10)
C11_26 N4_26 C12_26 121.9(12)
C11_26 N4_26 H4_26 119.1
C12_26 N4_26 H4_26 119.1
N4_26 C12_26 C13_26 107.9(11)
N4_26 C12_26 H12A_26 110.1
C13_26 C12_26 H12A_26 110.1
N4_26 C12_26 H12B_26 110.1
C13_26 C12_26 H12B_26 110.1
H12A_26 C12_26 H12B_26 108.4
N9_26 C13_26 C12_26 114.2(10)
N9_26 C13_26 H13A_26 108.7
C12_26 C13_26 H13A_26 108.7
N9_26 C13_26 H13B_26 108.7
C12_26 C13_26 H13B_26 108.7
H13A_26 C13_26 H13B_26 107.6
C4_26 N9_26 C8_26 108.0(6)
C4_26 N9_26 C13_26 128.8(10)
C8_26 N9_26 C13_26 123.2(9)
N9_26 C8_26 N7_26 109.4(7)
N9_26 C8_26 H8_26 125.3
N7_26 C8_26 H8_26 125.3
C5_26 N7_26 C8_26 106.2(7)
N7_26 C5_26 C4_26 109.6(6)
N7_26 C5_26 C6_26 130.2(8)
C4_26 C5_26 C6_26 120.3(7)
N9_26 C4_26 N3_26 131.9(8)
N9_26 C4_26 C5_26 106.8(6)
N3_26 C4_26 C5_26 121.2(7)
C4_26 N3_26 C2_26 117.8(8)
N3_26 C2_26 N1_26 122.2(9)
N3_26 C2_26 H2_26 118.9
N1_26 C2_26 H2_26 118.9
C6_26 N1_26 C2_26 121.5(9)
N1_26 C6_26 C5_26 116.9(7)
N1_26 C6_26 N6_26 121.9(10)
C5_26 C6_26 N6_26 121.2(9)
C6_26 N6_26 H6A_26 120.0
C6_26 N6_26 H6B_26 120.0
H6A_26 N6_26 H6B_26 120.0
C07_7 N2_27 C08_27 112.1(18)
C07_7 N2_27 H2N_27 123.9
C08_27 N2_27 H2N_27 123.9
N2_27 C08_27 C11_27 110.6(9)
N2_27 C08_27 C09_27 108.9(10)
C11_27 C08_27 C09_27 108.7(9)
N2_27 C08_27 H08_27 109.6
C11_27 C08_27 H08_27 109.6
C09_27 C08_27 H08_27 109.6
C10_27 C09_27 C08_27 112.0(10)
C10_27 C09_27 H9A_27 109.2
C08_27 C09_27 H9A_27 109.2
C10_27 C09_27 H9B_27 109.2
C08_27 C09_27 H9B_27 109.2
H9A_27 C09_27 H9B_27 107.9
O1_27 C10_27 O2_27 122.8(11)
O1_27 C10_27 C09_27 118.5(11)
O2_27 C10_27 C09_27 118.5(10)
O3_27 C11_27 N4_27 120.2(10)
O3_27 C11_27 C08_27 120.7(10)
N4_27 C11_27 C08_27 119.0(10)
C11_27 N4_27 C12_27 121.3(13)
C11_27 N4_27 H4_27 119.3
C12_27 N4_27 H4_27 119.3
N4_27 C12_27 C13_27 107.9(10)
N4_27 C12_27 H12A_27 110.1
C13_27 C12_27 H12A_27 110.1
N4_27 C12_27 H12B_27 110.1
C13_27 C12_27 H12B_27 110.1
H12A_27 C12_27 H12B_27 108.4
N9_27 C13_27 C12_27 114.4(9)
N9_27 C13_27 H13A_27 108.7
C12_27 C13_27 H13A_27 108.7
N9_27 C13_27 H13B_27 108.7
C12_27 C13_27 H13B_27 108.7
H13A_27 C13_27 H13B_27 107.6
C4_27 N9_27 C8_27 107.9(6)
C4_27 N9_27 C13_27 129.0(9)
C8_27 N9_27 C13_27 123.1(9)
N7_27 C8_27 N9_27 109.3(7)
N7_27 C8_27 H8_27 125.4
N9_27 C8_27 H8_27 125.4
C5_27 N7_27 C8_27 106.6(7)
N7_27 C5_27 C4_27 109.2(6)
N7_27 C5_27 C6_27 130.0(8)
C4_27 C5_27 C6_27 120.7(7)
N9_27 C4_27 N3_27 132.0(8)
N9_27 C4_27 C5_27 106.9(6)
N3_27 C4_27 C5_27 121.0(7)
C4_27 N3_27 C2_27 117.7(8)
N1_27 C2_27 N3_27 122.4(9)
N1_27 C2_27 H2_27 118.8
N3_27 C2_27 H2_27 118.8
C6_27 N1_27 C2_27 121.5(8)
N1_27 C6_27 C5_27 116.6(7)
N1_27 C6_27 N6_27 121.9(9)
C5_27 C6_27 N6_27 121.4(9)
C6_27 N6_27 H6A_27 120.0
C6_27 N6_27 H6B_27 120.0
H6A_27 N6_27 H6B_27 120.0
C07_8 N2_28 C08B_28 138(4)
C07_8 N2_28 C08_28 109.7(18)
C07_8 N2_28 H2N_28 125.2
C08_28 N2_28 H2N_28 125.2
N2_28 C08_28 C09_28 109.8(11)
N2_28 C08_28 C11_28 107.7(9)
C09_28 C08_28 C11_28 109.0(10)
N2_28 C08_28 H08_28 110.1
C09_28 C08_28 H08_28 110.1
C11_28 C08_28 H08_28 110.1
C10_28 C09_28 C08_28 115.3(9)
C10_28 C09_28 H9C_28 108.4
C08_28 C09_28 H9C_28 108.4
C10_28 C09_28 H9D_28 108.4
C08_28 C09_28 H9D_28 108.4
H9C_28 C09_28 H9D_28 107.5
O1_28 C10_28 O2_28 121.6(10)
O1_28 C10_28 C09_28 120.6(9)
O2_28 C10_28 C09_28 117.8(10)
O3_28 C11_28 N4_28 119.4(10)
O3_28 C11_28 C08_28 119.9(10)
N4_28 C11_28 C08_28 120.7(10)
C11_28 N4_28 C12_28 119.1(12)
C11_28 N4_28 H4A_28 120.4
C12_28 N4_28 H4A_28 120.4
N4_28 C12_28 C13_28 107.7(10)
N4_28 C12_28 H12A_28 110.2
C13_28 C12_28 H12A_28 110.2
N4_28 C12_28 H12B_28 110.2
C13_28 C12_28 H12B_28 110.2
H12A_28 C12_28 H12B_28 108.5
N9_28 C13_28 C12_28 112.0(10)
N9_28 C13_28 H13C_28 109.2
C12_28 C13_28 H13C_28 109.2
N9_28 C13_28 H13D_28 109.2
C12_28 C13_28 H13D_28 109.2
H13C_28 C13_28 H13D_28 107.9
C4_28 N9_28 C8_28 108.3(6)
C4_28 N9_28 C13_28 127.5(9)
C8_28 N9_28 C13_28 124.2(9)
N9_28 C8_28 N7_28 109.3(7)
N9_28 C8_28 H8A_28 125.3
N7_28 C8_28 H8A_28 125.3
C5_28 N7_28 C8_28 106.1(7)
N7_28 C5_28 C4_28 109.6(6)
N7_28 C5_28 C6_28 130.1(8)
C4_28 C5_28 C6_28 120.3(7)
N9_28 C4_28 N3_28 131.8(8)
N9_28 C4_28 C5_28 106.6(6)
N3_28 C4_28 C5_28 121.5(7)
C4_28 N3_28 C2_28 117.5(8)
N3_28 C2_28 N1_28 122.2(9)
N3_28 C2_28 H2B_28 118.9
N1_28 C2_28 H2B_28 118.9
C6_28 N1_28 C2_28 121.9(9)
N1_28 C6_28 C5_28 116.5(7)
N1_28 C6_28 N6_28 122.3(10)
C5_28 C6_28 N6_28 121.2(9)
C6_28 N6_28 H6C_28 120.0
C6_28 N6_28 H6D_28 120.0
H6C_28 N6_28 H6D_28 120.0
N2_28 C08B_28 C11B_28 112(3)
N2_28 C08B_28 C09B_28 115(4)
C11B_28 C08B_28 C09B_28 102(5)
N2_28 C08B_28 H08B_28 109.1
C11B_28 C08B_28 H08B_28 109.1
C09B_28 C08B_28 H08B_28 109.1
C10B_28 C09B_28 C08B_28 101(4)
C10B_28 C09B_28 H9A_28 111.5
C08B_28 C09B_28 H9A_28 111.5
C10B_28 C09B_28 H9B_28 111.5
C08B_28 C09B_28 H9B_28 111.5
H9A_28 C09B_28 H9B_28 109.3
O1B_28 C10B_28 O2B_28 121.5(17)
O1B_28 C10B_28 C09B_28 117.5(14)
O2B_28 C10B_28 C09B_28 117.4(14)
O3B_28 C11B_28 N4B_28 120.1(16)
O3B_28 C11B_28 C08B_28 101(8)
N4B_28 C11B_28 C08B_28 119.5(15)
C11B_28 N4B_28 C12B_28 122.4(15)
C11B_28 N4B_28 H4B_28 118.8
C12B_28 N4B_28 H4B_28 118.8
N4B_28 C12B_28 C13B_28 109.2(12)
N4B_28 C12B_28 H12C_28 109.8
C13B_28 C12B_28 H12C_28 109.8
N4B_28 C12B_28 H12D_28 109.9
C13B_28 C12B_28 H12D_28 109.8
H12C_28 C12B_28 H12D_28 108.3
N9B_28 C13B_28 C12B_28 114.3(12)
N9B_28 C13B_28 H13A_28 108.7
C12B_28 C13B_28 H13A_28 108.6
N9B_28 C13B_28 H13B_28 108.7
C12B_28 C13B_28 H13B_28 108.7
H13A_28 C13B_28 H13B_28 107.6
C4B_28 N9B_28 C8B_28 107.6(10)
C4B_28 N9B_28 C13B_28 128.8(12)
C8B_28 N9B_28 C13B_28 122.6(13)
N7B_28 C8B_28 N9B_28 109.2(11)
N7B_28 C8B_28 H8B_28 125.4
N9B_28 C8B_28 H8B_28 125.4
C5B_28 N7B_28 C8B_28 106.2(9)
N7B_28 C5B_28 C4B_28 109.3(6)
N7B_28 C5B_28 C6B_28 130.3(12)
C4B_28 C5B_28 C6B_28 120.2(10)
N3B_28 C4B_28 N9B_28 132.5(11)
N3B_28 C4B_28 C5B_28 120.6(10)
N9B_28 C4B_28 C5B_28 106.7(6)
C4B_28 N3B_28 C2B_28 117.8(11)
N3B_28 C2B_28 N1B_28 121.0(14)
N3B_28 C2B_28 H2A_28 119.5
N1B_28 C2B_28 H2A_28 119.5
C6B_28 N1B_28 C2B_28 120.1(14)
N1B_28 C6B_28 C5B_28 116.3(9)
N1B_28 C6B_28 N6B_28 121.1(12)
C5B_28 C6B_28 N6B_28 121.5(14)
C6B_28 N6B_28 H6A_28 120.0
C6B_28 N6B_28 H6B_28 120.0
H6A_28 N6B_28 H6B_28 120.0
C07_9 N2_29 C08_29 114.9(14)
C07_9 N2_29 H2N_29 122.6
C08_29 N2_29 H2N_29 122.6
N2_29 C08_29 C09_29 111.3(9)
N2_29 C08_29 C11_29 110.8(8)
C09_29 C08_29 C11_29 111.9(8)
N2_29 C08_29 H08_29 107.6
C09_29 C08_29 H08_29 107.6
C11_29 C08_29 H08_29 107.6
C10_29 C09_29 C08_29 115.0(8)
C10_29 C09_29 H9A_29 108.5
C08_29 C09_29 H9A_29 108.5
C10_29 C09_29 H9B_29 108.5
C08_29 C09_29 H9B_29 108.5
H9A_29 C09_29 H9B_29 107.5
O2_29 C10_29 O1_29 121.2(10)
O2_29 C10_29 C09_29 120.4(10)
O1_29 C10_29 C09_29 117.9(10)
O3_29 C11_29 N4_29 119.6(9)
O3_29 C11_29 C08_29 121.4(9)
N4_29 C11_29 C08_29 118.8(8)
C11_29 N4_29 C12_29 122.9(11)
C11_29 N4_29 H4_29 118.6
C12_29 N4_29 H4_29 118.6
N4_29 C12_29 C13_29 109.2(10)
N4_29 C12_29 H12A_29 109.8
C13_29 C12_29 H12A_29 109.8
N4_29 C12_29 H12B_29 109.8
C13_29 C12_29 H12B_29 109.8
H12A_29 C12_29 H12B_29 108.3
N9_29 C13_29 C12_29 114.8(8)
N9_29 C13_29 H13A_29 108.6
C12_29 C13_29 H13A_29 108.6
N9_29 C13_29 H13B_29 108.6
C12_29 C13_29 H13B_29 108.6
H13A_29 C13_29 H13B_29 107.5
C8_29 N9_29 C4_29 107.7(6)
C8_29 N9_29 C13_29 124.0(9)
C4_29 N9_29 C13_29 128.2(9)
N9_29 C8_29 N7_29 109.8(7)
N9_29 C8_29 H8_29 125.1
N7_29 C8_29 H8_29 125.1
C5_29 N7_29 C8_29 106.5(7)
N7_29 C5_29 C4_29 109.1(6)
N7_29 C5_29 C6_29 130.8(8)
C4_29 C5_29 C6_29 120.1(7)
N3_29 C4_29 N9_29 131.8(8)
N3_29 C4_29 C5_29 121.3(7)
N9_29 C4_29 C5_29 106.8(6)
C4_29 N3_29 C2_29 118.1(8)
N1_29 C2_29 N3_29 121.9(9)
N1_29 C2_29 H2_29 119.0
N3_29 C2_29 H2_29 119.0
C2_29 N1_29 C6_29 121.6(8)
N1_29 C6_29 C5_29 116.9(7)
N1_29 C6_29 N6_29 120.8(9)
C5_29 C6_29 N6_29 122.3(9)
C6_29 N6_29 H6A_29 120.0
C6_29 N6_29 H6B_29 120.0
H6A_29 N6_29 H6B_29 120.0
C07_10 N2_30 C08_30 126.5(15)
C07_10 N2_30 H2_30 116.8
C08_30 N2_30 H2_30 116.8
N2_30 C08_30 C11_30 114.2(10)
N2_30 C08_30 C09_30 113.0(11)
C11_30 C08_30 C09_30 112.4(10)
N2_30 C08_30 H08_30 105.4
C11_30 C08_30 H08_30 105.4
C09_30 C08_30 H08_30 105.4
C08_30 C09_30 C10_30 111.6(10)
C08_30 C09_30 H9A_30 109.3
C10_30 C09_30 H9A_30 109.3
C08_30 C09_30 H9B_30 109.3
C10_30 C09_30 H9B_30 109.3
H9A_30 C09_30 H9B_30 108.0
O1_30 C10_30 O2_30 124.4(12)
O1_30 C10_30 C09_30 118.0(10)
O2_30 C10_30 C09_30 117.6(10)
O3_30 C11_30 N4_30 116.6(9)
O3_30 C11_30 C08_30 121.6(10)
N4_30 C11_30 C08_30 121.7(9)
C11_30 N4_30 C12_30 116.7(11)
C11_30 N4_30 H4_30 121.6
C12_30 N4_30 H4_30 121.6
N4_30 C12_30 C13_30 109.7(11)
N4_30 C12_30 C13B_30 98(2)
N4_30 C12_30 H12A_30 109.7
C13_30 C12_30 H12A_30 109.7
N4_30 C12_30 H12B_30 109.7
C13_30 C12_30 H12B_30 109.7
H12A_30 C12_30 H12B_30 108.2
N9_30 C13_30 C12_30 115.1(10)
N9_30 C13_30 H13A_30 108.5
C12_30 C13_30 H13A_30 108.5
N9_30 C13_30 H13B_30 108.5
C12_30 C13_30 H13B_30 108.5
H13A_30 C13_30 H13B_30 107.5
C4_30 N9_30 C8_30 108.0(6)
C4_30 N9_30 C13_30 129.6(8)
C8_30 N9_30 C13_30 122.4(9)
N7_30 C8_30 N9_30 109.6(7)
N7_30 C8_30 H8A_30 125.2
N9_30 C8_30 H8A_30 125.2
C5_30 N7_30 C8_30 106.4(7)
N7_30 C5_30 C4_30 109.4(6)
N7_30 C5_30 C6_30 130.0(8)
C4_30 C5_30 C6_30 120.6(7)
N9_30 C4_30 N3_30 132.9(8)
N9_30 C4_30 C5_30 106.7(6)
N3_30 C4_30 C5_30 120.4(7)
C4_30 N3_30 C2_30 118.4(9)
N3_30 C2_30 N1_30 122.2(9)
N3_30 C2_30 H2A_30 118.9
N1_30 C2_30 H2A_30 118.9
C6_30 N1_30 C2_30 121.3(9)
N1_30 C6_30 C5_30 117.0(7)
N1_30 C6_30 N6_30 121.9(10)
C5_30 C6_30 N6_30 121.2(9)
C6_30 N6_30 H6A_30 120.0
C6_30 N6_30 H6B_30 120.0
H6A_30 N6_30 H6B_30 120.0
N9B_30 C13B_30 C12_30 102(5)
N9B_30 C13B_30 H13C_30 111.4
C12_30 C13B_30 H13C_30 111.4
N9B_30 C13B_30 H13D_30 111.4
C12_30 C13B_30 H13D_30 111.4
H13C_30 C13B_30 H13D_30 109.3
C4B_30 N9B_30 C8B_30 107.9(6)
C4B_30 N9B_30 C13B_30 129.0(10)
C8B_30 N9B_30 C13B_30 123.1(10)
N9B_30 C8B_30 N7B_30 109.7(7)
N9B_30 C8B_30 H8B_30 125.2
N7B_30 C8B_30 H8B_30 125.2
C5B_30 N7B_30 C8B_30 106.2(7)
N7B_30 C5B_30 C4B_30 109.3(8)
N7B_30 C5B_30 C6B_30 129.7(12)
C4B_30 C5B_30 C6B_30 120.2(10)
N3B_30 C4B_30 N9B_30 132.3(10)
N3B_30 C4B_30 C5B_30 120.9(9)
N9B_30 C4B_30 C5B_30 106.6(7)
C4B_30 N3B_30 C2B_30 118.0(9)
N3B_30 C2B_30 N1B_30 122.1(11)
N3B_30 C2B_30 H2B_30 119.0
N1B_30 C2B_30 H2B_30 119.0
C6B_30 N1B_30 C2B_30 120.7(12)
N1B_30 C6B_30 C5B_30 115.7(12)
N1B_30 C6B_30 N6B_30 120.8(14)
C5B_30 C6B_30 N6B_30 120.6(13)
C6B_30 N6B_30 H6C_30 120.0
C6B_30 N6B_30 H6D_30 120.0
H6C_30 N6B_30 H6D_30 120.0
C07_11 N2_31 C08_31 118.6(13)
C07_11 N2_31 H2N_31 120.7
C08_31 N2_31 H2N_31 120.7
N2_31 C08_31 C09_31 112.5(9)
N2_31 C08_31 C11_31 110.5(8)
C09_31 C08_31 C11_31 109.7(8)
N2_31 C08_31 H08_31 108.0
C09_31 C08_31 H08_31 108.0
C11_31 C08_31 H08_31 108.0
C10_31 C09_31 C08_31 113.7(8)
C10_31 C09_31 H9A_31 108.8
C08_31 C09_31 H9A_31 108.8
C10_31 C09_31 H9B_31 108.8
C08_31 C09_31 H9B_31 108.8
H9A_31 C09_31 H9B_31 107.7
O1_31 C10_31 O2_31 123.2(10)
O1_31 C10_31 C09_31 118.4(9)
O2_31 C10_31 C09_31 118.4(10)
O3_31 C11_31 N4_31 122.0(9)
O3_31 C11_31 C08_31 120.1(9)
N4_31 C11_31 C08_31 117.9(9)
C11_31 N4_31 C12_31 121.7(11)
C11_31 N4_31 H4_31 119.2
C12_31 N4_31 H4_31 119.2
N4_31 C12_31 C13_31 107.4(10)
N4_31 C12_31 H12A_31 110.2
C13_31 C12_31 H12A_31 110.2
N4_31 C12_31 H12B_31 110.2
C13_31 C12_31 H12B_31 110.2
H12A_31 C12_31 H12B_31 108.5
N9_31 C13_31 C12_31 111.4(8)
N9_31 C13_31 H13A_31 109.3
C12_31 C13_31 H13A_31 109.3
N9_31 C13_31 H13B_31 109.3
C12_31 C13_31 H13B_31 109.3
H13A_31 C13_31 H13B_31 108.0
C4_31 N9_31 C8_31 108.4(6)
C4_31 N9_31 C13_31 128.7(9)
C8_31 N9_31 C13_31 122.9(9)
N9_31 C8_31 N7_31 109.4(7)
N9_31 C8_31 H8_31 125.3
N7_31 C8_31 H8_31 125.3
C5_31 N7_31 C8_31 106.4(7)
N7_31 C5_31 C4_31 109.1(6)
N7_31 C5_31 C6_31 130.3(8)
C4_31 C5_31 C6_31 120.6(7)
N9_31 C4_31 N3_31 132.2(8)
N9_31 C4_31 C5_31 106.7(6)
N3_31 C4_31 C5_31 121.1(7)
C4_31 N3_31 C2_31 117.6(8)
N1_31 C2_31 N3_31 122.7(9)
N1_31 C2_31 H2_31 118.7
N3_31 C2_31 H2_31 118.7
C6_31 N1_31 C2_31 121.3(8)
N1_31 C6_31 C5_31 116.7(7)
N1_31 C6_31 N6_31 120.9(9)
C5_31 C6_31 N6_31 122.4(9)
C6_31 N6_31 H6A_31 120.0
C6_31 N6_31 H6B_31 120.0
H6A_31 N6_31 H6B_31 120.0
C08_32 N2_32 C07_12 112.8(15)
C08_32 N2_32 H2N_32 123.6
C07_12 N2_32 H2N_32 123.6
N2_32 C08_32 C09_32 111.9(9)
N2_32 C08_32 C11_32 111.8(8)
C09_32 C08_32 C11_32 113.0(9)
N2_32 C08_32 H08_32 106.5
C09_32 C08_32 H08_32 106.5
C11_32 C08_32 H08_32 106.5
C10_32 C09_32 C08_32 114.9(8)
C10_32 C09_32 H9A_32 108.5
C08_32 C09_32 H9A_32 108.5
C10_32 C09_32 H9B_32 108.5
C08_32 C09_32 H9B_32 108.5
H9A_32 C09_32 H9B_32 107.5
O2_32 C10_32 O1_32 122.0(11)
O2_32 C10_32 C09_32 119.7(10)
O1_32 C10_32 C09_32 118.1(10)
O3_32 C11_32 N4_32 119.6(9)
O3_32 C11_32 C08_32 120.6(9)
N4_32 C11_32 C08_32 119.6(8)
C11_32 N4_32 C12_32 123.1(11)
C11_32 N4_32 H4_32 118.4
C12_32 N4_32 H4_32 118.4
N4_32 C12_32 C13_32 108.3(10)
N4_32 C12_32 H12A_32 110.0
C13_32 C12_32 H12A_32 110.0
N4_32 C12_32 H12B_32 110.0
C13_32 C12_32 H12B_32 110.0
H12A_32 C12_32 H12B_32 108.4
N9_32 C13_32 C12_32 111.9(8)
N9_32 C13_32 H13A_32 109.2
C12_32 C13_32 H13A_32 109.2
N9_32 C13_32 H13B_32 109.2
C12_32 C13_32 H13B_32 109.2
H13A_32 C13_32 H13B_32 107.9
C4_32 N9_32 C8_32 108.4(6)
C4_32 N9_32 C13_32 127.7(9)
C8_32 N9_32 C13_32 123.9(9)
N9_32 C8_32 N7_32 109.6(7)
N9_32 C8_32 H8_32 125.2
N7_32 C8_32 H8_32 125.2
C5_32 N7_32 C8_32 106.1(7)
N7_32 C5_32 C4_32 109.6(6)
N7_32 C5_32 C6_32 130.4(8)
C4_32 C5_32 C6_32 120.1(7)
N3_32 C4_32 N9_32 132.1(8)
N3_32 C4_32 C5_32 121.5(7)
N9_32 C4_32 C5_32 106.4(6)
C4_32 N3_32 C2_32 118.0(8)
N3_32 C2_32 N1_32 121.6(8)
N3_32 C2_32 H2_32 119.2
N1_32 C2_32 H2_32 119.2
C6_32 N1_32 C2_32 122.1(8)
N1_32 C6_32 C5_32 116.7(7)
N1_32 C6_32 N6_32 121.6(9)
C5_32 C6_32 N6_32 121.7(9)
C6_32 N6_32 H6A_32 120.0
C6_32 N6_32 H6B_32 120.0
H6A_32 N6_32 H6B_32 120.0
C07_13 N2_33 C08_33 113.6(12)
C07_13 N2_33 H2N_33 123.2
C08_33 N2_33 H2N_33 123.2
N2_33 C08_33 C11_33 110.9(8)
N2_33 C08_33 C09_33 110.1(9)
C11_33 C08_33 C09_33 108.0(9)
N2_33 C08_33 H08_33 109.3
C11_33 C08_33 H08_33 109.3
C09_33 C08_33 H08_33 109.3
C10_33 C09_33 C08_33 110.7(9)
C10_33 C09_33 H9A_33 109.5
C08_33 C09_33 H9A_33 109.5
C10_33 C09_33 H9B_33 109.5
C08_33 C09_33 H9B_33 109.5
H9A_33 C09_33 H9B_33 108.1
O2_33 C10_33 O1_33 123.6(11)
O2_33 C10_33 C09_33 118.2(10)
O1_33 C10_33 C09_33 117.7(10)
O3_33 C11_33 N4_33 120.2(9)
O3_33 C11_33 C08_33 121.0(9)
N4_33 C11_33 C08_33 118.7(9)
C11_33 N4_33 C12_33 121.4(11)
C11_33 N4_33 H4_33 119.3
C12_33 N4_33 H4_33 119.3
N4_33 C12_33 C13_33 107.7(10)
N4_33 C12_33 H12A_33 110.2
C13_33 C12_33 H12A_33 110.2
N4_33 C12_33 H12B_33 110.2
C13_33 C12_33 H12B_33 110.2
H12A_33 C12_33 H12B_33 108.5
N9_33 C13_33 C12_33 115.6(9)
N9_33 C13_33 H13A_33 108.4
C12_33 C13_33 H13A_33 108.4
N9_33 C13_33 H13B_33 108.4
C12_33 C13_33 H13B_33 108.4
H13A_33 C13_33 H13B_33 107.4
C8_33 N9_33 C4_33 108.0(6)
C8_33 N9_33 C13_33 124.9(9)
C4_33 N9_33 C13_33 127.1(9)
N9_33 C8_33 N7_33 109.8(7)
N9_33 C8_33 H8_33 125.1
N7_33 C8_33 H8_33 125.1
C5_33 N7_33 C8_33 105.9(7)
N7_33 C5_33 C4_33 109.5(6)
N7_33 C5_33 C6_33 130.4(8)
C4_33 C5_33 C6_33 120.1(7)
N3_33 C4_33 N9_33 131.6(8)
N3_33 C4_33 C5_33 121.7(7)
N9_33 C4_33 C5_33 106.8(6)
C4_33 N3_33 C2_33 117.5(8)
N1_33 C2_33 N3_33 122.2(9)
N1_33 C2_33 H2_33 118.9
N3_33 C2_33 H2_33 118.9
C6_33 N1_33 C2_33 121.8(8)
N1_33 C6_33 C5_33 116.8(7)
N1_33 C6_33 N6_33 121.4(9)
C5_33 C6_33 N6_33 121.8(9)
C6_33 N6_33 H6A_33 120.0
C6_33 N6_33 H6B_33 120.0
H6A_33 N6_33 H6B_33 120.0
C07_14 N2_34 C08_34 112.4(14)
C07_14 N2_34 H2N_34 123.8
C08_34 N2_34 H2N_34 123.8
N2_34 C08_34 C11_34 109.3(8)
N2_34 C08_34 C09_34 110.1(10)
C11_34 C08_34 C09_34 109.9(9)
N2_34 C08_34 H08_34 109.2
C11_34 C08_34 H08_34 109.2
C09_34 C08_34 H08_34 109.2
C10_34 C09_34 C08_34 112.8(9)
C10_34 C09_34 H9A_34 109.0
C08_34 C09_34 H9A_34 109.0
C10_34 C09_34 H9B_34 109.0
C08_34 C09_34 H9B_34 109.0
H9A_34 C09_34 H9B_34 107.8
O2_34 C10_34 O1_34 121.6(10)
O2_34 C10_34 C09_34 120.2(9)
O1_34 C10_34 C09_34 118.1(10)
O3_34 C11_34 N4_34 120.5(9)
O3_34 C11_34 C08_34 120.3(9)
N4_34 C11_34 C08_34 119.1(9)
C12B_34 N4_34 C11_34 127(4)
C11_34 N4_34 C12_34 122.3(12)
C11_34 N4_34 H4A_34 118.9
C12_34 N4_34 H4A_34 118.9
C12B_34 N4_34 H4B_34 116.6
C11_34 N4_34 H4B_34 116.5
N4_34 C12_34 C13_34 110.2(11)
N4_34 C12_34 H12A_34 109.6
C13_34 C12_34 H12A_34 109.6
N4_34 C12_34 H12B_34 109.6
C13_34 C12_34 H12B_34 109.6
H12A_34 C12_34 H12B_34 108.1
N9_34 C13_34 C12_34 114.9(10)
N9_34 C13_34 H13A_34 108.5
C12_34 C13_34 H13A_34 108.5
N9_34 C13_34 H13B_34 108.5
C12_34 C13_34 H13B_34 108.5
H13A_34 C13_34 H13B_34 107.5
C4_34 N9_34 C8_34 107.8(6)
C4_34 N9_34 C13_34 129.1(10)
C8_34 N9_34 C13_34 123.1(9)
N7_34 C8_34 N9_34 109.7(7)
N7_34 C8_34 H8A_34 125.2
N9_34 C8_34 H8A_34 125.2
C5_34 N7_34 C8_34 106.5(7)
N7_34 C5_34 C4_34 109.1(6)
N7_34 C5_34 C6_34 130.4(8)
C4_34 C5_34 C6_34 120.5(7)
N3_34 C4_34 N9_34 132.3(8)
N3_34 C4_34 C5_34 120.8(7)
N9_34 C4_34 C5_34 106.9(6)
C4_34 N3_34 C2_34 118.1(8)
N3_34 C2_34 N1_34 122.6(9)
N3_34 C2_34 H2A_34 118.7
N1_34 C2_34 H2A_34 118.7
C6_34 N1_34 C2_34 121.1(8)
N1_34 C6_34 C5_34 117.0(7)
N1_34 C6_34 N6_34 121.0(10)
C5_34 C6_34 N6_34 122.0(9)
C6_34 N6_34 H6A_34 120.0
C6_34 N6_34 H6B_34 120.0
H6A_34 N6_34 H6B_34 120.0
N4_34 C12B_34 C13B_34 120(7)
N4_34 C12B_34 H12C_34 107.4
C13B_34 C12B_34 H12C_34 107.4
N4_34 C12B_34 H12D_34 107.3
C13B_34 C12B_34 H12D_34 107.4
H12C_34 C12B_34 H12D_34 107.0
N9B_34 C13B_34 C12B_34 114.6(12)
N9B_34 C13B_34 H13C_34 108.6
C12B_34 C13B_34 H13C_34 108.5
N9B_34 C13B_34 H13D_34 108.6
C12B_34 C13B_34 H13D_34 108.8
H13C_34 C13B_34 H13D_34 107.6
C4B_34 N9B_34 C8B_34 107.5(6)
C4B_34 N9B_34 C13B_34 128.5(14)
C8B_34 N9B_34 C13B_34 122.2(11)
N7B_34 C8B_34 N9B_34 109.5(9)
N7B_34 C8B_34 H8B_34 125.3
N9B_34 C8B_34 H8B_34 125.3
C5B_34 N7B_34 C8B_34 105.7(9)
N7B_34 C5B_34 C4B_34 108.9(8)
N7B_34 C5B_34 C6B_34 130.3(10)
C4B_34 C5B_34 C6B_34 120.8(8)
N3B_34 C4B_34 N9B_34 131.9(14)
N3B_34 C4B_34 C5B_34 120.4(8)
N9B_34 C4B_34 C5B_34 106.5(8)
C4B_34 N3B_34 C2B_34 118.0(10)
N3B_34 C2B_34 N1B_34 122.0(12)
N3B_34 C2B_34 H2B_34 119.0
N1B_34 C2B_34 H2B_34 119.0
C6B_34 N1B_34 C2B_34 120.7(11)
N1B_34 C6B_34 C5B_34 116.7(9)
N1B_34 C6B_34 N6B_34 121.2(11)
C5B_34 C6B_34 N6B_34 121.7(11)
C6B_34 N6B_34 H6C_34 120.0
C6B_34 N6B_34 H6D_34 120.0
H6C_34 N6B_34 H6D_34 120.0
C07_15 N2_35 C08_35 114.2(14)
C07_15 N2_35 H2_35 122.9
C08_35 N2_35 H2_35 122.9
N2_35 C08_35 C11_35 111.7(9)
N2_35 C08_35 C09_35 110.1(9)
C11_35 C08_35 C09_35 112.3(9)
N2_35 C08_35 H08_35 107.5
C11_35 C08_35 H08_35 107.5
C09_35 C08_35 H08_35 107.5
C10_35 C09_35 C08_35 115.4(8)
C10_35 C09_35 H9A_35 108.4
C08_35 C09_35 H9A_35 108.4
C10_35 C09_35 H9B_35 108.4
C08_35 C09_35 H9B_35 108.4
H9A_35 C09_35 H9B_35 107.5
O2_35 C10_35 O1_35 120.7(11)
O2_35 C10_35 C09_35 120.0(10)
O1_35 C10_35 C09_35 118.8(10)
O3_35 C11_35 N4_35 119.4(9)
O3_35 C11_35 C08_35 120.8(9)
N4_35 C11_35 C08_35 119.7(9)
C11_35 N4_35 C12_35 121.7(11)
C11_35 N4_35 H4_35 119.2
C12_35 N4_35 H4_35 119.2
N4_35 C12_35 C13_35 106.8(10)
N4_35 C12_35 H12C_35 110.3
C13_35 C12_35 H12C_35 110.4
N4_35 C12_35 H12D_35 110.4
C13_35 C12_35 H12D_35 110.4
H12C_35 C12_35 H12D_35 108.6
N9_35 C13_35 C12_35 114.1(9)
N9_35 C13_35 H13C_35 108.7
C12_35 C13_35 H13C_35 108.7
N9_35 C13_35 H13D_35 108.7
C12_35 C13_35 H13D_35 108.8
H13C_35 C13_35 H13D_35 107.6
C4_35 N9_35 C8_35 107.9(6)
C4_35 N9_35 C13_35 127.9(9)
C8_35 N9_35 C13_35 124.3(9)
N9_35 C8_35 N7_35 109.7(7)
N9_35 C8_35 H8B_35 125.1
N7_35 C8_35 H8B_35 125.1
C5_35 N7_35 C8_35 105.9(7)
N7_35 C5_35 C4_35 109.8(6)
N7_35 C5_35 C6_35 130.0(8)
C4_35 C5_35 C6_35 120.2(7)
N9_35 C4_35 N3_35 131.7(8)
N9_35 C4_35 C5_35 106.7(6)
N3_35 C4_35 C5_35 121.6(7)
C4_35 N3_35 C2_35 117.5(8)
N1_35 C2_35 N3_35 121.8(8)
N1_35 C2_35 H2B_35 119.1
N3_35 C2_35 H2B_35 119.1
C6_35 N1_35 C2_35 122.1(8)
N1_35 C6_35 C5_35 116.8(7)
N1_35 C6_35 N6_35 122.3(9)
C5_35 C6_35 N6_35 120.9(9)
C6_35 N6_35 H6C_35 120.0
C6_35 N6_35 H6D_35 120.0
H6C_35 N6_35 H6D_35 120.0

loop_
_geom_bond_atom_site_label_1
_geom_bond_atom_site_label_2
_geom_bond_distance
S1 C04_4 1.765(13)
S1 S2 1.977(11)
S2 C04_5 1.874(18)
S3 C04_7 1.777(15)
S3 S4 2.058(11)
S4 C02_8 1.885(14)
S5 C02_10 1.736(14)
S5 S6 2.024(7)
S6 C02_11 1.782(9)
S7 C02_13 1.736(10)
S7 S8 2.049(8)
S8 C04_14 1.795(9)
S9 C02_1 1.787(11)
S9 S10 2.021(7)
S10 C04_2 1.751(11)
S11 C02_2 1.807(10)
S11 S12 2.006(10)
S12 C02_3 1.781(13)
S13 C02_5 1.782(14)
S13 S14 2.052(14)
S14 C02_6 1.776(13)
S15 C04_8 1.723(10)
S15 S16 2.034(8)
S16 C04_9 1.812(11)
S17 C04_11 1.770(8)
S17 S18 2.039(7)
S18 C02_12 1.754(10)
S19 C02_14 1.752(9)
S19 S20 2.029(7)
S20 C02_15 1.798(9)
S21 C02_4 1.789(15)
S21 S22 1.995(12)
S22 C04_3 1.827(17)
S23 C02_7 1.723(18)
S23 S24 2.065(12)
S24 C04_6 1.824(14)
S25 C04_10 1.833(15)
S25 S26 1.997(11)
S26 C02_9 1.741(10)
S27 C04_13 1.818(11)
S27 S28 2.023(8)
S28 C04_12 1.791(11)
S29 C04_1 1.749(10)
S29 S30 2.034(8)
S30 C04_15 1.777(10)
O4_1 C07_1 1.225(10)
C07_1 N2_21 1.26(2)
C07_1 C06_1 1.486(7)
C06_1 C05_1 1.3900
C06_1 C01_1 1.3900
C05_1 C04_1 1.3900
C05_1 H05_1 0.9500
C04_1 C03_1 1.3900
C03_1 C02_1 1.3900
C03_1 H03_1 0.9500
C02_1 C01_1 1.3900
C01_1 H01_1 0.9500
O4_2 C07_2 1.226(10)
C07_2 N2_22 1.32(2)
C07_2 C06_2 1.488(7)
C06_2 C05_2 1.3900
C06_2 C01_2 1.3900
C05_2 C04_2 1.3900
C05_2 H05_2 0.9500
C04_2 C03_2 1.3900
C03_2 C02_2 1.3900
C03_2 H03_2 0.9500
C02_2 C01_2 1.3900
C01_2 H01_2 0.9500
O4_3 C07_3 1.226(11)
C07_3 C06_3 1.492(7)
C07_3 N2_23 1.51(3)
C06_3 C05_3 1.3900
C06_3 C01_3 1.3900
C05_3 C04_3 1.3900
C05_3 H05_3 0.9500
C04_3 C03_3 1.3900
C03_3 C02_3 1.3900
C03_3 H03_3 0.9500
C02_3 C01_3 1.3900
C01_3 H01_3 0.9500
O4_4 C07_4 1.210(10)
C07_4 C06_4 1.480(7)
C07_4 N2_24 1.51(2)
C06_4 C05_4 1.3900
C06_4 C01_4 1.3900
C05_4 C04_4 1.3900
C05_4 H05_4 0.9500
C04_4 C03_4 1.3900
C03_4 C02_4 1.3900
C03_4 H03_4 0.9500
C02_4 C01_4 1.3900
C01_4 H01_4 0.9500
O4_5 C07_5 1.226(11)
C07_5 C06_5 1.488(7)
C07_5 N2_25 1.53(3)
C06_5 C05_5 1.3900
C06_5 C01_5 1.3900
C05_5 C04_5 1.3900
C05_5 H05_5 0.9500
C04_5 C03_5 1.3900
C03_5 C02_5 1.3900
C03_5 H03_5 0.9500
C02_5 C01_5 1.3900
C01_5 H01_5 0.9500
O4_6 C07_6 1.239(10)
C07_6 N2_26 1.48(3)
C07_6 C06_6 1.486(7)
C06_6 C05_6 1.3900
C06_6 C01_6 1.3900
C05_6 C04_6 1.3900
C05_6 H05_6 0.9500
C04_6 C03_6 1.3900
C03_6 C02_6 1.3900
C03_6 H03_6 0.9500
C02_6 C01_6 1.3900
C01_6 H01_6 0.9500
O4_7 C07_7 1.225(11)
C07_7 N2_27 1.44(3)
C07_7 C06_7 1.485(7)
C06_7 C05_7 1.3900
C06_7 C01_7 1.3900
C05_7 C04_7 1.3900
C05_7 H05_7 0.9500
C04_7 C03_7 1.3900
C03_7 C02_7 1.3900
C03_7 H03_7 0.9500
C02_7 C01_7 1.3900
C01_7 H01_7 0.9500
O4_8 C07_8 1.228(10)
C07_8 N2_28 1.31(2)
C07_8 C06_8 1.487(7)
C06_8 C05_8 1.3900
C06_8 C01_8 1.3900
C05_8 C04_8 1.3900
C05_8 H05_8 0.9500
C04_8 C03_8 1.3900
C03_8 C02_8 1.3900
C03_8 H03_8 0.9500
C02_8 C01_8 1.3900
C01_8 H01_8 0.9500
O4_9 C07_9 1.228(10)
C07_9 N2_29 1.39(2)
C07_9 C06_9 1.485(7)
C06_9 C05_9 1.3900
C06_9 C01_9 1.3900
C05_9 C04_9 1.3900
C05_9 H05_9 0.9500
C04_9 C03_9 1.3900
C03_9 C02_9 1.3900
C03_9 H03_9 0.9500
C02_9 C01_9 1.3900
C01_9 H01_9 0.9500
O4_10 C07_10 1.223(11)
C07_10 N2_30 1.432(19)
C07_10 C06_10 1.492(7)
C06_10 C05_10 1.3900
C06_10 C01_10 1.3900
C05_10 C04_10 1.3900
C05_10 H05_10 0.9500
C04_10 C03_10 1.3900
C03_10 C02_10 1.3900
C03_10 H03_10 0.9500
C02_10 C01_10 1.3900
C01_10 H01_10 0.9500
O4_11 C07_11 1.224(9)
C07_11 N2_31 1.304(17)
C07_11 C06_11 1.489(7)
C06_11 C05_11 1.3900
C06_11 C01_11 1.3900
C05_11 C04_11 1.3900
C05_11 H05_11 0.9500
C04_11 C03_11 1.3900
C03_11 C02_11 1.3900
C03_11 H03_11 0.9500
C02_11 C01_11 1.3900
C01_11 H01_11 0.9500
O4_12 C07_12 1.220(10)
C07_12 N2_32 1.48(2)
C07_12 C06_12 1.487(7)
C06_12 C05_12 1.3900
C06_12 C01_12 1.3900
C05_12 C04_12 1.3900
C05_12 H05_12 0.9500
C04_12 C03_12 1.3900
C03_12 C02_12 1.3900
C03_12 H03_12 0.9500
C02_12 C01_12 1.3900
C01_12 H01_12 0.9500
O4_13 C07_13 1.225(10)
C07_13 N2_33 1.405(18)
C07_13 C06_13 1.483(7)
C06_13 C05_13 1.3900
C06_13 C01_13 1.3900
C05_13 C04_13 1.3900
C05_13 H05_13 0.9500
C04_13 C03_13 1.3900
C03_13 C02_13 1.3900
C03_13 H03_13 0.9500
C02_13 C01_13 1.3900
C01_13 H01_13 0.9500
O4_14 C07_14 1.231(10)
C07_14 N2_34 1.348(19)
C07_14 C06_14 1.492(7)
C06_14 C05_14 1.3900
C06_14 C01_14 1.3900
C05_14 C04_14 1.3900
C05_14 H05_14 0.9500
C04_14 C03_14 1.3900
C03_14 C02_14 1.3900
C03_14 H03_14 0.9500
C02_14 C01_14 1.3900
C01_14 H01_14 0.9500
O4_15 C07_15 1.214(10)
C07_15 N2_35 1.40(2)
C07_15 C06_15 1.488(7)
C06_15 C05_15 1.3900
C06_15 C01_15 1.3900
C05_15 C04_15 1.3900
C05_15 H05_15 0.9500
C04_15 C03_15 1.3900
C03_15 C02_15 1.3900
C03_15 H03_15 0.9500
C02_15 C01_15 1.3900
C01_15 H01_15 0.9500
N2_21 C08_21 1.440(10)
N2_21 H2N_21 0.8800
C11_21 O3_21 1.232(10)
C11_21 N4_21 1.382(9)
C11_21 C08_21 1.513(9)
C08_21 C09_21 1.538(11)
C08_21 C09B_21 1.70(6)
C08_21 H08_21 1.0000
C09_21 C10_21 1.517(10)
C09_21 H9A_21 0.9900
C09_21 H9B_21 0.9900
C10_21 O2_21 1.248(10)
C10_21 O1_21 1.248(10)
C09B_21 C10B_21 1.520(11)
C09B_21 H9C_21 0.9900
C09B_21 H9D_21 0.9900
C10B_21 O2B_21 1.251(11)
C10B_21 O1B_21 1.255(11)
N4_21 C12_21 1.430(11)
N4_21 H4_21 0.8800
C12_21 C13_21 1.543(10)
C12_21 H12A_21 0.9900
C12_21 H12B_21 0.9900
C13_21 N9_21 1.462(8)
C13_21 H13A_21 0.9900
C13_21 H13B_21 0.9900
N9_21 C4_21 1.328(8)
N9_21 C8_21 1.341(9)
C8_21 N7_21 1.339(10)
C8_21 H8_21 0.9500
N7_21 C5_21 1.326(9)
C5_21 C4_21 1.363(9)
C5_21 C6_21 1.381(8)
C4_21 N3_21 1.325(8)
N3_21 C2_21 1.335(9)
C2_21 N1_21 1.338(9)
C2_21 H2_21 0.9500
N1_21 C6_21 1.332(9)
C6_21 N6_21 1.401(9)
N6_21 H6A_21 0.8800
N6_21 H6B_21 0.8800
N2_22 C08_22 1.460(10)
N2_22 H2N_22 0.8800
C08_22 C11_22 1.525(9)
C08_22 C09_22 1.543(10)
C08_22 H08_22 1.0000
C09_22 C10_22 1.512(10)
C09_22 H9A_22 0.9900
C09_22 H9B_22 0.9900
C10_22 O1_22 1.249(10)
C10_22 O2_22 1.250(9)
C11_22 O3_22 1.231(10)
C11_22 N4_22 1.376(9)
N4_22 C12_22 1.442(11)
N4_22 C12B_22 1.46(5)
N4_22 H4A_22 0.8800
C12_22 C13_22 1.537(11)
C12_22 H12A_22 0.9900
C12_22 H12B_22 0.9900
C13_22 N9_22 1.465(9)
C13_22 H13A_22 0.9900
C13_22 H13B_22 0.9900
N9_22 C4_22 1.327(8)
N9_22 C8_22 1.335(9)
C8_22 N7_22 1.339(10)
C8_22 H8A_22 0.9500
N7_22 C5_22 1.324(9)
C5_22 C4_22 1.365(9)
C5_22 C6_22 1.382(8)
C4_22 N3_22 1.325(8)
N3_22 C2_22 1.333(10)
C2_22 N1_22 1.339(10)
C2_22 H2_22 0.9500
N1_22 C6_22 1.332(9)
C6_22 N6_22 1.396(9)
N6_22 H6A_22 0.8800
N6_22 H6B_22 0.8800
C12B_22 C13B_22 1.553(11)
C12B_22 H12C_22 0.9900
C12B_22 H12D_22 0.9900
C13B_22 N9B_22 1.469(9)
C13B_22 H13C_22 0.9900
C13B_22 H13D_22 0.9900
N9B_22 C4B_22 1.325(8)
N9B_22 C8B_22 1.336(9)
C8B_22 N7B_22 1.338(10)
C8B_22 H8B_22 0.9500
N7B_22 C5B_22 1.328(9)
C5B_22 C4B_22 1.365(9)
C5B_22 C6B_22 1.380(8)
C4B_22 N3B_22 1.330(9)
N3B_22 C2B_22 1.335(10)
C2B_22 N1B_22 1.338(10)
C2B_22 H2A_22 0.9500
N1B_22 C6B_22 1.333(9)
C6B_22 N6B_22 1.397(9)
N6B_22 H6C_22 0.8800
N6B_22 H6D_22 0.8800
N2_23 C08_23 1.450(11)
N2_23 H2N_23 0.8800
C08_23 C11_23 1.511(9)
C08_23 C09_23 1.534(10)
C08_23 H08_23 1.0000
C09_23 C10_23 1.517(10)
C09_23 H9A_23 0.9900
C09_23 H9B_23 0.9900
C10_23 O2_23 1.247(10)
C10_23 O1_23 1.254(10)
C11_23 O3_23 1.244(10)
C11_23 N4_23 1.375(10)
C11_23 N4B_23 1.45(4)
N4_23 C12_23 1.442(12)
N4_23 H4_23 0.8800
C12_23 C13_23 1.537(11)
C12_23 H12A_23 0.9900
C12_23 H12B_23 0.9900
C13_23 N9_23 1.465(9)
C13_23 H13A_23 0.9900
C13_23 H13B_23 0.9900
N9_23 C4_23 1.327(8)
N9_23 C8_23 1.337(10)
C8_23 N7_23 1.338(10)
C8_23 H8A_23 0.9500
N7_23 C5_23 1.323(9)
C5_23 C4_23 1.366(9)
C5_23 C6_23 1.382(8)
C4_23 N3_23 1.323(8)
N3_23 C2_23 1.335(10)
C2_23 N1_23 1.338(10)
C2_23 H2A_23 0.9500
N1_23 C6_23 1.331(9)
C6_23 N6_23 1.397(9)
N6_23 H6A_23 0.8800
N6_23 H6B_23 0.8800
N4B_23 C12B_23 1.436(12)
N4B_23 H4A_23 0.8800
C12B_23 C13B_23 1.541(12)
C12B_23 H12C_23 0.9900
C12B_23 H12D_23 0.9900
C13B_23 N9B_23 1.469(9)
C13B_23 H13C_23 0.9900
C13B_23 H13D_23 0.9900
N9B_23 C4B_23 1.327(9)
N9B_23 C8B_23 1.337(9)
C8B_23 N7B_23 1.342(10)
C8B_23 H8B_23 0.9500
N7B_23 C5B_23 1.325(9)
C5B_23 C4B_23 1.363(9)
C5B_23 C6B_23 1.382(8)
C4B_23 N3B_23 1.325(9)
N3B_23 C2B_23 1.336(10)
C2B_23 N1B_23 1.337(10)
C2B_23 H2B_23 0.9500
N1B_23 C6B_23 1.335(9)
C6B_23 N6B_23 1.397(10)
N6B_23 H6C_23 0.8800
N6B_23 H6D_23 0.8800
N2_24 C08_24 1.449(10)
N2_24 H2N_24 0.8800
C08_24 C11_24 1.530(9)
C08_24 C09_24 1.535(10)
C08_24 H08_24 1.0000
C09_24 C10_24 1.520(10)
C09_24 H9A_24 0.9900
C09_24 H9B_24 0.9900
C10_24 O2_24 1.242(10)
C10_24 O1_24 1.247(10)
C11_24 O3_24 1.232(10)
C11_24 N4_24 1.367(9)
N4_24 C12_24 1.419(10)
N4_24 H4_24 0.8800
C12_24 C13_24 1.524(10)
C12_24 H12A_24 0.9900
C12_24 H12B_24 0.9900
C13_24 N9_24 1.453(8)
C13_24 H13A_24 0.9900
C13_24 H13B_24 0.9900
N9_24 C8_24 1.331(9)
N9_24 C4_24 1.337(8)
C8_24 N7_24 1.349(9)
C8_24 H8_24 0.9500
N7_24 C5_24 1.320(8)
C5_24 C4_24 1.362(8)
C5_24 C6_24 1.376(8)
C4_24 N3_24 1.325(8)
N3_24 C2_24 1.349(9)
C2_24 N1_24 1.338(9)
C2_24 H2_24 0.9500
N1_24 C6_24 1.329(9)
C6_24 N6_24 1.403(9)
N6_24 H6A_24 0.8800
N6_24 H6B_24 0.8800
N2_25 C08_25 1.461(11)
N2_25 H2N_25 0.8800
C08_25 C11_25 1.513(9)
C08_25 C09_25 1.531(11)
C08_25 H08_25 1.0000
C09_25 C10_25 1.517(10)
C09_25 H9A_25 0.9900
C09_25 H9B_25 0.9900
C10_25 O1_25 1.248(10)
C10_25 O2_25 1.254(10)
C11_25 O3_25 1.232(10)
C11_25 N4_25 1.381(10)
N4_25 C12_25 1.449(11)
N4_25 H4_25 0.8800
C12_25 C13_25 1.545(10)
C12_25 H12A_25 0.9900
C12_25 H12B_25 0.9900
C13_25 N9_25 1.469(8)
C13_25 H13A_25 0.9900
C13_25 H13B_25 0.9900
N9_25 C4_25 1.328(8)
N9_25 C8_25 1.336(9)
C8_25 N7_25 1.344(10)
C8_25 H8_25 0.9500
N7_25 C5_25 1.327(9)
C5_25 C4_25 1.362(9)
C5_25 C6_25 1.383(8)
C4_25 N3_25 1.328(8)
N3_25 C2_25 1.336(10)
C2_25 N1_25 1.340(10)
C2_25 H2_25 0.9500
N1_25 C6_25 1.331(9)
C6_25 N6_25 1.398(9)
N6_25 H6A_25 0.8800
N6_25 H6B_25 0.8800
N2_26 C08_26 1.471(11)
N2_26 H2N_26 0.8800
C08_26 C09_26 1.522(11)
C08_26 C11_26 1.523(9)
C08_26 H08_26 1.0000
C09_26 C10_26 1.517(10)
C09_26 H9A_26 0.9900
C09_26 H9B_26 0.9900
C10_26 O2_26 1.246(10)
C10_26 O1_26 1.247(10)
C11_26 O3_26 1.236(10)
C11_26 N4_26 1.366(10)
N4_26 C12_26 1.438(11)
N4_26 H4_26 0.8800
C12_26 C13_26 1.547(11)
C12_26 H12A_26 0.9900
C12_26 H12B_26 0.9900
C13_26 N9_26 1.466(8)
C13_26 H13A_26 0.9900
C13_26 H13B_26 0.9900
N9_26 C4_26 1.325(8)
N9_26 C8_26 1.339(9)
C8_26 N7_26 1.344(10)
C8_26 H8_26 0.9500
N7_26 C5_26 1.324(9)
C5_26 C4_26 1.363(9)
C5_26 C6_26 1.382(8)
C4_26 N3_26 1.330(8)
N3_26 C2_26 1.332(10)
C2_26 N1_26 1.346(9)
C2_26 H2_26 0.9500
N1_26 C6_26 1.328(9)
C6_26 N6_26 1.400(9)
N6_26 H6A_26 0.8800
N6_26 H6B_26 0.8800
N2_27 C08_27 1.470(11)
N2_27 H2N_27 0.8800
C08_27 C11_27 1.530(9)
C08_27 C09_27 1.543(11)
C08_27 H08_27 1.0000
C09_27 C10_27 1.515(10)
C09_27 H9A_27 0.9900
C09_27 H9B_27 0.9900
C10_27 O1_27 1.248(10)
C10_27 O2_27 1.254(10)
C11_27 O3_27 1.229(10)
C11_27 N4_27 1.373(10)
N4_27 C12_27 1.440(11)
N4_27 H4_27 0.8800
C12_27 C13_27 1.546(11)
C12_27 H12A_27 0.9900
C12_27 H12B_27 0.9900
C13_27 N9_27 1.461(8)
C13_27 H13A_27 0.9900
C13_27 H13B_27 0.9900
N9_27 C4_27 1.326(8)
N9_27 C8_27 1.343(9)
C8_27 N7_27 1.334(10)
C8_27 H8_27 0.9500
N7_27 C5_27 1.328(9)
C5_27 C4_27 1.358(8)
C5_27 C6_27 1.381(8)
C4_27 N3_27 1.331(8)
N3_27 C2_27 1.338(9)
C2_27 N1_27 1.338(9)
C2_27 H2_27 0.9500
N1_27 C6_27 1.332(9)
C6_27 N6_27 1.397(9)
N6_27 H6A_27 0.8800
N6_27 H6B_27 0.8800
N2_28 C08B_28 1.463(12)
N2_28 C08_28 1.487(11)
N2_28 H2N_28 0.8800
C08_28 C09_28 1.527(11)
C08_28 C11_28 1.535(9)
C08_28 H08_28 1.0000
C09_28 C10_28 1.505(10)
C09_28 H9C_28 0.9900
C09_28 H9D_28 0.9900
C10_28 O1_28 1.248(10)
C10_28 O2_28 1.269(10)
C11_28 O3_28 1.238(10)
C11_28 N4_28 1.369(10)
N4_28 C12_28 1.453(11)
N4_28 H4A_28 0.8800
C12_28 C13_28 1.559(11)
C12_28 H12A_28 0.9900
C12_28 H12B_28 0.9900
C13_28 N9_28 1.467(9)
C13_28 H13C_28 0.9900
C13_28 H13D_28 0.9900
N9_28 C4_28 1.326(8)
N9_28 C8_28 1.335(9)
C8_28 N7_28 1.342(10)
C8_28 H8A_28 0.9500
N7_28 C5_28 1.327(9)
C5_28 C4_28 1.360(9)
C5_28 C6_28 1.383(8)
C4_28 N3_28 1.327(8)
N3_28 C2_28 1.336(10)
C2_28 N1_28 1.338(10)
C2_28 H2B_28 0.9500
N1_28 C6_28 1.329(9)
C6_28 N6_28 1.396(9)
N6_28 H6C_28 0.8800
N6_28 H6D_28 0.8800
C08B_28 C11B_28 1.527(12)
C08B_28 C09B_28 1.533(12)
C08B_28 H08B_28 1.0000
C09B_28 C10B_28 1.521(12)
C09B_28 H9A_28 0.9900
C09B_28 H9B_28 0.9900
C10B_28 O1B_28 1.254(12)
C10B_28 O2B_28 1.255(11)
C11B_28 O3B_28 1.231(12)
C11B_28 N4B_28 1.369(12)
N4B_28 C12B_28 1.431(12)
N4B_28 H4B_28 0.8800
C12B_28 C13B_28 1.543(12)
C12B_28 H12C_28 0.9900
C12B_28 H12D_28 0.9900
C13B_28 N9B_28 1.469(10)
C13B_28 H13A_28 0.9900
C13B_28 H13B_28 0.9900
N9B_28 C4B_28 1.326(8)
N9B_28 C8B_28 1.341(11)
C8B_28 N7B_28 1.340(11)
C8B_28 H8B_28 0.9500
N7B_28 C5B_28 1.325(9)
C5B_28 C4B_28 1.366(9)
C5B_28 C6B_28 1.383(9)
C4B_28 N3B_28 1.325(9)
N3B_28 C2B_28 1.340(10)
C2B_28 N1B_28 1.345(12)
C2B_28 H2A_28 0.9500
N1B_28 C6B_28 1.337(10)
C6B_28 N6B_28 1.397(11)
N6B_28 H6A_28 0.8800
N6B_28 H6B_28 0.8800
N2_29 C08_29 1.462(10)
N2_29 H2N_29 0.8800
C08_29 C09_29 1.517(9)
C08_29 C11_29 1.527(9)
C08_29 H08_29 1.0000
C09_29 C10_29 1.506(10)
C09_29 H9A_29 0.9900
C09_29 H9B_29 0.9900
C10_29 O2_29 1.249(10)
C10_29 O1_29 1.264(9)
C11_29 O3_29 1.231(9)
C11_29 N4_29 1.369(9)
N4_29 C12_29 1.431(11)
N4_29 H4_29 0.8800
C12_29 C13_29 1.536(9)
C12_29 H12A_29 0.9900
C12_29 H12B_29 0.9900
C13_29 N9_29 1.464(8)
C13_29 H13A_29 0.9900
C13_29 H13B_29 0.9900
N9_29 C8_29 1.332(9)
N9_29 C4_29 1.333(8)
C8_29 N7_29 1.338(9)
C8_29 H8_29 0.9500
N7_29 C5_29 1.325(8)
C5_29 C4_29 1.364(8)
C5_29 C6_29 1.382(8)
C4_29 N3_29 1.325(8)
N3_29 C2_29 1.342(9)
C2_29 N1_29 1.335(9)
C2_29 H2_29 0.9500
N1_29 C6_29 1.338(9)
C6_29 N6_29 1.395(9)
N6_29 H6A_29 0.8800
N6_29 H6B_29 0.8800
N2_30 C08_30 1.447(10)
N2_30 H2_30 0.8800
C08_30 C11_30 1.501(9)
C08_30 C09_30 1.519(11)
C08_30 H08_30 1.0000
C09_30 C10_30 1.525(10)
C09_30 H9A_30 0.9900
C09_30 H9B_30 0.9900
C10_30 O1_30 1.244(10)
C10_30 O2_30 1.249(10)
C11_30 O3_30 1.242(10)
C11_30 N4_30 1.388(10)
N4_30 C12_30 1.456(11)
N4_30 H4_30 0.8800
C12_30 C13_30 1.528(11)
C12_30 C13B_30 1.83(8)
C12_30 H12A_30 0.9900
C12_30 H12B_30 0.9900
C13_30 N9_30 1.469(8)
C13_30 H13A_30 0.9900
C13_30 H13B_30 0.9900
N9_30 C4_30 1.324(8)
N9_30 C8_30 1.339(9)
C8_30 N7_30 1.336(10)
C8_30 H8A_30 0.9500
N7_30 C5_30 1.325(9)
C5_30 C4_30 1.367(9)
C5_30 C6_30 1.380(8)
C4_30 N3_30 1.327(8)
N3_30 C2_30 1.335(9)
C2_30 N1_30 1.338(10)
C2_30 H2A_30 0.9500
N1_30 C6_30 1.331(9)
C6_30 N6_30 1.397(9)
N6_30 H6A_30 0.8800
N6_30 H6B_30 0.8800
C13B_30 N9B_30 1.465(9)
C13B_30 H13C_30 0.9900
C13B_30 H13D_30 0.9900
N9B_30 C4B_30 1.326(9)
N9B_30 C8B_30 1.339(10)
C8B_30 N7B_30 1.339(10)
C8B_30 H8B_30 0.9500
N7B_30 C5B_30 1.326(9)
C5B_30 C4B_30 1.365(10)
C5B_30 C6B_30 1.386(10)
C4B_30 N3B_30 1.325(9)
N3B_30 C2B_30 1.339(10)
C2B_30 N1B_30 1.340(10)
C2B_30 H2B_30 0.9500
N1B_30 C6B_30 1.338(11)
C6B_30 N6B_30 1.399(10)
N6B_30 H6C_30 0.8800
N6B_30 H6D_30 0.8800
N2_31 C08_31 1.444(10)
N2_31 H2N_31 0.8800
C08_31 C09_31 1.520(10)
C08_31 C11_31 1.535(9)
C08_31 H08_31 1.0000
C09_31 C10_31 1.509(9)
C09_31 H9A_31 0.9900
C09_31 H9B_31 0.9900
C10_31 O1_31 1.250(10)
C10_31 O2_31 1.254(9)
C11_31 O3_31 1.225(10)
C11_31 N4_31 1.367(9)
N4_31 C12_31 1.433(11)
N4_31 H4_31 0.8800
C12_31 C13_31 1.565(10)
C12_31 H12A_31 0.9900
C12_31 H12B_31 0.9900
C13_31 N9_31 1.473(8)
C13_31 H13A_31 0.9900
C13_31 H13B_31 0.9900
N9_31 C4_31 1.321(8)
N9_31 C8_31 1.336(9)
C8_31 N7_31 1.337(10)
C8_31 H8_31 0.9500
N7_31 C5_31 1.329(9)
C5_31 C4_31 1.366(9)
C5_31 C6_31 1.382(8)
C4_31 N3_31 1.325(8)
N3_31 C2_31 1.340(9)
C2_31 N1_31 1.337(9)
C2_31 H2_31 0.9500
N1_31 C6_31 1.335(9)
C6_31 N6_31 1.397(9)
N6_31 H6A_31 0.8800
N6_31 H6B_31 0.8800
N2_32 C08_32 1.463(10)
N2_32 H2N_32 0.8800
C08_32 C09_32 1.512(9)
C08_32 C11_32 1.522(9)
C08_32 H08_32 1.0000
C09_32 C10_32 1.510(10)
C09_32 H9A_32 0.9900
C09_32 H9B_32 0.9900
C10_32 O2_32 1.243(10)
C10_32 O1_32 1.263(10)
C11_32 O3_32 1.234(9)
C11_32 N4_32 1.368(9)
N4_32 C12_32 1.428(10)
N4_32 H4_32 0.8800
C12_32 C13_32 1.559(10)
C12_32 H12A_32 0.9900
C12_32 H12B_32 0.9900
C13_32 N9_32 1.476(8)
C13_32 H13A_32 0.9900
C13_32 H13B_32 0.9900
N9_32 C4_32 1.329(8)
N9_32 C8_32 1.332(9)
C8_32 N7_32 1.344(9)
C8_32 H8_32 0.9500
N7_32 C5_32 1.327(9)
C5_32 C4_32 1.366(8)
C5_32 C6_32 1.380(8)
C4_32 N3_32 1.322(8)
N3_32 C2_32 1.339(9)
C2_32 N1_32 1.341(9)
C2_32 H2_32 0.9500
N1_32 C6_32 1.330(9)
C6_32 N6_32 1.403(9)
N6_32 H6A_32 0.8800
N6_32 H6B_32 0.8800
N2_33 C08_33 1.452(10)
N2_33 H2N_33 0.8800
C08_33 C11_33 1.535(9)
C08_33 C09_33 1.546(10)
C08_33 H08_33 1.0000
C09_33 C10_33 1.523(10)
C09_33 H9A_33 0.9900
C09_33 H9B_33 0.9900
C10_33 O2_33 1.246(10)
C10_33 O1_33 1.253(10)
C11_33 O3_33 1.232(10)
C11_33 N4_33 1.365(9)
N4_33 C12_33 1.437(10)
N4_33 H4_33 0.8800
C12_33 C13_33 1.536(11)
C12_33 H12A_33 0.9900
C12_33 H12B_33 0.9900
C13_33 N9_33 1.463(8)
C13_33 H13A_33 0.9900
C13_33 H13B_33 0.9900
N9_33 C8_33 1.327(9)
N9_33 C4_33 1.334(8)
C8_33 N7_33 1.352(9)
C8_33 H8_33 0.9500
N7_33 C5_33 1.326(9)
C5_33 C4_33 1.364(8)
C5_33 C6_33 1.381(8)
C4_33 N3_33 1.326(8)
N3_33 C2_33 1.342(9)
C2_33 N1_33 1.335(9)
C2_33 H2_33 0.9500
N1_33 C6_33 1.334(9)
C6_33 N6_33 1.396(9)
N6_33 H6A_33 0.8800
N6_33 H6B_33 0.8800
N2_34 C08_34 1.473(10)
N2_34 H2N_34 0.8800
C08_34 C11_34 1.529(9)
C08_34 C09_34 1.535(10)
C08_34 H08_34 1.0000
C09_34 C10_34 1.516(9)
C09_34 H9A_34 0.9900
C09_34 H9B_34 0.9900
C10_34 O2_34 1.239(10)
C10_34 O1_34 1.256(9)
C11_34 O3_34 1.231(10)
C11_34 N4_34 1.369(9)
N4_34 C12B_34 1.11(8)
N4_34 C12_34 1.429(11)
N4_34 H4A_34 0.8800
N4_34 H4B_34 0.8800
C12_34 C13_34 1.536(11)
C12_34 H12A_34 0.9900
C12_34 H12B_34 0.9900
C13_34 N9_34 1.465(9)
C13_34 H13A_34 0.9900
C13_34 H13B_34 0.9900
N9_34 C4_34 1.325(8)
N9_34 C8_34 1.337(9)
C8_34 N7_34 1.335(10)
C8_34 H8A_34 0.9500
N7_34 C5_34 1.326(9)
C5_34 C4_34 1.365(9)
C5_34 C6_34 1.382(8)
C4_34 N3_34 1.325(8)
N3_34 C2_34 1.335(9)
C2_34 N1_34 1.338(10)
C2_34 H2A_34 0.9500
N1_34 C6_34 1.334(9)
C6_34 N6_34 1.393(9)
N6_34 H6A_34 0.8800
N6_34 H6B_34 0.8800
C12B_34 C13B_34 1.543(12)
C12B_34 H12C_34 0.9900
C12B_34 H12D_34 0.9900
C13B_34 N9B_34 1.468(10)
C13B_34 H13C_34 0.9900
C13B_34 H13D_34 0.9900
N9B_34 C4B_34 1.330(10)
N9B_34 C8B_34 1.342(10)
C8B_34 N7B_34 1.340(11)
C8B_34 H8B_34 0.9500
N7B_34 C5B_34 1.326(9)
C5B_34 C4B_34 1.367(9)
C5B_34 C6B_34 1.379(9)
C4B_34 N3B_34 1.327(9)
N3B_34 C2B_34 1.336(10)
C2B_34 N1B_34 1.340(10)
C2B_34 H2B_34 0.9500
N1B_34 C6B_34 1.336(10)
C6B_34 N6B_34 1.397(9)
N6B_34 H6C_34 0.8800
N6B_34 H6D_34 0.8800
N2_35 C08_35 1.465(10)
N2_35 H2_35 0.8800
C08_35 C11_35 1.518(9)
C08_35 C09_35 1.519(9)
C08_35 H08_35 1.0000
C09_35 C10_35 1.504(10)
C09_35 H9A_35 0.9900
C09_35 H9B_35 0.9900
C10_35 O2_35 1.247(10)
C10_35 O1_35 1.253(9)
C11_35 O3_35 1.251(9)
C11_35 N4_35 1.367(9)
N4_35 C12_35 1.446(11)
N4_35 H4_35 0.8800
C12_35 C13_35 1.554(10)
C12_35 H12C_35 0.9900
C12_35 H12D_35 0.9900
C13_35 N9_35 1.465(8)
C13_35 H13C_35 0.9900
C13_35 H13D_35 0.9900
N9_35 C4_35 1.329(8)
N9_35 C8_35 1.334(9)
C8_35 N7_35 1.344(9)
C8_35 H8B_35 0.9500
N7_35 C5_35 1.325(9)
C5_35 C4_35 1.359(9)
C5_35 C6_35 1.385(8)
C4_35 N3_35 1.330(8)
N3_35 C2_35 1.344(9)
C2_35 N1_35 1.341(9)
C2_35 H2B_35 0.9500
N1_35 C6_35 1.327(9)
C6_35 N6_35 1.398(9)
N6_35 H6C_35 0.8800
N6_35 H6D_35 0.8800
O28_56 O47_56 1.78(6)
